data_7703028
loop_
_publ_author_name
'Arnold, Polly L.'
'Wang, Kai'
'Gray, Steven J.'
'Moreau, Liane M.'
'Booth, Corwin H.'
'Curcio, Massimiliano'
'Wells, Jordann A. L.'
'Slawin, Alexandra M. Z.'

_publ_section_title
;
 Dicerium letterbox-shaped tetraphenolates: f-block complexes designed for
 two-electron chemistry.
;
_journal_issue 3
_journal_name_full 'Dalton transactions (Cambridge, England : 2003)'
_journal_page_first 877
_journal_page_last 884
_journal_paper_doi 10.1039/c9dt03291f
_journal_volume 49
_journal_year 2020
_chemical_absolute_configuration ad
_chemical_formula_moiety '2(C144 H204 Ce2 O12), 2(C6 H6)'
_chemical_formula_sum 'C300 H420 Ce4 O24'
_chemical_formula_weight 4970.81
_space_group_crystal_system monoclinic
_space_group_IT_number 7
_space_group_name_Hall 'P -2yac'
_space_group_name_H-M_alt 'P 1 n 1'
_atom_sites_solution_hydrogens geom
_atom_sites_solution_primary dual
_audit_creation_date 2019-07-15
_audit_creation_method
;
Olex2 1.2
(compiled 2018.05.29 svn.r3508 for OlexSys, GUI svn.r5506)
;
_audit_update_record
;
2019-07-18 deposited with the CCDC.	2019-12-09 downloaded from the CCDC.
;
_cell_angle_alpha 90
_cell_angle_beta 99.828(2)
_cell_angle_gamma 90
_cell_formula_units_Z 2
_cell_length_a 16.5331(2)
_cell_length_b 31.1551(4)
_cell_length_c 36.0837(6)
_cell_measurement_reflns_used 86415
_cell_measurement_temperature 93
_cell_measurement_theta_max 28.24
_cell_measurement_theta_min 1.79
_cell_volume 18313.6(5)
_computing_molecular_graphics 'Olex2 (Dolomanov et al., 2009)'
_computing_publication_material 'Olex2 (Dolomanov et al., 2009)'
_computing_structure_refinement 'ShelXL (Sheldrick, 2015)'
_computing_structure_solution 'XT (Sheldrick, 2015)'
_diffrn_ambient_temperature 93.15
_diffrn_detector_area_resol_mean 5.811
_diffrn_measured_fraction_theta_full 1.000
_diffrn_measured_fraction_theta_max 0.881
_diffrn_measurement_device_type 'Rigaku XtaLAB P200'
_diffrn_measurement_method
;
CrysAlisPro 1.171.38.41 (Rigaku Oxford Diffraction, 2015)
Spherical absorption correction
 using equivalent radius and absorption coefficient.
Empirical absorption correction using spherical harmonics,
 implemented in SCALE3 ABSPACK scaling algorithm.
;
_diffrn_radiation_type MoK\a
_diffrn_radiation_wavelength 0.71075
_diffrn_reflns_av_R_equivalents 0.1330
_diffrn_reflns_av_unetI/netI 0.1104
_diffrn_reflns_Laue_measured_fraction_full 1.000
_diffrn_reflns_Laue_measured_fraction_max 0.881
_diffrn_reflns_limit_h_max 20
_diffrn_reflns_limit_h_min -21
_diffrn_reflns_limit_k_max 41
_diffrn_reflns_limit_k_min -41
_diffrn_reflns_limit_l_max 46
_diffrn_reflns_limit_l_min -47
_diffrn_reflns_number 253908
_diffrn_reflns_point_group_measured_fraction_full 0.976
_diffrn_reflns_point_group_measured_fraction_max 0.816
_diffrn_reflns_theta_full 25.242
_diffrn_reflns_theta_max 28.38
_diffrn_reflns_theta_min 1.60
_exptl_absorpt_coefficient_mu 0.534
_exptl_absorpt_correction_T_max 0.958
_exptl_absorpt_correction_T_min 0.562
_exptl_absorpt_correction_type multi-scan
_exptl_absorpt_process_details
;
CrysAlisPro 1.171.38.41 (Rigaku Oxford Diffraction, 2015)
Spherical absorption correction
 using equivalent radius and absorption coefficient.
Empirical absorption correction using spherical harmonics,
 implemented in SCALE3 ABSPACK scaling algorithm.
;
_exptl_crystal_colour 'dull bluish blue'
_exptl_crystal_colour_lustre dull
_exptl_crystal_colour_modifier bluish
_exptl_crystal_colour_primary blue
_exptl_crystal_density_diffrn 0.901
_exptl_crystal_density_method 'not measured'
_exptl_crystal_description block
_exptl_crystal_F_000 5288
_exptl_crystal_size_max 0.2
_exptl_crystal_size_mid 0.2
_exptl_crystal_size_min 0.08
_refine_diff_density_max 3.913
_refine_diff_density_min -2.639
_refine_diff_density_rms 0.165
_refine_ls_abs_structure_details
;
 Flack x determined using 19216 quotients [(I+)-(I-)]/[(I+)+(I-)]
 (Parsons, Flack and Wagner, Acta Cryst. B69 (2013) 249-259).
;
_refine_ls_abs_structure_Flack -0.004(5)
_refine_ls_extinction_coef 0.00029(4)
_refine_ls_extinction_expression Fc^*^=kFc[1+0.001xFc^2^\l^3^/sin(2\q)]^-1/4^
_refine_ls_extinction_method 'SHELXL-2018/3 (Sheldrick 2018)'
_refine_ls_goodness_of_fit_ref 1.061
_refine_ls_hydrogen_treatment constr
_refine_ls_matrix_type full
_refine_ls_number_parameters 2883
_refine_ls_number_reflns 74873
_refine_ls_number_restraints 3048
_refine_ls_restrained_S_all 1.108
_refine_ls_R_factor_all 0.1239
_refine_ls_R_factor_gt 0.1112
_refine_ls_shift/su_max 8.074
_refine_ls_shift/su_mean 0.181
_refine_ls_structure_factor_coef Fsqd
_refine_ls_weighting_details 'w=1/[\s^2^(Fo^2^)+(0.2000P)^2^] where P=(Fo^2^+2Fc^2^)/3'
_refine_ls_weighting_scheme calc
_refine_ls_wR_factor_gt 0.2768
_refine_ls_wR_factor_ref 0.2878
_reflns_Friedel_coverage 0.851
_reflns_Friedel_fraction_full 0.953
_reflns_Friedel_fraction_max 0.751
_reflns_number_gt 58411
_reflns_number_total 74873
_reflns_threshold_expression 'I > 2\s(I)'
_cod_data_source_file c9dt03291f2.cif
_cod_data_source_block shelxl
_cod_depositor_comments 'Adding full bibliography for 7703018--7703028.cif.'
_cod_database_code 7703028
_shelx_shelxl_version_number 2018/3
_shelx_space_group_comment
;
The symmetry employed for this shelxl refinement is uniquely defined
by the following loop, which should always be used as a source of
symmetry information in preference to the above space-group names.
They are only intended as comments.
;
_shelx_estimated_absorpt_t_max 0.959
_shelx_estimated_absorpt_t_min 0.901
_olex2_refinement_description
;
1. Twinned data refinement
 Scales: 0.430(6)
 0.570(6)
2. Fixed Uiso
 At 1.2 times of:
  All C(H) groups, All C(H,H) groups
 At 1.5 times of:
  All C(H,H,H) groups
3. Restrained distances
 C3C-C2C
 1.45 with sigma of 0.02
 C3C-C4C
 1.45 with sigma of 0.02
 C4C-C5C
 1.45 with sigma of 0.02
 C905-C904
 1.5 with sigma of 0.02
 C628-C625
 1.56 with sigma of 0.02
 C626-C625
 1.56 with sigma of 0.02
 C447-C445
 1.56 with sigma of 0.02
 C446-C445
 1.56 with sigma of 0.02
 C448-C445
 1.56 with sigma of 0.02
 C900-C901
 1.56 with sigma of 0.02
 C902-C901
 1.56 with sigma of 0.02
 C903-C902
 1.56 with sigma of 0.02
 C906-C907 = C905-C906 = C905-C904
 1.56 with sigma of 0.02
 C930-C929 = C930-C931 = C932-C931
 1.56 with sigma of 0.02
 C342-C340 = C340-C341 = C340-C343
 1.55 with sigma of 0.02
 C443-C440 = C441-C440 = C442-C440
 1.55 with sigma of 0.02
 C841-C840 = C842-C840 = C840-C843
 1.55 with sigma of 0.02
 C914-C913
 1.45 with sigma of 0.02
 O18-C907 = O18-C904
 1.45 with sigma of 0.02
 C905-C904 = C905-C906 = C906-C907
 1.46 with sigma of 0.02
 C902-C901 = C900-C901 = C903-C902
 1.45 with sigma of 0.02
 C918-C919
 1.45 with sigma of 0.02
 Ce3-O15
 2.146 with sigma of 0.02
 C918-C917
 1.5 with sigma of 0.02
 C247-C245
 1.55 with sigma of 0.02
 C248-C245
 1.55 with sigma of 0.02
 C246-C245
 1.55 with sigma of 0.02
 C241-C240
 1.55 with sigma of 0.02
 C146-C145
 1.55 with sigma of 0.02
 C145-C147
 1.55 with sigma of 0.02
 C145-C148
 1.55 with sigma of 0.02
 C248-C247 = C247-C246 = C248-C246
 2.55 with sigma of 0.02
 C247-C24A = C24A-C248
 2.65 with sigma of 0.02
 C24A-C246
 2.65 with sigma of 0.02
 C24A-C245
 1.5 with sigma of 0.02
 O14-C21A
 1.45 with sigma of 0.02
 C44A-C445
 1.55 with sigma of 0.02
 C645-C646
 1.55 with sigma of 0.02
 C142-C140
 1.55 with sigma of 0.02
 C547-C545 = C548-C545
 1.55 with sigma of 0.02
 C227-C225
 1.5 with sigma of 0.02
 C225-C228
 1.5 with sigma of 0.02
 C225-C227
 1.5 with sigma of 0.02
 C225-C226
 1.5 with sigma of 0.02
 C243-C240
 1.5 with sigma of 0.02
 C243-C23
 2.8 with sigma of 0.02
 C228-C226
 1.5 with sigma of 0.02
 C23-C243
 2.9 with sigma of 0.02
 C243-C242 = C243-C241
 2.5 with sigma of 0.02
 C241-C242
 2.5 with sigma of 0.02
 C228-C225
 1.5 with sigma of 0.02
 C228-C227
 1.5 with sigma of 0.02
 C227-C225 = C227-C226 = C226-C225
 2.5 with sigma of 0.02
 C22A-C225
 1.5 with sigma of 0.02
 C22A-C228
 2.5 with sigma of 0.02
 C22A-C227
 2.5 with sigma of 0.02
 C22A-C226
 2.5 with sigma of 0.02
 C225-C21A
 2.5 with sigma of 0.02
 C21A-C225 = C225-C23A
 2.5 with sigma of 0.02
 C228-C227 = C227-C226
 2.5 with sigma of 0.02
 C227-C226 = C226-C228
 2.5 with sigma of 0.02
 C226-C228 = C228-C227
 2.5 with sigma of 0.02
 C348-C347
 2.5 with sigma of 0.02
 C226-C228
 2.5 with sigma of 0.02
 C916-C226
 3.3 with sigma of 0.02
 C343-C341 \\sim C341-C342
 with sigma of 0.02
 C341-C342 \\sim C342-C343
 with sigma of 0.02
 C342-C343 \\sim C343-C341
 with sigma of 0.02
 C148-C147 \\sim C147-C146
 with sigma of 0.02
 C147-C146 \\sim C146-C148
 with sigma of 0.02
 C146-C148 \\sim C148-C147
 with sigma of 0.02
 C25A-C245 \\sim C245-C23A
 with sigma of 0.02
 C228-C226 \\sim C226-C227
 with sigma of 0.02
 C227-C228 \\sim C228-C226
 with sigma of 0.02
 C243-C241 \\sim C241-C242
 with sigma of 0.02
 C241-C242 \\sim C242-C243
 with sigma of 0.02
 C242-C241 \\sim C241-C243
 with sigma of 0.02
 C243-C24 \\sim C24-C242
 with sigma of 0.02
 C241-C24 \\sim C24-C242
 with sigma of 0.02
 C241-C24 \\sim C24-C243
 with sigma of 0.02
 C242-C24 \\sim C24-C243
 with sigma of 0.02
 C242-C24 \\sim C24-C241
 with sigma of 0.02
 C25-C240 \\sim C240-C23
 with sigma of 0.02
 C21A-C225 \\sim C225-C23A
 with sigma of 0.02
4. Restrained planarity
 C25A, C20A, C21A, C22A, C23A, C24A, C245
 with sigma of 0.1
 C8BA, C245, C24A, C25A, C20A, C21A, C22A, C23A
 with sigma of 0.1
 C225, C22A, C21A, C23A, C24A
 with sigma of 0.1
5. Uiso/Uaniso restraints and constraints
Uanis(C81A) \\sim Ueq, Uanis(C328) \\sim Ueq: with sigma of 0.1 and sigma for
terminal atoms of 0.2
Uanis(C342) \\sim Ueq: with sigma of 0.1 and sigma for terminal atoms of 0.2
6. Rigid body (RIGU) restrains
 All non-hydrogen atoms
 with sigma for 1-2 distances of 0.004 and sigma for 1-3 distances of 0.004
7.a Ternary CH refined with riding coordinates:
 C1(H1), C1B(H1B), C8(H8), C8B(H8B), C1C(H1C), C1A(H1A), C8C(H8C), C8A(H8A)
7.b Secondary CH2 refined with riding coordinates:
 C900(H90A,H90B), C901(H90C,H90D), C902(H90E,H90F), C903(H90G,H90H), C904(H90I,
 H90J), C905(H90K,H90L), C906(H90M,H90N), C907(H90O,H90P), C908(H90Q,H90R),
 C909(H90S,H90T), C910(H91A,H91B), C911(H91C,H91D), C912(H91E,H91F), C913(H91G,
 H91H), C914(H91I,H91J), C915(H91K,H91L), C916(H91M,H91N), C917(H91O,H91P),
 C918(H91Q,H91R), C919(H91S,H91T), C920(H92A,H92B), C921(H92C,H92D), C922(H92E,
 H92F), C924(H92G,H92H), C925(H92I,H92J), C926(H92K,H92L), C927(H92M,H92N),
 C928(H92O,H92P), C929(H92Q,H92R), C930(H93A,H93B), C931(H93C,H93D), C932(H93E,
 H93F)
7.c Aromatic/amide H refined with riding coordinates:
 C3B(H3B), C4B(H4B), C6(H6), C4(H4), C3(H3), C7(H7), C6B(H6B), C7B(H7B),
 C13(H13), C15(H15), C23(H23), C25(H25), C33(H33), C35(H35), C45(H45), C43(H43),
  C55(H55), C53(H53), C63(H63), C65(H65), C73(H73), C75(H75), C83(H83),
 C85(H85), C3A(H3A), C4A(H4A), C6A(H6A), C7A(H7A), C6C(H6C), C4C(H4C), C3C(H3C),
  C7C(H7C), C13A(H13A), C15A(H15A), C23A(H23A), C25A(H25A), C33A(H33A),
 C35A(H35A), C43A(H43A), C45A(H45A), C53A(H53A), C55A(H55A), C63A(H63A),
 C65A(H65A), C73A(H73A), C75A(H75A), C85A(H85A), C83A(H83A), C937(H937),
 C938(H938), C933(H933), C934(H934), C935(H935), C936(H936), C943(H943),
 C944(H944), C939(H939), C940(H940), C941(H941), C942(H942)
7.d Fitted hexagon refined as free rotating group:
 C6(C5,C4,C3,C2,C7), C23(C24,C25,C20,C21,C22), C42(C41,C40,C45,C44,C43),
 C54(C55,C50,C51,C2AA,C53), C83(C82,C81,C80,C85,C84), C2A(C3A,C4A,C5A,C6A,C7A),
 C6C(C5C,C4C,C3C,C2C,C7C), C8BA(C12A,C13A,C14A,C15A,C10A), C23A(C22A,C21A,C20A,
 C25A,C24A), C51A(C52A,C53A,C54A,C55A,C50A), C63A(C62A,C61A,C60A,C65A,C64A),
 C85A(C80A,C81A,C82A,C83A,C84A), C937(C938,C933,C934,C935,C936), C943(C944,C939,
 C940,C941,C942)
7.e Idealised Me refined as rotating group:
 C121(H12A,H12B,H12C), C122(H12D,H12E,H12F), C123(H12G,H12H,H12I), C141(H14A,
 H14B,H14C), C142(H14D,H14E,H14F), C143(H14G,H14H,H14I), C221(H22A,H22B,H22C),
 C222(H22D,H22E,H22F), C223(H22G,H22H,H22I), C241(H24A,H24B,H24C), C242(H24D,
 H24E,H24F), C243(H24G,H24H,H24I), C321(H32A,H32B,H32C), C322(H32D,H32E,H32F),
 C323(H32G,H32H,H32I), C341(H34A,H34B,H34C), C342(H34D,H34E,H34F), C343(H34G,
 H34H,H34I), C421(H42A,H42B,H42C), C422(H42D,H42E,H42F), C423(H42G,H42H,H42I),
 C441(H44A,H44B,H44C), C442(H44D,H44E,H44F), C443(H44G,H44H,H44I), C521(H52A,
 H52B,H52C), C522(H52D,H52E,H52F), C523(H52G,H52H,H52I), C541(H54A,H54B,H54C),
 C542(H54D,H54E,H54F), C543(H54G,H54H,H54I), C621(H62A,H62B,H62C), C622(H62D,
 H62E,H62F), C623(H62G,H62H,H62I), C641(H64A,H64B,H64C), C642(H64D,H64E,H64F),
 C643(H64G,H64H,H64I), C721(H72A,H72B,H72C), C722(H72D,H72E,H72F), C723(H72G,
 H72H,H72I), C741(H74A,H74B,H74C), C742(H74D,H74E,H74F), C743(H74G,H74H,H74I),
 C821(H82A,H82B,H82C), C822(H82D,H82E,H82F), C823(H82G,H82H,H82I), C841(H84A,
 H84B,H84C), C842(H84D,H84E,H84F), C843(H84G,H84H,H84I), C7AA(H7AA,H7AB,H7AC),
 C126(H12J,H12K,H12L), C127(H12M,H12N,H12O), C146(H14J,H14K,H14L), C147(H14M,
 H14N,H14O), C148(H14P,H14Q,H14R), C226(H22J,H22K,H22L), C227(H22M,H22N,H22O),
 C228(H22P,H22Q,H22R), C246(H24J,H24K,H24L), C326(H32J,H32K,H32L), C327(H32M,
 H32N,H32O), C328(H32P,H32Q,H32R), C346(H34J,H34K,H34L), C347(H34M,H34N,H34O),
 C348(H34P,H34Q,H34R), C426(H42J,H42K,H42L), C427(H42M,H42N,H42O), C428(H42P,
 H42Q,H42R), C446(H44J,H44K,H44L), C447(H44M,H44N,H44O), C448(H44P,H44Q,H44R),
 C526(H52J,H52K,H52L), C527(H52M,H52N,H52O), C528(H52P,H52Q,H52R), C546(H54J,
 H54K,H54L), C547(H54M,H54N,H54O), C548(H54P,H54Q,H54R), C626(H62J,H62K,H62L),
 C627(H62M,H62N,H62O), C628(H62P,H62Q,H62R), C646(H64J,H64K,H64L), C647(H64M,
 H64N,H64O), C648(H64P,H64Q,H64R), C726(H72J,H72K,H72L), C727(H72M,H72N,H72O),
 C728(H72P,H72Q,H72R), C746(H74J,H74K,H74L), C747(H74M,H74N,H74O), C748(H74P,
 H74Q,H74R), C826(H82J,H82K,H82L), C827(H82M,H82N,H82O), C828(H82P,H82Q,H82R),
 C846(H84J,H84K,H84L), C847(H84M,H84N,H84O), C848(H84P,H84Q,H84R), C248(H24M,
 H24N,H24O), C247(H24P,H24Q,H24R)
;
_olex2_submission_special_instructions 'No special instructions were received'

loop_
_space_group_symop_operation_xyz
'x, y, z'
'x+1/2, -y, z+1/2'

loop_
_atom_site_label
_atom_site_type_symbol
_atom_site_fract_x
_atom_site_fract_y
_atom_site_fract_z
_atom_site_U_iso_or_equiv
_atom_site_adp_type
_atom_site_occupancy
_atom_site_site_symmetry_order
_atom_site_calc_flag
_atom_site_refinement_flags_posn
_atom_site_refinement_flags_adp
Ce1 Ce 0.45542(2) 0.96591(2) 0.82449(2) 0.03157(6) Uani 1 1 d . U
Ce2 Ce 0.40663(2) 1.29155(2) 0.70779(2) 0.04403(8) Uani 1 1 d . U
O1 O 0.3031(2) 1.25433(11) 0.71800(11) 0.0445(9) Uani 1 1 d . U
O2 O 0.4284(2) 1.31911(10) 0.76582(11) 0.0419(9) Uani 1 1 d . U
O3 O 0.55404(17) 1.00067(9) 0.80610(10) 0.0338(8) Uani 1 1 d . U
O4 O 0.48253(18) 0.99435(10) 0.88099(10) 0.0338(8) Uani 1 1 d . U
O5 O 0.5164(2) 1.25490(11) 0.72356(9) 0.0405(9) Uani 1 1 d . U
O6 O 0.3884(3) 1.26484(11) 0.65232(10) 0.0438(10) Uani 1 1 d . U
O7 O 0.34430(15) 1.00025(9) 0.81612(9) 0.0271(7) Uani 1 1 d . U
O8 O 0.4275(2) 0.93916(8) 0.76820(9) 0.0313(8) Uani 1 1 d . U
O17 O 0.3039(3) 1.35207(15) 0.69184(14) 0.0837(14) Uani 1 1 d . U
O18 O 0.4971(3) 1.34421(11) 0.67883(11) 0.0563(11) Uani 1 1 d D U
O19 O 0.5704(2) 0.91550(11) 0.85320(10) 0.0402(9) Uani 1 1 d . U
O20 O 0.3722(2) 0.90324(12) 0.84161(11) 0.0454(9) Uani 1 1 d . U
C1 C 0.3769(3) 1.24026(14) 0.79273(16) 0.0348(11) Uani 1 1 d . U
H1 H 0.399664 1.245407 0.769162 0.042 Uiso 1 1 calc R .
C1B C 0.4499(3) 1.18341(13) 0.67747(13) 0.0329(10) Uani 1 1 d . U
H1B H 0.422371 1.205949 0.690662 0.039 Uiso 1 1 calc R .
C2B C 0.4268(4) 1.13888(13) 0.69360(14) 0.0502(12) Uani 1 1 d . U
C3B C 0.4608(4) 1.09950(14) 0.68265(16) 0.0451(13) Uani 1 1 d . U
H3B H 0.501644 1.098839 0.667084 0.054 Uiso 1 1 calc R .
C4B C 0.4286(3) 1.06082(16) 0.69688(17) 0.0423(12) Uani 1 1 d . U
H4B H 0.449493 1.034529 0.689077 0.051 Uiso 1 1 calc R .
C5B C 0.3729(3) 1.05758(16) 0.71977(18) 0.0466(13) Uani 1 1 d . U
C6 C 0.51754(11) 1.14158(7) 0.80589(7) 0.0324(11) Uani 1 1 d . U
H6 H 0.561853 1.131168 0.794789 0.039 Uiso 1 1 calc R .
C5 C 0.49016(15) 1.11811(9) 0.83409(9) 0.0343(10) Uani 1 1 d G U
C4 C 0.42533(19) 1.13334(13) 0.85033(10) 0.0467(13) Uani 1 1 d G U
H4 H 0.406614 1.117295 0.869601 0.056 Uiso 1 1 calc R .
C3 C 0.38788(18) 1.17204(13) 0.83838(12) 0.0842(18) Uani 1 1 d G U
H3 H 0.343569 1.182448 0.849479 0.101 Uiso 1 1 calc R .
C2 C 0.41526(18) 1.19551(9) 0.81018(13) 0.0490(14) Uani 1 1 d G U
C7 C 0.48009(15) 1.18028(8) 0.79394(10) 0.0627(16) Uani 1 1 d G U
H7 H 0.498807 1.196322 0.774666 0.075 Uiso 1 1 calc R .
C6B C 0.3351(2) 1.09747(15) 0.72602(16) 0.0399(13) Uani 1 1 d . U
H6B H 0.288040 1.096678 0.737897 0.048 Uiso 1 1 calc R .
C7B C 0.3619(2) 1.13737(13) 0.71604(11) 0.0232(9) Uani 1 1 d . U
H7B H 0.338423 1.163024 0.723687 0.028 Uiso 1 1 calc R .
C8 C 0.5267(3) 1.07359(15) 0.84839(15) 0.0343(11) Uani 1 1 d . U
H8 H 0.487682 1.051798 0.835133 0.041 Uiso 1 1 calc R .
C8B C 0.3521(3) 1.01916(16) 0.73907(17) 0.0418(12) Uani 1 1 d . U
H8B H 0.396268 1.015922 0.761553 0.050 Uiso 1 1 calc R .
C10 C 0.2869(2) 1.23832(12) 0.78189(15) 0.0308(10) Uani 1 1 d . U
C11 C 0.2514(2) 1.24508(11) 0.74128(15) 0.0298(9) Uani 1 1 d . U
C12 C 0.1681(3) 1.23698(17) 0.72989(17) 0.0434(12) Uani 1 1 d . U
C13 C 0.1174(3) 1.22460(16) 0.75484(19) 0.0544(12) Uani 1 1 d . U
H13 H 0.063128 1.215333 0.745288 0.065 Uiso 1 1 calc R .
C14 C 0.1438(4) 1.2254(3) 0.7931(2) 0.0795(19) Uani 1 1 d . U
C15 C 0.2368(3) 1.23284(17) 0.80740(19) 0.0561(14) Uani 1 1 d . U
H15 H 0.258019 1.233529 0.833578 0.067 Uiso 1 1 calc R .
C23 C 0.45469(15) 1.35346(7) 0.85943(8) 0.0589(14) Uani 1 1 d D U
H23 H 0.471926 1.378873 0.873070 0.071 Uiso 1 1 calc R .
C24 C 0.4301(2) 1.31796(8) 0.87802(9) 0.086(2) Uani 1 1 d DG U
C25 C 0.4048(2) 1.28077(8) 0.85807(11) 0.0549(16) Uani 1 1 d DG U
H25 H 0.388017 1.256504 0.870775 0.066 Uiso 1 1 calc R .
C20 C 0.4042(3) 1.27908(9) 0.81953(11) 0.0400(11) Uani 1 1 d G U
C21 C 0.4289(3) 1.31458(11) 0.80094(8) 0.0602(16) Uani 1 1 d G U
C22 C 0.4541(2) 1.35177(9) 0.82089(8) 0.0519(12) Uani 1 1 d G U
C30 C 0.6061(3) 1.06501(15) 0.83583(15) 0.0376(11) Uani 1 1 d . U
C31 C 0.6166(3) 1.02816(17) 0.81376(19) 0.0528(14) Uani 1 1 d . U
C32 C 0.6898(2) 1.02153(16) 0.80007(16) 0.0394(12) Uani 1 1 d . U
C33 C 0.7521(3) 1.05305(15) 0.80859(18) 0.0452(13) Uani 1 1 d . U
H33 H 0.799223 1.049901 0.797025 0.054 Uiso 1 1 calc R .
C34 C 0.7507(3) 1.08775(18) 0.8320(2) 0.0527(15) Uani 1 1 d . U
C35 C 0.6705(3) 1.09085(16) 0.84599(19) 0.0461(14) Uani 1 1 d . U
H35 H 0.665129 1.113006 0.863489 0.055 Uiso 1 1 calc R .
C42 C 0.51097(13) 1.02062(7) 0.94351(7) 0.0526(15) Uani 1 1 d . U
C41 C 0.50744(18) 1.02564(9) 0.90499(6) 0.0403(12) Uani 1 1 d G U
C40 C 0.5311(2) 1.06425(10) 0.89077(8) 0.0404(12) Uani 1 1 d G U
C45 C 0.5583(2) 1.09784(9) 0.91507(11) 0.0399(11) Uani 1 1 d G U
H45 H 0.574540 1.124229 0.905351 0.048 Uiso 1 1 calc R .
C44 C 0.5619(2) 1.09283(8) 0.95359(10) 0.0567(14) Uani 1 1 d G U
C43 C 0.53819(17) 1.05422(8) 0.96781(7) 0.0541(14) Uani 1 1 d G U
H43 H 0.540601 1.050790 0.994134 0.065 Uiso 1 1 calc R .
C54 C 0.68175(14) 1.16933(8) 0.68722(7) 0.0567(15) Uani 1 1 d . U
C55 C 0.59805(15) 1.16464(9) 0.67438(9) 0.0549(15) Uani 1 1 d G U
H55 H 0.578768 1.142818 0.656677 0.066 Uiso 1 1 calc R .
C50 C 0.54255(15) 1.19188(12) 0.68745(12) 0.0503(13) Uani 1 1 d G U
C51 C 0.5708(2) 1.22381(11) 0.71336(13) 0.0452(12) Uani 1 1 d G U
C2AA C 0.6545(2) 1.22850(10) 0.72620(10) 0.0505(13) Uani 1 1 d G U
C53 C 0.70995(18) 1.20126(9) 0.71313(8) 0.0604(16) Uani 1 1 d G U
H53 H 0.767160 1.204463 0.721906 0.072 Uiso 1 1 calc R .
C60 C 0.4219(5) 1.1913(2) 0.63396(16) 0.0559(16) Uani 1 1 d . U
C61 C 0.3880(4) 1.23422(18) 0.62419(13) 0.0449(13) Uani 1 1 d . U
C62 C 0.3580(4) 1.24192(18) 0.58590(13) 0.0486(14) Uani 1 1 d . U
C63 C 0.3679(4) 1.21177(18) 0.55921(16) 0.0506(15) Uani 1 1 d . U
H63 H 0.347589 1.217574 0.533455 0.061 Uiso 1 1 calc R .
C64 C 0.4077(4) 1.17247(17) 0.56930(15) 0.0451(13) Uani 1 1 d . U
C65 C 0.4287(3) 1.16181(19) 0.60600(15) 0.0450(13) Uani 1 1 d . U
H65 H 0.448349 1.133725 0.612669 0.054 Uiso 1 1 calc R .
C70 C 0.2715(3) 1.01857(15) 0.75416(16) 0.0379(11) Uani 1 1 d . U
C71 C 0.2722(3) 1.01485(16) 0.79207(15) 0.0406(11) Uani 1 1 d . U
C72 C 0.2041(2) 1.02364(12) 0.80850(16) 0.0366(10) Uani 1 1 d . U
C73 C 0.1280(3) 1.03435(14) 0.78373(18) 0.0504(12) Uani 1 1 d . U
H73 H 0.079569 1.038736 0.794142 0.061 Uiso 1 1 calc R .
C74 C 0.1244(3) 1.03833(18) 0.7451(2) 0.0541(13) Uani 1 1 d . U
C75 C 0.2013(3) 1.03263(18) 0.73083(19) 0.0489(14) Uani 1 1 d . U
H75 H 0.203064 1.038668 0.705181 0.059 Uiso 1 1 calc R .
C83 C 0.36853(14) 0.90644(7) 0.66848(7) 0.0466(14) Uani 1 1 d . U
H83 H 0.371382 0.881854 0.653188 0.056 Uiso 1 1 calc R .
C82 C 0.40196(17) 0.90518(8) 0.70652(7) 0.0440(12) Uani 1 1 d G U
C81 C 0.3978(2) 0.94116(10) 0.72890(7) 0.0323(10) Uani 1 1 d G U
C80 C 0.3602(3) 0.97839(9) 0.71324(10) 0.0347(11) Uani 1 1 d G U
C85 C 0.3267(2) 0.97966(8) 0.67520(10) 0.081(2) Uani 1 1 d G U
H85 H 0.301023 1.005107 0.664495 0.097 Uiso 1 1 calc R .
C84 C 0.33091(18) 0.94368(8) 0.65282(8) 0.0593(17) Uani 1 1 d G U
C120 C 0.1336(4) 1.23880(19) 0.68425(19) 0.0553(14) Uani 1 1 d . U
C121 C 0.0391(4) 1.2241(2) 0.6752(3) 0.093(3) Uani 1 1 d . U
H12A H 0.006954 1.241248 0.690320 0.140 Uiso 1 1 calc GR .
H12B H 0.034858 1.193691 0.681448 0.140 Uiso 1 1 calc GR .
H12C H 0.017736 1.228551 0.648465 0.140 Uiso 1 1 calc GR .
C122 C 0.1793(5) 1.2056(2) 0.6651(2) 0.076(2) Uani 1 1 d . U
H12D H 0.236903 1.204847 0.677322 0.114 Uiso 1 1 calc GR .
H12E H 0.176037 1.213253 0.638515 0.114 Uiso 1 1 calc GR .
H12F H 0.154376 1.177347 0.666991 0.114 Uiso 1 1 calc GR .
C123 C 0.1326(3) 1.2808(2) 0.66872(19) 0.0566(16) Uani 1 1 d . U
H12G H 0.189047 1.290736 0.669328 0.085 Uiso 1 1 calc GR .
H12H H 0.104297 1.300428 0.683508 0.085 Uiso 1 1 calc GR .
H12I H 0.103661 1.280313 0.642650 0.085 Uiso 1 1 calc GR .
C140 C 0.0839(4) 1.2124(3) 0.8201(2) 0.091(2) Uani 1 1 d D U
C141 C 0.0121(3) 1.2354(3) 0.8170(2) 0.085(2) Uani 1 1 d . U
H14A H -0.033221 1.218309 0.803419 0.127 Uiso 1 1 calc GR .
H14B H 0.017342 1.262072 0.803112 0.127 Uiso 1 1 calc GR .
H14C H 0.000991 1.242353 0.842115 0.127 Uiso 1 1 calc GR .
C142 C 0.1333(6) 1.1955(4) 0.8569(2) 0.105(3) Uani 1 1 d D U
H14D H 0.185102 1.183276 0.852031 0.157 Uiso 1 1 calc GR .
H14E H 0.101599 1.173228 0.867193 0.157 Uiso 1 1 calc GR .
H14F H 0.144814 1.219075 0.874971 0.157 Uiso 1 1 calc GR .
C143 C 0.0632(3) 1.1595(3) 0.8127(3) 0.088(2) Uani 1 1 d . U
H14G H 0.105107 1.146636 0.799995 0.132 Uiso 1 1 calc GR .
H14H H 0.009114 1.156228 0.796990 0.132 Uiso 1 1 calc GR .
H14I H 0.063552 1.145181 0.836913 0.132 Uiso 1 1 calc GR .
C220 C 0.4963(3) 1.39280(16) 0.8090(2) 0.0504(14) Uani 1 1 d . U
C221 C 0.4371(3) 1.4167(2) 0.78145(18) 0.0569(16) Uani 1 1 d . U
H22A H 0.395140 1.429566 0.794140 0.085 Uiso 1 1 calc GR .
H22B H 0.410848 1.396979 0.761827 0.085 Uiso 1 1 calc GR .
H22C H 0.465820 1.439309 0.770037 0.085 Uiso 1 1 calc GR .
C222 C 0.5696(4) 1.3770(2) 0.7929(2) 0.0657(19) Uani 1 1 d . U
H22D H 0.554233 1.351341 0.777598 0.099 Uiso 1 1 calc GR .
H22E H 0.614381 1.369880 0.813501 0.099 Uiso 1 1 calc GR .
H22F H 0.587814 1.399488 0.777224 0.099 Uiso 1 1 calc GR .
C223 C 0.5332(3) 1.42316(18) 0.84103(19) 0.0500(15) Uani 1 1 d . U
H22G H 0.591725 1.416853 0.848623 0.075 Uiso 1 1 calc GR .
H22H H 0.504955 1.419038 0.862545 0.075 Uiso 1 1 calc GR .
H22I H 0.526367 1.452957 0.832347 0.075 Uiso 1 1 calc GR .
C240 C 0.4490(6) 1.3218(3) 0.9279(3) 0.155(3) Uani 1 1 d D U
C241 C 0.3696(4) 1.3206(3) 0.9439(2) 0.319(9) Uani 1 1 d D U
H24A H 0.346538 1.291550 0.941401 0.479 Uiso 1 1 calc GR .
H24B H 0.330132 1.340862 0.930150 0.479 Uiso 1 1 calc GR .
H24C H 0.380945 1.328615 0.970578 0.479 Uiso 1 1 calc GR .
C242 C 0.5122(5) 1.2928(2) 0.9466(3) 0.260(6) Uani 1 1 d D U
H24D H 0.549300 1.285061 0.929196 0.389 Uiso 1 1 calc GR .
H24E H 0.486400 1.266831 0.954490 0.389 Uiso 1 1 calc GR .
H24F H 0.543443 1.307093 0.968714 0.389 Uiso 1 1 calc GR .
C243 C 0.4827(5) 1.37025(18) 0.93753(18) 0.309(8) Uani 1 1 d D U
H24G H 0.468596 1.388368 0.915160 0.463 Uiso 1 1 calc GR .
H24H H 0.542514 1.369585 0.945237 0.463 Uiso 1 1 calc GR .
H24I H 0.457447 1.381996 0.958007 0.463 Uiso 1 1 calc GR .
C320 C 0.6958(3) 0.98967(18) 0.76633(17) 0.0496(13) Uani 1 1 d . U
C321 C 0.6968(3) 0.94516(17) 0.78694(17) 0.0462(14) Uani 1 1 d . U
H32A H 0.656365 0.945441 0.803861 0.069 Uiso 1 1 calc GR .
H32B H 0.751619 0.940005 0.801532 0.069 Uiso 1 1 calc GR .
H32C H 0.683205 0.922296 0.768267 0.069 Uiso 1 1 calc GR .
C322 C 0.7798(3) 0.99131(19) 0.7528(2) 0.0664(17) Uani 1 1 d . U
H32D H 0.823789 0.984946 0.773887 0.100 Uiso 1 1 calc GR .
H32E H 0.788179 1.020008 0.742959 0.100 Uiso 1 1 calc GR .
H32F H 0.780530 0.970000 0.732834 0.100 Uiso 1 1 calc GR .
C323 C 0.6372(4) 0.9973(2) 0.73386(19) 0.0646(17) Uani 1 1 d . U
H32G H 0.629589 1.028272 0.730159 0.097 Uiso 1 1 calc GR .
H32H H 0.584847 0.984092 0.736853 0.097 Uiso 1 1 calc GR .
H32I H 0.656234 0.984760 0.711974 0.097 Uiso 1 1 calc GR .
C340 C 0.8172(3) 1.11757(17) 0.83583(17) 0.0640(16) Uani 1 1 d D U
C341 C 0.8013(5) 1.1543(2) 0.8626(2) 0.107(3) Uani 1 1 d D U
H34A H 0.802964 1.142891 0.887978 0.161 Uiso 1 1 calc GR .
H34B H 0.747181 1.166939 0.853588 0.161 Uiso 1 1 calc GR .
H34C H 0.843637 1.176427 0.863027 0.161 Uiso 1 1 calc GR .
C342 C 0.8965(3) 1.09493(19) 0.8549(2) 0.081(2) Uani 1 1 d D U
H34D H 0.917737 1.077008 0.836354 0.122 Uiso 1 1 calc GR .
H34E H 0.884510 1.076892 0.875492 0.122 Uiso 1 1 calc GR .
H34F H 0.937666 1.116514 0.864793 0.122 Uiso 1 1 calc GR .
C343 C 0.8361(6) 1.13889(19) 0.79950(18) 0.113(3) Uani 1 1 d D U
H34G H 0.852445 1.116821 0.782891 0.169 Uiso 1 1 calc GR .
H34H H 0.880772 1.159649 0.805989 0.169 Uiso 1 1 calc GR .
H34I H 0.786914 1.153695 0.786605 0.169 Uiso 1 1 calc GR .
C420 C 0.4793(4) 0.9780(2) 0.96210(17) 0.0554(15) Uani 1 1 d . U
C421 C 0.5383(4) 0.93957(18) 0.95140(17) 0.0547(15) Uani 1 1 d . U
H42A H 0.595846 0.946879 0.960705 0.082 Uiso 1 1 calc GR .
H42B H 0.529928 0.936044 0.924025 0.082 Uiso 1 1 calc GR .
H42C H 0.524622 0.912709 0.963048 0.082 Uiso 1 1 calc GR .
C422 C 0.3938(5) 0.9660(2) 0.94303(18) 0.0671(19) Uani 1 1 d . U
H42D H 0.396119 0.953378 0.918373 0.101 Uiso 1 1 calc GR .
H42E H 0.359285 0.991802 0.939779 0.101 Uiso 1 1 calc GR .
H42F H 0.370335 0.945171 0.958562 0.101 Uiso 1 1 calc GR .
C423 C 0.4916(4) 0.9778(3) 1.00423(17) 0.0671(19) Uani 1 1 d . U
H42G H 0.550272 0.980283 1.014396 0.101 Uiso 1 1 calc GR .
H42H H 0.470302 0.950972 1.012939 0.101 Uiso 1 1 calc GR .
H42I H 0.462198 1.002158 1.012911 0.101 Uiso 1 1 calc GR .
C440 C 0.6032(4) 1.1322(2) 0.98013(18) 0.0764(18) Uani 1 1 d D U
C441 C 0.5875(5) 1.11908(19) 1.02028(17) 0.0664(19) Uani 1 1 d D U
H44A H 0.639561 1.110923 1.035979 0.100 Uiso 1 1 calc GR .
H44B H 0.549457 1.094715 1.018143 0.100 Uiso 1 1 calc GR .
H44C H 0.563582 1.143419 1.031816 0.100 Uiso 1 1 calc GR .
C442 C 0.6962(4) 1.1348(5) 0.9778(3) 0.140(4) Uani 1 1 d D U
H44D H 0.709304 1.113399 0.959793 0.210 Uiso 1 1 calc GR .
H44E H 0.728649 1.128985 1.002653 0.210 Uiso 1 1 calc GR .
H44F H 0.709104 1.163517 0.969499 0.210 Uiso 1 1 calc GR .
C443 C 0.5612(4) 1.17551(17) 0.96878(14) 0.0618(16) Uani 1 1 d D U
H44G H 0.508124 1.176612 0.977410 0.093 Uiso 1 1 calc GR .
H44H H 0.552520 1.178514 0.941354 0.093 Uiso 1 1 calc GR .
H44I H 0.596153 1.198954 0.980368 0.093 Uiso 1 1 calc GR .
C520 C 0.6904(4) 1.26603(19) 0.7606(2) 0.0555(15) Uani 1 1 d . U
C521 C 0.7876(4) 1.2598(2) 0.7716(2) 0.072(2) Uani 1 1 d . U
H52A H 0.813020 1.263687 0.749248 0.108 Uiso 1 1 calc GR .
H52B H 0.799507 1.230915 0.781794 0.108 Uiso 1 1 calc GR .
H52C H 0.809787 1.281134 0.790683 0.108 Uiso 1 1 calc GR .
C522 C 0.6452(5) 1.2625(3) 0.7943(2) 0.077(2) Uani 1 1 d . U
H52D H 0.640238 1.232195 0.800863 0.116 Uiso 1 1 calc GR .
H52E H 0.590276 1.275082 0.787624 0.116 Uiso 1 1 calc GR .
H52F H 0.676078 1.277912 0.815793 0.116 Uiso 1 1 calc GR .
C523 C 0.6790(3) 1.31141(19) 0.7419(2) 0.0551(16) Uani 1 1 d . U
H52G H 0.623018 1.321606 0.742142 0.083 Uiso 1 1 calc GR .
H52H H 0.688442 1.309571 0.715849 0.083 Uiso 1 1 calc GR .
H52I H 0.718386 1.331498 0.755950 0.083 Uiso 1 1 calc GR .
C540 C 0.7338(3) 1.13842(16) 0.66875(18) 0.0519(13) Uani 1 1 d . U
C541 C 0.8293(3) 1.1474(2) 0.68350(15) 0.0468(14) Uani 1 1 d . U
H54A H 0.857365 1.120149 0.690686 0.070 Uiso 1 1 calc GR .
H54B H 0.835354 1.166464 0.705370 0.070 Uiso 1 1 calc GR .
H54C H 0.853479 1.160920 0.663462 0.070 Uiso 1 1 calc GR .
C542 C 0.7303(4) 1.09528(18) 0.6863(2) 0.0821(16) Uani 1 1 d . U
H54D H 0.673091 1.088143 0.687569 0.123 Uiso 1 1 calc GR .
H54E H 0.762573 1.095598 0.711700 0.123 Uiso 1 1 calc GR .
H54F H 0.752783 1.073743 0.671042 0.123 Uiso 1 1 calc GR .
C543 C 0.7186(5) 1.1334(3) 0.6273(2) 0.081(2) Uani 1 1 d . U
H54G H 0.677961 1.154585 0.616044 0.122 Uiso 1 1 calc GR .
H54H H 0.697764 1.104407 0.620760 0.122 Uiso 1 1 calc GR .
H54I H 0.769963 1.137753 0.617712 0.122 Uiso 1 1 calc GR .
C620 C 0.3219(4) 1.28620(19) 0.5685(2) 0.0601(16) Uani 1 1 d . U
C621 C 0.3862(4) 1.32505(18) 0.58094(16) 0.0561(16) Uani 1 1 d . U
H62A H 0.362616 1.352052 0.570118 0.084 Uiso 1 1 calc GR .
H62B H 0.437588 1.319221 0.571761 0.084 Uiso 1 1 calc GR .
H62C H 0.397219 1.327333 0.608425 0.084 Uiso 1 1 calc GR .
C622 C 0.2961(7) 1.2903(2) 0.5280(2) 0.092(3) Uani 1 1 d . U
H62D H 0.338716 1.305254 0.517229 0.138 Uiso 1 1 calc GR .
H62E H 0.244828 1.306720 0.522875 0.138 Uiso 1 1 calc GR .
H62F H 0.287271 1.261692 0.516796 0.138 Uiso 1 1 calc GR .
C623 C 0.2460(4) 1.29568(19) 0.58721(19) 0.0635(16) Uani 1 1 d . U
H62G H 0.255877 1.284958 0.613124 0.095 Uiso 1 1 calc GR .
H62H H 0.197665 1.281340 0.572982 0.095 Uiso 1 1 calc GR .
H62I H 0.236323 1.326709 0.587314 0.095 Uiso 1 1 calc GR .
C640 C 0.4143(5) 1.1397(2) 0.53871(18) 0.0678(16) Uani 1 1 d . U
C641 C 0.4974(6) 1.1516(3) 0.5199(2) 0.099(2) Uani 1 1 d . U
H64A H 0.538153 1.128657 0.525785 0.148 Uiso 1 1 calc GR .
H64B H 0.520929 1.178755 0.530397 0.148 Uiso 1 1 calc GR .
H64C H 0.481789 1.154288 0.492572 0.148 Uiso 1 1 calc GR .
C642 C 0.3295(5) 1.1333(2) 0.5085(2) 0.076(2) Uani 1 1 d . U
H64D H 0.292635 1.157563 0.510373 0.114 Uiso 1 1 calc GR .
H64E H 0.302732 1.106584 0.514119 0.114 Uiso 1 1 calc GR .
H64F H 0.342294 1.131945 0.483030 0.114 Uiso 1 1 calc GR .
C643 C 0.4405(4) 1.0966(2) 0.55493(17) 0.0597(16) Uani 1 1 d . U
H64G H 0.444793 1.097547 0.582342 0.090 Uiso 1 1 calc GR .
H64H H 0.494057 1.089158 0.548514 0.090 Uiso 1 1 calc GR .
H64I H 0.399942 1.074962 0.544531 0.090 Uiso 1 1 calc GR .
C720 C 0.1974(3) 1.02108(18) 0.84868(18) 0.0471(12) Uani 1 1 d . U
C721 C 0.2663(3) 1.05140(19) 0.87253(17) 0.0475(14) Uani 1 1 d . U
H72A H 0.255309 1.081407 0.865217 0.071 Uiso 1 1 calc GR .
H72B H 0.320601 1.043171 0.867464 0.071 Uiso 1 1 calc GR .
H72C H 0.264985 1.048066 0.899428 0.071 Uiso 1 1 calc GR .
C722 C 0.2198(3) 0.97764(19) 0.86660(16) 0.0471(14) Uani 1 1 d . U
H72D H 0.223385 0.979891 0.893924 0.071 Uiso 1 1 calc GR .
H72E H 0.272917 0.968397 0.860806 0.071 Uiso 1 1 calc GR .
H72F H 0.177583 0.956604 0.856650 0.071 Uiso 1 1 calc GR .
C723 C 0.1152(3) 1.0385(3) 0.8598(3) 0.094(2) Uani 1 1 d . U
H72G H 0.116262 1.033893 0.886787 0.140 Uiso 1 1 calc GR .
H72H H 0.068427 1.023118 0.845442 0.140 Uiso 1 1 calc GR .
H72I H 0.109949 1.069227 0.854229 0.140 Uiso 1 1 calc GR .
C740 C 0.0461(3) 1.0562(2) 0.7195(2) 0.0605(16) Uani 1 1 d . U
C741 C 0.0244(10) 1.0231(3) 0.6778(3) 0.150(4) Uani 1 1 d . U
H74A H 0.076043 1.012693 0.671237 0.225 Uiso 1 1 calc GR .
H74B H -0.005188 1.040086 0.656968 0.225 Uiso 1 1 calc GR .
H74C H -0.009427 0.998599 0.682717 0.225 Uiso 1 1 calc GR .
C742 C 0.0633(5) 1.1079(3) 0.7032(2) 0.085(2) Uani 1 1 d . U
H74D H 0.105575 1.122328 0.721292 0.128 Uiso 1 1 calc GR .
H74E H 0.012270 1.124502 0.700246 0.128 Uiso 1 1 calc GR .
H74F H 0.081809 1.105825 0.678827 0.128 Uiso 1 1 calc GR .
C743 C -0.0275(4) 1.0523(3) 0.7351(3) 0.100(2) Uani 1 1 d . U
H74G H -0.017828 1.063291 0.760972 0.150 Uiso 1 1 calc GR .
H74H H -0.043652 1.022072 0.735193 0.150 Uiso 1 1 calc GR .
H74I H -0.071386 1.068957 0.719927 0.150 Uiso 1 1 calc GR .
C820 C 0.4596(2) 0.86641(15) 0.72280(15) 0.0368(11) Uani 1 1 d . U
C821 C 0.5473(3) 0.8787(2) 0.7380(2) 0.0620(19) Uani 1 1 d . U
H82A H 0.548611 0.897885 0.759620 0.093 Uiso 1 1 calc GR .
H82B H 0.571024 0.893359 0.718370 0.093 Uiso 1 1 calc GR .
H82C H 0.579209 0.852766 0.745934 0.093 Uiso 1 1 calc GR .
C822 C 0.4152(3) 0.84261(17) 0.75293(17) 0.0488(14) Uani 1 1 d . U
H82D H 0.363945 0.829603 0.740157 0.073 Uiso 1 1 calc GR .
H82E H 0.402942 0.863414 0.771576 0.073 Uiso 1 1 calc GR .
H82F H 0.451320 0.820173 0.765556 0.073 Uiso 1 1 calc GR .
C823 C 0.4547(5) 0.8298(2) 0.6918(2) 0.0727(19) Uani 1 1 d . U
H82G H 0.477774 0.840438 0.670290 0.109 Uiso 1 1 calc GR .
H82H H 0.397199 0.821591 0.683453 0.109 Uiso 1 1 calc GR .
H82I H 0.485965 0.804690 0.702563 0.109 Uiso 1 1 calc GR .
C840 C 0.2773(4) 0.9464(2) 0.60834(18) 0.0764(19) Uani 1 1 d D U
C841 C 0.1810(4) 0.9491(2) 0.60778(16) 0.0640(17) Uani 1 1 d D U
H84A H 0.167547 0.976745 0.618137 0.096 Uiso 1 1 calc GR .
H84B H 0.164186 0.925757 0.623029 0.096 Uiso 1 1 calc GR .
H84C H 0.151988 0.946394 0.581836 0.096 Uiso 1 1 calc GR .
C842 C 0.2945(5) 0.9037(2) 0.58744(17) 0.077(2) Uani 1 1 d D U
H84D H 0.245990 0.885193 0.584704 0.115 Uiso 1 1 calc GR .
H84E H 0.341474 0.888753 0.602135 0.115 Uiso 1 1 calc GR .
H84F H 0.306835 0.910736 0.562518 0.115 Uiso 1 1 calc GR .
C843 C 0.3129(4) 0.9861(2) 0.59242(17) 0.0697(18) Uani 1 1 d D U
H84G H 0.368005 0.979590 0.587420 0.104 Uiso 1 1 calc GR .
H84H H 0.315986 1.009587 0.610640 0.104 Uiso 1 1 calc GR .
H84I H 0.277482 0.994556 0.568946 0.104 Uiso 1 1 calc GR .
C900 C 0.2960(4) 1.3849(2) 0.6623(2) 0.105(2) Uani 1 1 d D U
H90A H 0.299534 1.372597 0.637370 0.126 Uiso 1 1 calc R .
H90B H 0.336985 1.408159 0.668350 0.126 Uiso 1 1 calc R .
C901 C 0.2086(4) 1.4001(2) 0.66497(17) 0.100(2) Uani 1 1 d D U
H90C H 0.196579 1.427841 0.651890 0.120 Uiso 1 1 calc R .
H90D H 0.167539 1.378659 0.653563 0.120 Uiso 1 1 calc R .
C902 C 0.2074(4) 1.40471(16) 0.70639(15) 0.0732(17) Uani 1 1 d D U
H90E H 0.235402 1.431369 0.716555 0.088 Uiso 1 1 calc R .
H90F H 0.150611 1.404625 0.711661 0.088 Uiso 1 1 calc R .
C903 C 0.2538(3) 1.36562(15) 0.72223(16) 0.0467(14) Uani 1 1 d D U
H90G H 0.215562 1.342518 0.726812 0.056 Uiso 1 1 calc R .
H90H H 0.290441 1.372442 0.746170 0.056 Uiso 1 1 calc R .
C904 C 0.5089(3) 1.39062(18) 0.6853(3) 0.096(2) Uani 1 1 d D U
H90I H 0.503478 1.398481 0.711328 0.115 Uiso 1 1 calc R .
H90J H 0.468991 1.407468 0.667441 0.115 Uiso 1 1 calc R .
C905 C 0.5952(4) 1.3976(2) 0.6784(2) 0.121(3) Uani 1 1 d D U
H90K H 0.603830 1.427534 0.670843 0.145 Uiso 1 1 calc R .
H90L H 0.636104 1.390324 0.700930 0.145 Uiso 1 1 calc R .
C906 C 0.5988(6) 1.3667(2) 0.6468(2) 0.113(3) Uani 1 1 d D U
H90M H 0.656601 1.360085 0.645082 0.136 Uiso 1 1 calc R .
H90N H 0.572089 1.379358 0.622626 0.136 Uiso 1 1 calc R .
C907 C 0.5538(4) 1.3259(2) 0.65524(19) 0.0711(19) Uani 1 1 d D U
H90O H 0.523663 1.312582 0.632005 0.085 Uiso 1 1 calc R .
H90P H 0.591650 1.304603 0.669249 0.085 Uiso 1 1 calc R .
C908 C 0.6425(3) 0.93575(16) 0.87396(18) 0.0454(15) Uani 1 1 d . U
H90Q H 0.627810 0.955094 0.893537 0.055 Uiso 1 1 calc R .
H90R H 0.671520 0.952560 0.856979 0.055 Uiso 1 1 calc R .
C909 C 0.6962(4) 0.8984(2) 0.8919(2) 0.0872(19) Uani 1 1 d . U
H90S H 0.755203 0.905985 0.896248 0.105 Uiso 1 1 calc R .
H90T H 0.680251 0.889087 0.915857 0.105 Uiso 1 1 calc R .
C910 C 0.6805(5) 0.8720(2) 0.8682(3) 0.081(2) Uani 1 1 d . U
H91A H 0.693977 0.843281 0.879253 0.097 Uiso 1 1 calc R .
H91B H 0.714718 0.876801 0.848564 0.097 Uiso 1 1 calc R .
C911 C 0.5945(5) 0.8731(2) 0.8510(2) 0.077(2) Uani 1 1 d . U
H91C H 0.587309 0.863558 0.824504 0.092 Uiso 1 1 calc R .
H91D H 0.561739 0.854164 0.864818 0.092 Uiso 1 1 calc R .
C912 C 0.3848(4) 0.87616(18) 0.87436(18) 0.0535(15) Uani 1 1 d . U
H91E H 0.349290 0.884699 0.892583 0.064 Uiso 1 1 calc R .
H91F H 0.442913 0.876266 0.886984 0.064 Uiso 1 1 calc R .
C913 C 0.3604(4) 0.8338(2) 0.8570(2) 0.073(2) Uani 1 1 d D U
H91G H 0.404306 0.822021 0.844375 0.087 Uiso 1 1 calc R .
H91H H 0.349074 0.813010 0.876227 0.087 Uiso 1 1 calc R .
C914 C 0.2849(4) 0.8423(2) 0.8292(2) 0.0663(19) Uani 1 1 d D U
H91I H 0.235354 0.841461 0.841147 0.080 Uiso 1 1 calc R .
H91J H 0.278627 0.821258 0.808285 0.080 Uiso 1 1 calc R .
C915 C 0.3016(3) 0.89123(17) 0.81420(18) 0.0487(14) Uani 1 1 d . U
H91K H 0.314378 0.890866 0.788368 0.058 Uiso 1 1 calc R .
H91L H 0.254373 0.910481 0.815096 0.058 Uiso 1 1 calc R .
Ce3 Ce -0.01798(2) 1.79395(2) 0.72533(2) 0.04350(8) Uani 1 1 d D U
Ce4 Ce 0.02706(2) 1.46391(2) 0.82134(2) 0.06793(12) Uani 1 1 d . U
O9AA O -0.1178(2) 1.75856(11) 0.74126(13) 0.0516(11) Uani 1 1 d . U
O9 O 0.0451(2) 1.48755(12) 0.87674(15) 0.0658(11) Uani 1 1 d . U
O10 O -0.08429(19) 1.50058(11) 0.80815(13) 0.0552(11) Uani 1 1 d . U
O11 O 0.01266(18) 1.81756(10) 0.78286(10) 0.0345(8) Uani 1 1 d . U
O12 O 0.09630(19) 1.75861(11) 0.73003(11) 0.0406(9) Uani 1 1 d . U
O13 O 0.1307(3) 1.50243(12) 0.80918(14) 0.0681(11) Uani 1 1 d . U
O14 O 0.0085(2) 1.43836(10) 0.76306(14) 0.0669(11) Uani 1 1 d D U
O15 O -0.0509(3) 1.76989(13) 0.66827(12) 0.0554(12) Uani 1 1 d D U
O21 O -0.0517(3) 1.40907(12) 0.84970(17) 0.0795(14) Uani 1 1 d . U
O22 O 0.1230(3) 1.39924(14) 0.83034(15) 0.0736(13) Uani 1 1 d . U
O23 O 0.0668(3) 1.85632(12) 0.71151(13) 0.0534(11) Uani 1 1 d . U
O24 O -0.1300(3) 1.84273(13) 0.69685(14) 0.0644(13) Uani 1 1 d . U
C1C C -0.0170(4) 1.5704(2) 0.8601(2) 0.0619(15) Uani 1 1 d . U
H1C H 0.009429 1.549322 0.844953 0.074 Uiso 1 1 calc R .
C1A C 0.0464(4) 1.51972(19) 0.7342(3) 0.0693(18) Uani 1 1 d . U
H1A H 0.025319 1.509226 0.757000 0.083 Uiso 1 1 calc R .
C2A C 0.01158(19) 1.56506(10) 0.72788(12) 0.085(2) Uani 1 1 d . U
C3A C 0.0375(3) 1.58935(12) 0.69979(13) 0.092(2) Uani 1 1 d G U
H3A H 0.080216 1.579027 0.687578 0.110 Uiso 1 1 calc R .
C4A C 0.0009(4) 1.62875(13) 0.68957(15) 0.090(2) Uani 1 1 d G U
H4A H 0.018669 1.645357 0.670375 0.108 Uiso 1 1 calc R .
C5A C -0.0615(3) 1.64387(12) 0.70744(18) 0.0711(18) Uani 1 1 d G U
C6A C -0.0875(3) 1.61957(14) 0.73553(18) 0.080(2) Uani 1 1 d G U
H6A H -0.130169 1.629902 0.747746 0.096 Uiso 1 1 calc R .
C7A C -0.0509(2) 1.58017(13) 0.74575(14) 0.090(2) Uani 1 1 d G U
H7A H -0.068623 1.563572 0.764950 0.108 Uiso 1 1 calc R .
C6C C 0.09735(15) 1.65793(9) 0.81308(8) 0.118(3) Uani 1 1 d . U
H6C H 0.137393 1.659631 0.797126 0.141 Uiso 1 1 calc R .
C5C C 0.0624(2) 1.69520(9) 0.82445(11) 0.0535(14) Uani 1 1 d DG U
C4C C 0.0038(2) 1.69271(13) 0.84779(13) 0.102(2) Uani 1 1 d DG U
H4C H -0.020068 1.718185 0.855570 0.122 Uiso 1 1 calc R .
C3C C -0.0198(3) 1.65294(16) 0.85976(14) 0.087(2) Uani 1 1 d DG U
H3C H -0.059865 1.651231 0.875711 0.104 Uiso 1 1 calc R .
C2C C 0.0151(2) 1.61566(13) 0.84838(13) 0.0454(12) Uani 1 1 d DG U
C7C C 0.07371(19) 1.61815(9) 0.82504(10) 0.0412(11) Uani 1 1 d G U
H7C H 0.097596 1.592676 0.817268 0.049 Uiso 1 1 calc R .
C7AA C 0.3011(4) 1.4727(2) 0.8613(3) 0.083(2) Uani 1 1 d . U
H7AA H 0.243534 1.466230 0.862407 0.125 Uiso 1 1 calc GR .
H7AB H 0.333025 1.472838 0.886788 0.125 Uiso 1 1 calc GR .
H7AC H 0.322978 1.450724 0.846230 0.125 Uiso 1 1 calc GR .
C8BA C 0.17609(16) 1.51562(8) 0.78428(10) 0.0529(13) Uani 1 1 d . U
C12A C 0.26018(16) 1.51961(12) 0.79643(11) 0.0648(15) Uani 1 1 d G U
C13A C 0.31185(18) 1.52734(16) 0.77055(15) 0.0736(17) Uani 1 1 d G U
H13A H 0.369319 1.530067 0.778853 0.088 Uiso 1 1 calc R .
C14A C 0.2794(3) 1.53109(18) 0.73253(14) 0.0771(16) Uani 1 1 d G U
C15A C 0.1954(3) 1.52710(17) 0.72038(10) 0.0739(19) Uani 1 1 d G U
H15A H 0.173209 1.529660 0.694396 0.089 Uiso 1 1 calc R .
C10A C 0.1437(2) 1.51936(12) 0.74626(10) 0.0616(15) Uani 1 1 d G U
C8C C 0.0904(3) 1.74094(17) 0.80865(18) 0.0453(12) Uani 1 1 d . U
H8C H 0.045174 1.747509 0.787268 0.054 Uiso 1 1 calc R .
C8A C -0.0930(3) 1.68646(18) 0.69753(18) 0.0528(13) Uani 1 1 d . U
H8A H -0.053883 1.707727 0.711497 0.063 Uiso 1 1 calc R .
C23A C -0.08647(16) 1.42025(8) 0.67361(9) 0.223(5) Uani 1 1 d D U
H23A H -0.123884 1.398588 0.663070 0.268 Uiso 1 1 calc R .
C22A C -0.0459(2) 1.41659(10) 0.71053(9) 0.149(3) Uani 1 1 d DG U
C21A C 0.0088(2) 1.44829(13) 0.72595(11) 0.0833(19) Uani 1 1 d DG U
C20A C 0.0230(2) 1.48365(12) 0.70446(13) 0.0722(17) Uani 1 1 d G U
C25A C -0.0176(2) 1.48731(10) 0.66754(13) 0.146(4) Uani 1 1 d DG U
H25A H -0.007870 1.511482 0.652856 0.175 Uiso 1 1 calc R .
C24A C -0.0723(2) 1.45562(9) 0.65212(9) 0.241(4) Uani 1 1 d DG U
C30A C -0.1753(4) 1.6953(2) 0.7064(2) 0.0604(15) Uani 1 1 d . U
C31A C -0.1811(3) 1.72819(16) 0.73196(19) 0.0489(13) Uani 1 1 d . U
C32A C -0.2514(3) 1.73420(18) 0.7515(2) 0.0567(14) Uani 1 1 d . U
C33A C -0.3161(4) 1.7040(3) 0.7436(2) 0.0817(19) Uani 1 1 d . U
H33A H -0.360715 1.703184 0.757058 0.098 Uiso 1 1 calc R .
C34A C -0.3092(4) 1.6751(3) 0.7141(2) 0.0763(18) Uani 1 1 d . U
C35A C -0.2420(3) 1.66901(17) 0.70010(17) 0.0438(14) Uani 1 1 d . U
H35A H -0.239601 1.644614 0.684528 0.053 Uiso 1 1 calc R .
C40A C -0.1043(3) 1.69789(17) 0.65291(19) 0.0478(13) Uani 1 1 d . U
C41A C -0.0789(3) 1.73872(19) 0.64258(18) 0.0502(13) Uani 1 1 d . U
C42A C -0.0844(4) 1.7474(2) 0.6034(2) 0.0620(16) Uani 1 1 d . U
C43A C -0.1218(4) 1.71434(19) 0.57937(19) 0.0528(16) Uani 1 1 d . U
H43A H -0.125536 1.718934 0.553104 0.063 Uiso 1 1 calc R .
C44A C -0.1535(4) 1.67598(18) 0.59023(18) 0.0536(14) Uani 1 1 d D U
C45A C -0.1405(3) 1.66976(16) 0.62604(17) 0.0436(12) Uani 1 1 d . U
H45A H -0.157716 1.642996 0.634620 0.052 Uiso 1 1 calc R .
C51A C -0.13783(16) 1.53030(8) 0.82127(10) 0.0756(18) Uani 1 1 d . U
C52A C -0.22130(16) 1.52422(10) 0.80872(12) 0.0682(16) Uani 1 1 d G U
C53A C -0.27829(17) 1.54868(14) 0.82365(16) 0.101(2) Uani 1 1 d G U
H53A H -0.335338 1.544525 0.815070 0.121 Uiso 1 1 calc R .
C54A C -0.2518(3) 1.57923(14) 0.85113(17) 0.0710(17) Uani 1 1 d G U
C55A C -0.1683(3) 1.58531(12) 0.86368(13) 0.0654(18) Uani 1 1 d G U
H55A H -0.150250 1.606182 0.882460 0.079 Uiso 1 1 calc R .
C50A C -0.1114(2) 1.56085(10) 0.84875(11) 0.0572(14) Uani 1 1 d G U
C63A C 0.06035(18) 1.53111(11) 0.97377(10) 0.095(2) Uani 1 1 d . U
H63A H 0.077300 1.522406 0.999140 0.114 Uiso 1 1 calc R .
C62A C 0.0721(2) 1.50396(12) 0.94458(11) 0.125(3) Uani 1 1 d G U
C61A C 0.0473(3) 1.51669(16) 0.90746(11) 0.0663(15) Uani 1 1 d G U
C60A C 0.0107(3) 1.55658(17) 0.89953(11) 0.0657(14) Uani 1 1 d G U
C65A C -0.0010(3) 1.58374(15) 0.92872(13) 0.0682(16) Uani 1 1 d G U
H65A H -0.025959 1.610997 0.923297 0.082 Uiso 1 1 calc R .
C64A C 0.0238(3) 1.57100(12) 0.96584(12) 0.098(2) Uani 1 1 d G U
C70A C 0.1653(2) 1.73713(13) 0.78970(16) 0.0364(10) Uani 1 1 d . U
C71A C 0.1684(2) 1.74360(15) 0.75146(17) 0.0405(11) Uani 1 1 d . U
C72A C 0.2398(3) 1.7363(2) 0.7349(2) 0.0521(14) Uani 1 1 d . U
C73A C 0.3101(3) 1.72194(16) 0.75932(19) 0.0473(13) Uani 1 1 d . U
H73A H 0.358339 1.716033 0.749191 0.057 Uiso 1 1 calc R .
C74A C 0.3121(3) 1.7161(2) 0.7971(2) 0.0536(14) Uani 1 1 d . U
C75A C 0.2470(3) 1.72143(17) 0.81175(18) 0.0449(13) Uani 1 1 d . U
H75A H 0.249974 1.715233 0.837722 0.054 Uiso 1 1 calc R .
C85A C 0.13361(12) 1.77526(8) 0.86972(7) 0.0527(14) Uani 1 1 d . U
H85A H 0.163552 1.750086 0.878223 0.063 Uiso 1 1 calc R .
C80A C 0.08861(17) 1.77691(10) 0.83350(7) 0.0492(13) Uani 1 1 d G U
C81A C 0.0448(2) 1.81374(12) 0.82105(9) 0.0415(11) Uani 1 1 d G U
C82A C 0.0460(2) 1.84892(10) 0.84483(12) 0.0506(14) Uani 1 1 d G U
C83A C 0.0910(2) 1.84728(9) 0.88105(11) 0.0506(14) Uani 1 1 d G U
H83A H 0.091785 1.871323 0.897293 0.061 Uiso 1 1 calc R .
C84A C 0.13479(17) 1.81044(9) 0.89349(8) 0.0478(12) Uani 1 1 d G U
C125 C 0.3071(3) 1.51851(17) 0.8424(2) 0.0622(14) Uani 1 1 d . U
C126 C 0.4030(4) 1.5306(2) 0.8460(3) 0.088(2) Uani 1 1 d . U
H12J H 0.425718 1.536988 0.872271 0.132 Uiso 1 1 calc GR .
H12K H 0.408845 1.555753 0.830375 0.132 Uiso 1 1 calc GR .
H12L H 0.432651 1.506277 0.837400 0.132 Uiso 1 1 calc GR .
C127 C 0.2627(4) 1.5518(2) 0.8675(3) 0.0694(19) Uani 1 1 d . U
H12M H 0.206607 1.542040 0.868221 0.104 Uiso 1 1 calc GR .
H12N H 0.260894 1.580499 0.856228 0.104 Uiso 1 1 calc GR .
H12O H 0.293780 1.552974 0.893177 0.104 Uiso 1 1 calc GR .
C145 C 0.3314(4) 1.5378(2) 0.7011(2) 0.0905(19) Uani 1 1 d D U
C146 C 0.3279(6) 1.5869(2) 0.6969(3) 0.119(3) Uani 1 1 d D U
H14J H 0.270660 1.596045 0.689828 0.179 Uiso 1 1 calc GR .
H14K H 0.359057 1.595728 0.677396 0.179 Uiso 1 1 calc GR .
H14L H 0.351836 1.600248 0.720889 0.179 Uiso 1 1 calc GR .
C147 C 0.4215(4) 1.5252(3) 0.7115(3) 0.147(3) Uani 1 1 d D U
H14M H 0.452684 1.538033 0.693537 0.221 Uiso 1 1 calc GR .
H14N H 0.426561 1.493921 0.710918 0.221 Uiso 1 1 calc GR .
H14O H 0.443260 1.535700 0.736900 0.221 Uiso 1 1 calc GR .
C148 C 0.2992(4) 1.5186(3) 0.6623(2) 0.120(3) Uani 1 1 d D U
H14P H 0.343567 1.517803 0.647414 0.180 Uiso 1 1 calc GR .
H14Q H 0.254110 1.536362 0.649315 0.180 Uiso 1 1 calc GR .
H14R H 0.279234 1.489409 0.665238 0.180 Uiso 1 1 calc GR .
C225 C -0.0675(3) 1.38498(17) 0.73130(16) 0.203(3) Uani 1 1 d D U
C226 C -0.0405(4) 1.3619(3) 0.77521(11) 0.331(10) Uani 1 1 d D U
H22J H 0.014978 1.349933 0.777683 0.497 Uiso 1 1 calc GR .
H22K H -0.079367 1.338931 0.778213 0.497 Uiso 1 1 calc GR .
H22L H -0.041786 1.383743 0.794646 0.497 Uiso 1 1 calc GR .
C227 C -0.1712(2) 1.3743(3) 0.7326(2) 0.231(8) Uani 1 1 d D U
H22M H -0.203799 1.400245 0.725668 0.346 Uiso 1 1 calc GR .
H22N H -0.177183 1.365390 0.758030 0.346 Uiso 1 1 calc GR .
H22O H -0.190614 1.351252 0.714776 0.346 Uiso 1 1 calc GR .
C228 C -0.0640(4) 1.34154(18) 0.71479(13) 0.215(4) Uani 1 1 d D U
H22P H -0.059325 1.344136 0.688175 0.323 Uiso 1 1 calc GR .
H22Q H -0.114135 1.325715 0.717081 0.323 Uiso 1 1 calc GR .
H22R H -0.016204 1.326091 0.728225 0.323 Uiso 1 1 calc GR .
C245 C -0.1216(2) 1.45989(13) 0.61059(14) 0.137(2) Uani 1 1 d D U
C246 C -0.0941(6) 1.5005(2) 0.5889(2) 0.169(4) Uani 1 1 d D U
H24J H -0.131257 1.524523 0.590975 0.254 Uiso 1 1 calc GR .
H24K H -0.096136 1.493252 0.562312 0.254 Uiso 1 1 calc GR .
H24L H -0.037932 1.508613 0.600039 0.254 Uiso 1 1 calc GR .
C325 C -0.2582(3) 1.7697(2) 0.7804(2) 0.0584(15) Uani 1 1 d . U
C326 C -0.1859(3) 1.7625(2) 0.81649(18) 0.0524(16) Uani 1 1 d . U
H32J H -0.204962 1.742588 0.834143 0.079 Uiso 1 1 calc GR .
H32K H -0.171774 1.790103 0.829030 0.079 Uiso 1 1 calc GR .
H32L H -0.137269 1.750595 0.808049 0.079 Uiso 1 1 calc GR .
C327 C -0.3368(3) 1.76778(19) 0.8029(2) 0.0631(18) Uani 1 1 d . U
H32M H -0.378299 1.748004 0.789887 0.095 Uiso 1 1 calc GR .
H32N H -0.360745 1.796503 0.803536 0.095 Uiso 1 1 calc GR .
H32O H -0.318240 1.757689 0.828670 0.095 Uiso 1 1 calc GR .
C328 C -0.2565(3) 1.81389(18) 0.76531(19) 0.0511(15) Uani 1 1 d . U
H32P H -0.204301 1.818653 0.756503 0.077 Uiso 1 1 calc GR .
H32Q H -0.261947 1.834618 0.785156 0.077 Uiso 1 1 calc GR .
H32R H -0.301994 1.817592 0.744288 0.077 Uiso 1 1 calc GR .
C345 C -0.4024(4) 1.6470(2) 0.7050(3) 0.0779(18) Uani 1 1 d . U
C346 C -0.4711(4) 1.6682(3) 0.6908(3) 0.102(3) Uani 1 1 d . U
H34J H -0.468143 1.697494 0.700798 0.153 Uiso 1 1 calc GR .
H34K H -0.518523 1.653409 0.697796 0.153 Uiso 1 1 calc GR .
H34L H -0.476811 1.669224 0.663297 0.153 Uiso 1 1 calc GR .
C347 C -0.3974(3) 1.6218(2) 0.7375(2) 0.0766(19) Uani 1 1 d D U
H34M H -0.352339 1.601155 0.738554 0.115 Uiso 1 1 calc GR .
H34N H -0.449181 1.606254 0.736988 0.115 Uiso 1 1 calc GR .
H34O H -0.387328 1.640306 0.759791 0.115 Uiso 1 1 calc GR .
C348 C -0.3723(4) 1.6043(2) 0.6748(2) 0.087(2) Uani 1 1 d D U
H34P H -0.366113 1.616473 0.650384 0.130 Uiso 1 1 calc GR .
H34Q H -0.414734 1.582030 0.671093 0.130 Uiso 1 1 calc GR .
H34R H -0.320052 1.591745 0.686831 0.130 Uiso 1 1 calc GR .
C425 C -0.0544(4) 1.7874(2) 0.5891(2) 0.0645(15) Uani 1 1 d . U
C426 C -0.0820(4) 1.8287(2) 0.5970(2) 0.079(2) Uani 1 1 d . U
H42J H -0.137966 1.826756 0.602403 0.118 Uiso 1 1 calc GR .
H42K H -0.081599 1.847385 0.575155 0.118 Uiso 1 1 calc GR .
H42L H -0.045609 1.840647 0.618824 0.118 Uiso 1 1 calc GR .
C427 C 0.0522(4) 1.7920(3) 0.6039(2) 0.079(2) Uani 1 1 d . U
H42M H 0.066424 1.782948 0.630182 0.119 Uiso 1 1 calc GR .
H42N H 0.068958 1.821849 0.601440 0.119 Uiso 1 1 calc GR .
H42O H 0.080610 1.773566 0.588160 0.119 Uiso 1 1 calc GR .
C428 C -0.0867(7) 1.7937(3) 0.5434(2) 0.095(3) Uani 1 1 d . U
H42P H -0.094551 1.765447 0.531311 0.142 Uiso 1 1 calc GR .
H42Q H -0.045834 1.809946 0.532468 0.142 Uiso 1 1 calc GR .
H42R H -0.138940 1.809298 0.539321 0.142 Uiso 1 1 calc GR .
C445 C -0.1945(3) 1.64021(19) 0.56280(16) 0.0665(15) Uani 1 1 d D U
C446 C -0.1181(6) 1.6066(3) 0.5671(3) 0.152(3) Uani 1 1 d D U
H44J H -0.079288 1.615728 0.550969 0.228 Uiso 1 1 calc GR .
H44K H -0.138746 1.577873 0.559666 0.228 Uiso 1 1 calc GR .
H44L H -0.090277 1.606065 0.593385 0.228 Uiso 1 1 calc GR .
C447 C -0.2069(6) 1.6599(2) 0.52123(19) 0.103(2) Uani 1 1 d D U
H44M H -0.262657 1.653603 0.508191 0.155 Uiso 1 1 calc GR .
H44N H -0.166997 1.647020 0.507334 0.155 Uiso 1 1 calc GR .
H44O H -0.198729 1.691015 0.522708 0.155 Uiso 1 1 calc GR .
C448 C -0.2857(3) 1.6397(3) 0.56993(15) 0.0920(19) Uani 1 1 d D U
H44P H -0.302238 1.668882 0.575506 0.138 Uiso 1 1 calc GR .
H44Q H -0.289870 1.620905 0.591300 0.138 Uiso 1 1 calc GR .
H44R H -0.321791 1.629007 0.547448 0.138 Uiso 1 1 calc GR .
C525 C -0.2595(3) 1.4943(2) 0.7757(3) 0.0822(18) Uani 1 1 d . U
C526 C -0.2389(4) 1.4444(2) 0.7904(4) 0.110(3) Uani 1 1 d . U
H52J H -0.200660 1.444870 0.814379 0.164 Uiso 1 1 calc GR .
H52K H -0.214102 1.428699 0.771672 0.164 Uiso 1 1 calc GR .
H52L H -0.289892 1.430091 0.793936 0.164 Uiso 1 1 calc GR .
C527 C -0.2145(4) 1.4976(3) 0.7364(3) 0.094(2) Uani 1 1 d . U
H52M H -0.194775 1.526971 0.733885 0.141 Uiso 1 1 calc GR .
H52N H -0.254917 1.490265 0.714171 0.141 Uiso 1 1 calc GR .
H52O H -0.168240 1.477619 0.738739 0.141 Uiso 1 1 calc GR .
C528 C -0.3454(4) 1.4941(3) 0.7621(4) 0.108(3) Uani 1 1 d . U
H52P H -0.374646 1.504035 0.781926 0.161 Uiso 1 1 calc GR .
H52Q H -0.363191 1.464955 0.754507 0.161 Uiso 1 1 calc GR .
H52R H -0.357648 1.513365 0.740323 0.161 Uiso 1 1 calc GR .
C545 C -0.3120(5) 1.6032(2) 0.8717(2) 0.100(2) Uani 1 1 d D U
C546 C -0.4045(4) 1.5848(3) 0.8587(3) 0.083(2) Uani 1 1 d . U
H54J H -0.415837 1.562785 0.876567 0.125 Uiso 1 1 calc GR .
H54K H -0.409303 1.572098 0.833563 0.125 Uiso 1 1 calc GR .
H54L H -0.444058 1.608264 0.858152 0.125 Uiso 1 1 calc GR .
C547 C -0.2874(5) 1.6028(5) 0.9146(2) 0.133(4) Uani 1 1 d D U
H54M H -0.239256 1.621246 0.922009 0.200 Uiso 1 1 calc GR .
H54N H -0.274108 1.573438 0.923227 0.200 Uiso 1 1 calc GR .
H54O H -0.333049 1.613608 0.926096 0.200 Uiso 1 1 calc GR .
C548 C -0.3077(4) 1.6515(2) 0.8622(3) 0.103(3) Uani 1 1 d D U
H54P H -0.255847 1.663542 0.875299 0.154 Uiso 1 1 calc GR .
H54Q H -0.353725 1.666622 0.870349 0.154 Uiso 1 1 calc GR .
H54R H -0.310999 1.655057 0.835023 0.154 Uiso 1 1 calc GR .
C625 C 0.1294(5) 1.4639(2) 0.9588(2) 0.091(2) Uani 1 1 d D U
C626 C 0.0706(5) 1.4246(3) 0.9468(2) 0.096(2) Uani 1 1 d D U
H62J H 0.059873 1.422241 0.919292 0.144 Uiso 1 1 calc GR .
H62K H 0.018706 1.428962 0.955921 0.144 Uiso 1 1 calc GR .
H62L H 0.096754 1.398183 0.957649 0.144 Uiso 1 1 calc GR .
C627 C 0.2011(5) 1.4629(3) 0.9382(2) 0.092(2) Uani 1 1 d . U
H62M H 0.182258 1.469617 0.911587 0.138 Uiso 1 1 calc GR .
H62N H 0.225926 1.434234 0.940399 0.138 Uiso 1 1 calc GR .
H62O H 0.242007 1.484159 0.949149 0.138 Uiso 1 1 calc GR .
C628 C 0.1507(9) 1.4614(3) 1.0027(2) 0.108(4) Uani 1 1 d D U
H62P H 0.206132 1.449775 1.010155 0.162 Uiso 1 1 calc GR .
H62Q H 0.111112 1.442652 1.012153 0.162 Uiso 1 1 calc GR .
H62R H 0.148042 1.490212 1.013374 0.162 Uiso 1 1 calc GR .
C645 C 0.0006(5) 1.6027(3) 0.9985(2) 0.082(2) Uani 1 1 d D U
C646 C 0.0469(7) 1.5840(3) 1.0350(2) 0.143(3) Uani 1 1 d D U
H64J H 0.009660 1.565993 1.046748 0.214 Uiso 1 1 calc GR .
H64K H 0.068021 1.607301 1.052152 0.214 Uiso 1 1 calc GR .
H64L H 0.092745 1.566482 1.029586 0.214 Uiso 1 1 calc GR .
C647 C 0.0267(8) 1.6493(3) 0.9928(3) 0.118(4) Uani 1 1 d . U
H64M H -0.017185 1.668881 0.996972 0.177 Uiso 1 1 calc GR .
H64N H 0.037299 1.652819 0.967034 0.177 Uiso 1 1 calc GR .
H64O H 0.076799 1.655848 1.010646 0.177 Uiso 1 1 calc GR .
C648 C -0.1099(8) 1.6011(5) 0.9889(4) 0.150(5) Uani 1 1 d . U
H64P H -0.131592 1.630407 0.987193 0.225 Uiso 1 1 calc GR .
H64Q H -0.130053 1.585785 1.009271 0.225 Uiso 1 1 calc GR .
H64R H -0.128180 1.586098 0.965076 0.225 Uiso 1 1 calc GR .
C725 C 0.2333(4) 1.7403(2) 0.6897(2) 0.0616(15) Uani 1 1 d . U
C726 C 0.1569(5) 1.7135(2) 0.6676(2) 0.090(2) Uani 1 1 d . U
H72J H 0.172054 1.683196 0.666653 0.135 Uiso 1 1 calc GR .
H72K H 0.142193 1.724675 0.641898 0.135 Uiso 1 1 calc GR .
H72L H 0.109842 1.716421 0.680634 0.135 Uiso 1 1 calc GR .
C727 C 0.2105(4) 1.78757(19) 0.6742(2) 0.0563(17) Uani 1 1 d . U
H72M H 0.157540 1.796102 0.680603 0.084 Uiso 1 1 calc GR .
H72N H 0.206944 1.787878 0.646796 0.084 Uiso 1 1 calc GR .
H72O H 0.253074 1.807723 0.685613 0.084 Uiso 1 1 calc GR .
C728 C 0.3100(4) 1.72325(19) 0.6779(2) 0.0629(18) Uani 1 1 d . U
H72P H 0.354268 1.722299 0.699772 0.094 Uiso 1 1 calc GR .
H72Q H 0.326046 1.742053 0.658658 0.094 Uiso 1 1 calc GR .
H72R H 0.299751 1.694251 0.667674 0.094 Uiso 1 1 calc GR .
C745 C 0.3918(3) 1.6963(2) 0.8193(2) 0.0644(16) Uani 1 1 d . U
C746 C 0.4700(4) 1.7264(3) 0.8145(3) 0.101(3) Uani 1 1 d . U
H74J H 0.495291 1.715469 0.793686 0.151 Uiso 1 1 calc GR .
H74K H 0.510307 1.725758 0.837780 0.151 Uiso 1 1 calc GR .
H74L H 0.451358 1.755913 0.809070 0.151 Uiso 1 1 calc GR .
C747 C 0.4078(4) 1.6534(2) 0.8012(2) 0.0706(19) Uani 1 1 d . U
H74M H 0.407187 1.657573 0.774260 0.106 Uiso 1 1 calc GR .
H74N H 0.365045 1.632793 0.804834 0.106 Uiso 1 1 calc GR .
H74O H 0.461580 1.642288 0.813006 0.106 Uiso 1 1 calc GR .
C748 C 0.3870(4) 1.6911(3) 0.8628(3) 0.079(2) Uani 1 1 d . U
H74P H 0.389648 1.719495 0.874670 0.119 Uiso 1 1 calc GR .
H74Q H 0.433124 1.673570 0.875001 0.119 Uiso 1 1 calc GR .
H74R H 0.335209 1.677122 0.865466 0.119 Uiso 1 1 calc GR .
C825 C -0.0054(3) 1.89163(18) 0.82966(19) 0.0506(13) Uani 1 1 d . U
C826 C -0.1008(3) 1.8746(2) 0.82083(19) 0.0560(17) Uani 1 1 d . U
H82J H -0.101785 1.844463 0.813031 0.084 Uiso 1 1 calc GR .
H82K H -0.132051 1.891932 0.800638 0.084 Uiso 1 1 calc GR .
H82L H -0.125486 1.877300 0.843561 0.084 Uiso 1 1 calc GR .
C827 C 0.0204(3) 1.91435(17) 0.79851(18) 0.0503(14) Uani 1 1 d . U
H82M H 0.047290 1.941276 0.807651 0.075 Uiso 1 1 calc GR .
H82N H -0.027693 1.920634 0.779351 0.075 Uiso 1 1 calc GR .
H82O H 0.058939 1.896468 0.787524 0.075 Uiso 1 1 calc GR .
C828 C -0.0075(3) 1.9206(2) 0.86498(18) 0.0604(15) Uani 1 1 d . U
H82P H -0.019081 1.902760 0.885846 0.091 Uiso 1 1 calc GR .
H82Q H -0.050526 1.942343 0.858945 0.091 Uiso 1 1 calc GR .
H82R H 0.045775 1.934721 0.872260 0.091 Uiso 1 1 calc GR .
C845 C 0.1817(5) 1.8080(3) 0.9361(2) 0.0690(17) Uani 1 1 d . U
C846 C 0.2392(7) 1.8458(4) 0.9478(3) 0.122(3) Uani 1 1 d . U
H84J H 0.206946 1.871040 0.952506 0.183 Uiso 1 1 calc GR .
H84K H 0.270313 1.852275 0.927695 0.183 Uiso 1 1 calc GR .
H84L H 0.277378 1.838460 0.970845 0.183 Uiso 1 1 calc GR .
C847 C 0.1275(4) 1.8146(2) 0.96437(16) 0.0612(17) Uani 1 1 d . U
H84M H 0.076833 1.828860 0.952466 0.092 Uiso 1 1 calc GR .
H84N H 0.155661 1.832506 0.984909 0.092 Uiso 1 1 calc GR .
H84O H 0.114051 1.786739 0.974403 0.092 Uiso 1 1 calc GR .
C848 C 0.2293(6) 1.7687(4) 0.9446(3) 0.103(3) Uani 1 1 d . U
H84P H 0.195560 1.747048 0.954444 0.154 Uiso 1 1 calc GR .
H84Q H 0.278066 1.774777 0.963410 0.154 Uiso 1 1 calc GR .
H84R H 0.246214 1.757894 0.921578 0.154 Uiso 1 1 calc GR .
C916 C -0.0868(5) 1.3607(2) 0.8442(2) 0.094(2) Uani 1 1 d D U
H91M H -0.096547 1.354667 0.816840 0.113 Uiso 1 1 calc R .
H91N H -0.042166 1.341228 0.855769 0.113 Uiso 1 1 calc R .
C917 C -0.1430(6) 1.3509(2) 0.8549(3) 0.101(2) Uani 1 1 d D U
H91O H -0.133782 1.324176 0.869857 0.121 Uiso 1 1 calc R .
H91P H -0.189572 1.346656 0.834081 0.121 Uiso 1 1 calc R .
C918 C -0.1585(6) 1.3889(2) 0.8796(3) 0.138(3) Uani 1 1 d D U
H91Q H -0.217385 1.396666 0.874617 0.165 Uiso 1 1 calc R .
H91R H -0.143182 1.381145 0.906475 0.165 Uiso 1 1 calc R .
C919 C -0.1098(4) 1.4243(2) 0.8709(3) 0.084(2) Uani 1 1 d D U
H91S H -0.145397 1.446158 0.856292 0.101 Uiso 1 1 calc R .
H91T H -0.081503 1.437834 0.894390 0.101 Uiso 1 1 calc R .
C920 C 0.1488(6) 1.37428(18) 0.8645(3) 0.099(2) Uani 1 1 d . U
H92A H 0.104583 1.371558 0.879720 0.119 Uiso 1 1 calc R .
H92B H 0.198724 1.386248 0.880175 0.119 Uiso 1 1 calc R .
C921 C 0.1657(4) 1.3323(2) 0.8462(2) 0.0678(18) Uani 1 1 d . U
H92C H 0.114390 1.317997 0.834134 0.081 Uiso 1 1 calc R .
H92D H 0.198050 1.312353 0.864310 0.081 Uiso 1 1 calc R .
C922 C 0.2181(4) 1.3496(2) 0.8156(3) 0.081(2) Uani 1 1 d . U
H92E H 0.275841 1.354679 0.827393 0.097 Uiso 1 1 calc R .
H92F H 0.217163 1.328468 0.794992 0.097 Uiso 1 1 calc R .
C924 C 0.1418(3) 1.86591(18) 0.7372(2) 0.0517(15) Uani 1 1 d . U
H92G H 0.186227 1.846498 0.732388 0.062 Uiso 1 1 calc R .
H92H H 0.133407 1.861612 0.763477 0.062 Uiso 1 1 calc R .
C925 C 0.1752(3) 1.3940(2) 0.7995(2) 0.0683(17) Uani 1 1 d . U
H92I H 0.215212 1.417593 0.799323 0.082 Uiso 1 1 calc R .
H92J H 0.141537 1.390658 0.774164 0.082 Uiso 1 1 calc R .
C926 C 0.1652(3) 1.9121(2) 0.7314(2) 0.0604(17) Uani 1 1 d . U
H92K H 0.163173 1.928404 0.754799 0.072 Uiso 1 1 calc R .
H92L H 0.222429 1.912951 0.726716 0.072 Uiso 1 1 calc R .
C927 C 0.1137(8) 1.9323(3) 0.7013(4) 0.142(4) Uani 1 1 d . U
H92M H 0.145250 1.947464 0.684300 0.171 Uiso 1 1 calc R .
H92N H 0.074460 1.952341 0.710018 0.171 Uiso 1 1 calc R .
C928 C 0.0645(4) 1.8854(2) 0.6802(2) 0.0685(18) Uani 1 1 d . U
H92O H 0.007233 1.891570 0.668188 0.082 Uiso 1 1 calc R .
H92P H 0.094607 1.873404 0.661056 0.082 Uiso 1 1 calc R .
C929 C -0.1483(4) 1.88892(19) 0.7056(2) 0.077(2) Uani 1 1 d D U
H92Q H -0.114588 1.909222 0.693669 0.092 Uiso 1 1 calc R .
H92R H -0.139533 1.894245 0.733081 0.092 Uiso 1 1 calc R .
C930 C -0.2413(4) 1.8921(2) 0.68779(19) 0.0726(19) Uani 1 1 d D U
H93A H -0.275549 1.885215 0.706985 0.087 Uiso 1 1 calc R .
H93B H -0.254354 1.921684 0.678762 0.087 Uiso 1 1 calc R .
C931 C -0.2607(4) 1.86005(17) 0.65435(17) 0.0576(16) Uani 1 1 d D U
H93C H -0.237576 1.869914 0.632241 0.069 Uiso 1 1 calc R .
H93D H -0.320435 1.855302 0.646927 0.069 Uiso 1 1 calc R .
C932 C -0.2161(6) 1.8191(2) 0.6723(3) 0.101(3) Uani 1 1 d D U
H93E H -0.202879 1.798854 0.653021 0.122 Uiso 1 1 calc R .
H93F H -0.248383 1.804087 0.689081 0.122 Uiso 1 1 calc R .
C937 C -0.14329(19) 1.98992(9) 0.92301(9) 0.0629(17) Uani 1 1 d . U
H937 H -0.107544 1.983787 0.905691 0.075 Uiso 1 1 calc R .
C938 C -0.1242(2) 1.97547(12) 0.95992(9) 0.072(2) Uani 1 1 d G U
H938 H -0.075376 1.959464 0.967817 0.087 Uiso 1 1 calc R .
C933 C -0.1765(3) 1.98444(17) 0.98526(10) 0.0595(16) Uani 1 1 d G U
H933 H -0.163424 1.974564 1.010482 0.071 Uiso 1 1 calc R .
C934 C -0.2479(3) 2.00786(18) 0.97370(13) 0.0759(19) Uani 1 1 d G U
H934 H -0.283640 2.013988 0.991021 0.091 Uiso 1 1 calc R .
C935 C -0.2670(2) 2.02231(15) 0.93680(14) 0.0606(16) Uani 1 1 d G U
H935 H -0.315809 2.038311 0.928895 0.073 Uiso 1 1 calc R .
C936 C -0.2147(2) 2.01334(12) 0.91145(11) 0.0681(17) Uani 1 1 d G U
H936 H -0.227762 2.023211 0.886229 0.082 Uiso 1 1 calc R .
C943 C -0.4561(3) 1.79430(16) 0.58691(15) 0.113(3) Uani 1 1 d . U
H943 H -0.508712 1.807070 0.580089 0.136 Uiso 1 1 calc R .
C944 C -0.4357(3) 1.7733(2) 0.62124(15) 0.127(3) Uani 1 1 d G U
H944 H -0.474317 1.771795 0.637885 0.152 Uiso 1 1 calc R .
C939 C -0.3587(4) 1.7547(3) 0.6312(2) 0.113(3) Uani 1 1 d G U
H939 H -0.344709 1.740348 0.654685 0.135 Uiso 1 1 calc R .
C940 C -0.3021(3) 1.7569(3) 0.6069(2) 0.112(3) Uani 1 1 d G U
H940 H -0.249495 1.744177 0.613689 0.135 Uiso 1 1 calc R .
C941 C -0.3225(3) 1.7779(3) 0.5725(2) 0.109(3) Uani 1 1 d G U
H941 H -0.283888 1.779451 0.555893 0.130 Uiso 1 1 calc R .
C942 C -0.3995(3) 1.7966(2) 0.56256(16) 0.150(4) Uani 1 1 d G U
H942 H -0.413496 1.810898 0.539092 0.180 Uiso 1 1 calc R .
C248 C -0.1188(8) 1.4207(2) 0.5849(2) 0.258(7) Uani 1 1 d D U
H24M H -0.166727 1.421079 0.564766 0.386 Uiso 1 1 calc GR .
H24N H -0.119251 1.394344 0.599700 0.386 Uiso 1 1 calc GR .
H24O H -0.068551 1.421708 0.573919 0.386 Uiso 1 1 calc GR .
C247 C -0.2167(4) 1.4681(3) 0.6130(3) 0.194(4) Uani 1 1 d D U
H24P H -0.230008 1.454117 0.635491 0.290 Uiso 1 1 calc GR .
H24Q H -0.251262 1.456184 0.590565 0.290 Uiso 1 1 calc GR .
H24R H -0.226678 1.499033 0.614285 0.290 Uiso 1 1 calc GR .

loop_
_atom_site_aniso_label
_atom_site_aniso_U_11
_atom_site_aniso_U_22
_atom_site_aniso_U_33
_atom_site_aniso_U_23
_atom_site_aniso_U_13
_atom_site_aniso_U_12
Ce1 0.01646(9) 0.02310(10) 0.05516(13) 0.00879(11) 0.00614(9) 0.00544(9)
Ce2 0.04965(15) 0.02988(13) 0.05462(14) 0.00937(12) 0.01473(12) 0.00365(13)
O1 0.0286(14) 0.0303(16) 0.0785(19) 0.0045(16) 0.0197(13) 0.0085(13)
O2 0.0421(18) 0.0205(15) 0.0628(17) 0.0018(14) 0.0079(15) -0.0036(14)
O3 0.0077(11) 0.0202(13) 0.0732(19) 0.0103(13) 0.0062(12) 0.0013(10)
O4 0.0152(12) 0.0312(14) 0.0544(16) -0.0076(13) 0.0042(12) 0.0083(12)
O5 0.0480(16) 0.0343(16) 0.0427(16) 0.0076(13) 0.0177(13) -0.0100(14)
O6 0.063(2) 0.0267(15) 0.0409(15) 0.0122(13) 0.0066(15) -0.0001(16)
O7 0.0025(10) 0.0234(13) 0.0543(16) -0.0011(12) 0.0021(10) -0.0058(10)
O8 0.0398(16) -0.0002(10) 0.0530(15) -0.0064(11) 0.0041(13) 0.0011(11)
O17 0.101(3) 0.074(2) 0.085(2) 0.0445(18) 0.0422(19) 0.054(2)
O18 0.082(2) 0.0233(15) 0.066(2) 0.0124(15) 0.0184(17) -0.0045(17)
O19 0.0298(14) 0.0365(15) 0.0528(18) 0.0009(14) 0.0022(13) 0.0205(12)
O20 0.0279(14) 0.0368(17) 0.0785(19) 0.0038(15) 0.0285(13) 0.0017(14)
C1 0.0124(15) 0.0231(18) 0.069(3) -0.0007(17) 0.0060(17) -0.0055(15)
C1B 0.0395(19) 0.0095(15) 0.054(2) 0.0086(15) 0.0211(16) 0.0089(15)
C2B 0.089(3) 0.0100(15) 0.066(2) 0.0270(15) 0.0540(16) 0.0188(17)
C3B 0.057(3) 0.0128(17) 0.072(3) -0.0054(18) 0.030(2) 0.0019(17)
C4B 0.0198(18) 0.0250(19) 0.081(3) -0.002(2) 0.0052(17) -0.0045(16)
C5B 0.030(2) 0.0255(18) 0.086(3) 0.0003(19) 0.0143(17) -0.0183(16)
C6 0.0252(19) 0.0120(16) 0.058(2) 0.0038(16) 0.0014(17) -0.0003(15)
C5 0.0155(14) 0.0146(16) 0.081(2) 0.0044(16) 0.0325(13) -0.0056(13)
C4 0.0025(15) 0.068(3) 0.067(3) -0.005(2) -0.0013(16) 0.0151(17)
C3 0.029(2) 0.065(3) 0.163(4) 0.043(3) 0.029(3) 0.017(2)
C2 0.0033(15) 0.040(2) 0.101(3) 0.007(2) 0.0011(18) 0.0050(15)
C7 0.0083(16) 0.030(2) 0.153(4) 0.031(2) 0.022(2) 0.0039(16)
C6B -0.0007(14) 0.0356(18) 0.083(3) 0.020(2) 0.0022(17) 0.0032(14)
C7B 0.0215(17) 0.0199(16) 0.0248(17) 0.0026(14) -0.0061(13) 0.0074(14)
C8 0.0189(17) 0.0266(19) 0.055(2) 0.0021(17) -0.0011(16) 0.0014(15)
C8B 0.0299(19) 0.0271(18) 0.068(3) 0.0057(18) 0.0072(18) -0.0027(18)
C10 0.0119(14) 0.0052(15) 0.073(2) 0.0071(17) 0.0019(14) 0.0038(13)
C11 0.0099(14) 0.0005(14) 0.078(2) 0.0101(16) 0.0035(14) 0.0009(12)
C12 0.0112(15) 0.035(2) 0.084(2) 0.004(2) 0.0060(16) -0.0051(17)
C13 0.029(2) 0.025(2) 0.111(2) 0.032(2) 0.0166(19) 0.0111(18)
C14 0.029(2) 0.117(5) 0.100(3) 0.050(3) 0.0322(19) 0.017(3)
C15 0.0322(18) 0.047(3) 0.094(3) 0.033(2) 0.0243(17) 0.0300(19)
C23 0.040(3) 0.022(2) 0.108(3) -0.020(2) -0.005(3) -0.0114(19)
C24 0.114(5) 0.045(3) 0.096(3) -0.022(2) 0.010(3) -0.039(3)
C25 0.072(4) 0.0144(19) 0.078(2) 0.0020(19) 0.012(3) -0.016(2)
C20 0.0182(19) 0.0272(18) 0.069(2) -0.0050(17) -0.0074(19) -0.0026(16)
C21 0.068(4) 0.042(2) 0.069(2) 0.006(2) 0.006(3) -0.014(2)
C22 0.025(2) 0.0219(18) 0.102(3) 0.0014(19) -0.007(2) 0.0144(16)
C30 0.0205(16) 0.0270(19) 0.063(3) 0.0118(17) 0.0020(16) 0.0070(15)
C31 0.0165(16) 0.039(2) 0.107(3) -0.016(2) 0.0242(17) -0.0192(15)
C32 0.0073(14) 0.034(2) 0.078(3) 0.0051(19) 0.0117(15) 0.0021(15)
C33 0.0136(16) 0.0207(18) 0.105(3) 0.0134(19) 0.0207(19) -0.0023(15)
C34 0.0198(17) 0.034(2) 0.105(4) -0.003(2) 0.014(2) -0.0062(17)
C35 0.0190(16) 0.022(2) 0.096(4) 0.007(2) 0.0059(19) 0.0120(15)
C42 0.072(3) 0.040(2) 0.047(2) 0.0033(18) 0.014(2) 0.016(2)
C41 0.037(2) 0.0320(19) 0.052(2) 0.0015(16) 0.0072(19) 0.0041(18)
C40 0.024(2) 0.038(2) 0.056(2) 0.0032(17) 0.0000(18) -0.0001(18)
C45 0.0087(16) 0.034(2) 0.068(2) 0.0058(18) -0.0176(18) 0.0119(16)
C44 0.046(3) 0.047(2) 0.070(2) -0.002(2) -0.010(2) 0.018(2)
C43 0.062(3) 0.056(2) 0.050(2) -0.0111(19) 0.026(2) 0.015(2)
C54 0.038(2) 0.030(2) 0.105(3) 0.018(2) 0.021(2) 0.0038(19)
C55 0.0372(19) 0.045(3) 0.092(3) -0.004(2) 0.0375(19) 0.0009(19)
C50 0.045(2) 0.041(2) 0.071(3) 0.006(2) 0.0257(19) 0.0078(19)
C51 0.049(2) 0.041(2) 0.053(2) 0.0127(18) 0.0287(17) -0.0068(18)
C2AA 0.052(2) 0.035(2) 0.068(3) 0.0190(19) 0.019(2) -0.0093(19)
C53 0.046(2) 0.042(2) 0.100(3) 0.012(2) 0.032(2) -0.016(2)
C60 0.079(4) 0.045(2) 0.047(2) 0.0063(19) 0.019(2) 0.003(3)
C61 0.061(3) 0.045(2) 0.0334(17) 0.0131(16) 0.0210(18) -0.004(2)
C62 0.083(3) 0.039(2) 0.0301(17) 0.0095(16) 0.0273(19) 0.002(2)
C63 0.071(3) 0.041(2) 0.044(2) 0.0039(18) 0.020(2) -0.004(2)
C64 0.057(3) 0.033(2) 0.0519(19) 0.0052(17) 0.0284(18) -0.011(2)
C65 0.043(3) 0.042(2) 0.050(2) -0.0029(18) 0.009(2) -0.009(2)
C70 0.0164(16) 0.024(2) 0.070(2) 0.0033(19) -0.0032(15) -0.0085(16)
C71 0.0179(16) 0.035(2) 0.070(2) 0.0261(19) 0.0088(15) 0.0134(16)
C72 0.0131(15) 0.0047(15) 0.092(2) -0.0038(18) 0.0080(15) -0.0078(13)
C73 0.032(2) 0.0215(19) 0.100(2) 0.0365(19) 0.0175(19) 0.0114(18)
C74 0.030(2) 0.038(3) 0.092(3) 0.025(2) 0.002(2) 0.001(2)
C75 0.0307(19) 0.038(3) 0.075(3) 0.013(2) -0.0008(19) 0.001(2)
C83 0.034(2) 0.047(2) 0.057(2) 0.005(2) 0.002(2) -0.003(2)
C82 0.046(2) 0.0333(19) 0.054(2) -0.0013(18) 0.0102(19) 0.0105(19)
C81 0.0118(16) 0.0221(17) 0.064(2) 0.0042(16) 0.0090(16) 0.0004(15)
C80 0.0161(17) 0.0199(16) 0.067(2) 0.0044(16) 0.0035(17) -0.0042(15)
C85 0.130(6) 0.029(2) 0.071(3) 0.001(2) -0.020(3) 0.018(3)
C84 0.073(4) 0.029(2) 0.066(3) -0.0019(19) -0.017(3) 0.000(2)
C120 0.039(2) 0.040(2) 0.080(3) 0.000(2) -0.009(2) -0.022(2)
C121 0.043(2) 0.038(3) 0.179(7) 0.005(4) -0.039(3) -0.024(2)
C122 0.082(4) 0.063(3) 0.072(4) -0.021(3) -0.015(3) -0.020(3)
C123 0.019(2) 0.068(3) 0.083(3) 0.020(2) 0.009(2) -0.017(2)
C140 0.041(2) 0.131(4) 0.109(3) 0.032(4) 0.037(2) 0.009(3)
C141 0.020(2) 0.106(4) 0.136(5) 0.041(4) 0.034(2) -0.008(2)
C142 0.076(5) 0.133(7) 0.107(4) 0.036(4) 0.021(4) 0.001(5)
C143 0.006(2) 0.120(4) 0.134(5) 0.055(4) -0.001(3) 0.009(3)
C220 0.030(2) 0.0200(19) 0.098(3) -0.003(2) 0.004(2) 0.0160(16)
C221 0.034(2) 0.065(3) 0.076(3) 0.024(2) 0.023(2) 0.011(2)
C222 0.042(2) 0.044(3) 0.110(4) -0.014(3) 0.008(2) 0.007(2)
C223 0.029(2) 0.031(2) 0.092(3) -0.008(2) 0.013(2) -0.005(2)
C240 0.234(6) 0.150(6) 0.080(4) -0.006(5) 0.025(5) -0.028(6)
C241 0.241(6) 0.58(3) 0.141(8) 0.115(16) 0.046(5) 0.013(10)
C242 0.261(9) 0.320(10) 0.184(11) 0.097(9) 0.002(9) 0.011(7)
C243 0.418(17) 0.227(6) 0.251(12) -0.148(7) -0.031(15) -0.083(8)
C320 0.045(2) 0.033(2) 0.080(2) -0.0014(19) 0.0374(17) 0.001(2)
C321 0.027(2) 0.037(2) 0.080(3) 0.008(2) 0.0233(19) 0.0062(19)
C322 0.040(2) 0.030(3) 0.142(4) 0.013(3) 0.050(2) 0.011(2)
C323 0.070(3) 0.050(3) 0.080(3) -0.007(3) 0.028(2) 0.028(3)
C340 0.0114(18) 0.056(3) 0.118(4) 0.033(2) -0.008(2) -0.0183(17)
C341 0.054(4) 0.086(4) 0.171(5) -0.027(4) -0.012(4) -0.024(3)
C342 0.0099(18) 0.054(3) 0.174(6) 0.011(4) -0.002(3) -0.0244(19)
C343 0.180(7) 0.033(3) 0.125(4) 0.014(3) 0.022(4) -0.053(3)
C420 0.051(3) 0.063(3) 0.052(2) 0.018(2) 0.011(2) 0.017(2)
C421 0.075(3) 0.029(2) 0.068(3) 0.007(2) 0.036(2) -0.008(2)
C422 0.079(3) 0.059(3) 0.053(3) 0.024(3) -0.016(3) 0.004(3)
C423 0.054(3) 0.101(4) 0.044(2) 0.020(3) 0.003(2) 0.039(3)
C440 0.076(3) 0.072(3) 0.074(3) -0.013(3) -0.008(3) -0.003(3)
C441 0.089(4) 0.031(3) 0.071(3) -0.007(2) -0.011(3) 0.024(3)
C442 0.053(3) 0.257(12) 0.089(5) -0.009(7) -0.045(3) -0.044(4)
C443 0.115(4) 0.046(2) 0.035(2) -0.009(2) 0.042(2) -0.032(3)
C520 0.040(2) 0.038(2) 0.090(3) 0.010(2) 0.016(2) -0.005(2)
C521 0.039(2) 0.070(4) 0.102(5) 0.014(4) 0.000(3) -0.017(3)
C522 0.068(4) 0.085(5) 0.084(3) 0.029(3) 0.026(2) 0.005(4)
C523 0.037(2) 0.041(2) 0.093(4) 0.007(2) 0.027(2) -0.007(2)
C540 0.031(2) 0.026(2) 0.104(3) 0.0273(19) 0.025(2) 0.0033(17)
C541 0.0320(18) 0.058(3) 0.058(2) -0.020(2) 0.0289(16) 0.006(2)
C542 0.058(3) 0.047(2) 0.159(4) 0.070(2) 0.068(2) 0.032(2)
C543 0.071(4) 0.069(4) 0.099(3) 0.030(3) 0.002(3) 0.027(3)
C620 0.066(3) 0.038(2) 0.075(3) 0.019(2) 0.008(2) 0.017(2)
C621 0.081(3) 0.041(2) 0.050(3) 0.025(2) 0.022(2) 0.020(2)
C622 0.147(8) 0.040(3) 0.081(3) 0.020(3) -0.004(4) 0.003(4)
C623 0.047(3) 0.053(3) 0.085(3) 0.051(2) -0.003(2) 0.010(2)
C640 0.081(3) 0.072(3) 0.056(3) -0.017(2) 0.028(2) 0.014(3)
C641 0.100(4) 0.096(5) 0.112(4) -0.054(4) 0.048(3) -0.042(4)
C642 0.092(4) 0.056(4) 0.076(4) 0.004(3) 0.003(3) 0.026(3)
C643 0.046(3) 0.069(3) 0.054(3) -0.030(2) -0.020(2) 0.007(3)
C720 0.0085(16) 0.044(2) 0.090(2) 0.004(2) 0.0135(17) 0.0189(16)
C721 0.026(2) 0.051(3) 0.069(3) 0.005(2) 0.0195(19) 0.015(2)
C722 0.026(2) 0.058(3) 0.062(3) 0.002(2) 0.0184(19) 0.016(2)
C723 0.0297(19) 0.116(5) 0.146(5) 0.001(4) 0.046(2) 0.044(2)
C740 0.0129(17) 0.067(3) 0.096(3) 0.014(3) -0.008(2) -0.021(2)
C741 0.281(12) 0.083(4) 0.078(4) 0.023(3) 0.008(5) -0.087(6)
C742 0.074(4) 0.072(3) 0.115(5) 0.036(3) 0.033(3) -0.007(3)
C743 0.023(2) 0.122(5) 0.156(5) 0.078(4) 0.020(3) 0.021(3)
C820 0.0056(14) 0.034(2) 0.074(2) 0.0077(18) 0.0172(15) 0.0103(14)
C821 0.026(2) 0.060(3) 0.100(4) 0.006(3) 0.012(2) -0.011(2)
C822 0.045(2) 0.033(2) 0.074(3) -0.009(2) 0.0259(19) -0.011(2)
C823 0.080(4) 0.059(3) 0.090(3) -0.008(3) 0.046(3) -0.007(3)
C840 0.084(3) 0.097(4) 0.046(3) -0.002(3) 0.001(3) 0.017(3)
C841 0.076(3) 0.063(3) 0.040(3) -0.023(2) -0.026(2) -0.003(3)
C842 0.079(4) 0.109(4) 0.045(3) -0.015(3) 0.017(3) -0.020(4)
C843 0.062(3) 0.100(4) 0.049(3) 0.001(3) 0.017(2) 0.037(3)
C900 0.184(4) 0.070(3) 0.074(3) 0.039(3) 0.058(3) 0.069(3)
C901 0.139(4) 0.037(3) 0.115(4) 0.014(3) -0.007(4) 0.035(3)
C902 0.074(3) 0.030(2) 0.127(3) 0.043(2) 0.051(3) 0.021(2)
C903 0.047(3) 0.031(2) 0.057(3) -0.004(2) -0.005(2) 0.009(2)
C904 0.132(4) 0.036(2) 0.118(5) -0.022(3) 0.020(4) -0.044(3)
C905 0.161(4) 0.060(4) 0.155(5) 0.023(3) 0.062(4) -0.045(4)
C906 0.115(5) 0.088(4) 0.142(5) 0.015(4) 0.040(4) -0.037(4)
C907 0.065(3) 0.074(3) 0.079(4) -0.007(3) 0.026(2) -0.016(3)
C908 0.0085(16) 0.039(2) 0.087(4) 0.012(2) 0.0024(19) 0.0195(15)
C909 0.059(3) 0.056(3) 0.126(4) 0.006(2) -0.041(3) 0.047(2)
C910 0.075(3) 0.051(3) 0.107(4) 0.014(3) -0.012(3) 0.041(2)
C911 0.086(3) 0.036(2) 0.100(5) 0.001(3) -0.007(3) 0.032(2)
C912 0.045(3) 0.032(2) 0.090(3) 0.009(2) 0.031(2) -0.004(2)
C913 0.055(3) 0.044(3) 0.125(5) 0.011(3) 0.029(3) -0.020(2)
C914 0.068(3) 0.038(3) 0.097(4) -0.017(3) 0.025(3) -0.010(3)
C915 0.0232(19) 0.038(2) 0.090(3) -0.015(2) 0.0253(18) 0.0050(19)
Ce3 0.02487(12) 0.02802(12) 0.07466(18) 0.00567(13) 0.00009(12) 0.00208(11)
Ce4 0.03623(14) 0.02221(13) 0.1538(3) 0.02032(17) 0.04011(16) 0.00765(12)
O9AA 0.0164(14) 0.0286(16) 0.105(3) 0.0002(18) -0.0032(17) -0.0013(13)
O9 0.0239(14) 0.0254(16) 0.160(3) -0.0096(18) 0.0487(15) 0.0028(13)
O10 0.0194(12) 0.0272(16) 0.130(3) 0.0088(17) 0.0438(13) -0.0030(12)
O11 0.0211(13) 0.0190(14) 0.0646(16) -0.0101(13) 0.0105(12) -0.0024(12)
O12 0.0146(12) 0.0389(17) 0.0648(19) 0.0142(15) -0.0031(13) 0.0090(12)
O13 0.0623(19) 0.0173(16) 0.140(3) 0.0019(18) 0.0599(16) -0.0006(15)
O14 0.0448(18) 0.0050(13) 0.161(3) 0.0076(17) 0.0458(18) 0.0022(13)
O15 0.049(2) 0.0400(18) 0.068(2) 0.0022(17) -0.0156(18) -0.0105(17)
O21 0.069(2) 0.0174(16) 0.168(3) 0.005(2) 0.0647(19) 0.0018(16)
O22 0.0522(19) 0.0415(19) 0.137(3) 0.024(2) 0.0441(18) 0.0235(16)
O23 0.0484(19) 0.0283(16) 0.084(2) 0.0026(16) 0.0128(17) -0.0120(15)
O24 0.058(2) 0.0387(19) 0.090(3) 0.0095(19) -0.003(2) 0.0073(18)
C1C 0.044(2) 0.038(2) 0.110(3) 0.004(2) 0.033(2) -0.003(2)
C1A 0.041(2) 0.029(2) 0.143(4) -0.006(3) 0.032(3) -0.013(2)
C2A 0.049(3) 0.033(2) 0.172(5) -0.003(3) 0.019(3) -0.009(2)
C3A 0.023(2) 0.049(3) 0.202(5) 0.013(3) 0.015(3) -0.013(2)
C4A 0.082(4) 0.034(3) 0.155(5) -0.002(3) 0.026(3) 0.002(3)
C5A 0.072(3) 0.044(3) 0.087(3) -0.003(2) -0.013(3) 0.004(2)
C6A 0.063(3) 0.057(3) 0.110(4) 0.021(3) -0.009(3) 0.025(2)
C7A 0.056(3) 0.064(3) 0.148(5) 0.029(3) 0.012(3) 0.030(2)
C6C 0.116(5) 0.038(3) 0.224(6) 0.038(3) 0.100(3) 0.011(3)
C5C 0.023(2) 0.045(2) 0.089(3) -0.015(2) -0.0024(19) -0.0155(18)
C4C 0.115(4) 0.076(3) 0.129(5) -0.015(4) 0.060(3) -0.014(4)
C3C 0.054(3) 0.062(3) 0.156(5) -0.028(3) 0.049(3) -0.007(2)
C2C 0.0211(17) 0.055(2) 0.066(2) -0.0245(19) 0.0239(15) -0.0213(17)
C7C 0.0332(18) 0.038(2) 0.063(2) 0.0177(18) 0.0389(13) 0.0077(17)
C7AA 0.028(3) 0.048(3) 0.163(6) -0.038(3) -0.011(3) -0.013(2)
C8BA 0.039(2) 0.017(2) 0.106(3) -0.006(2) 0.0240(18) -0.0053(19)
C12A 0.040(2) 0.039(3) 0.119(3) 0.010(3) 0.023(2) -0.005(2)
C13A 0.035(2) 0.060(4) 0.131(3) 0.010(3) 0.031(2) 0.007(3)
C14A 0.050(2) 0.053(3) 0.133(3) 0.033(3) 0.031(2) 0.020(3)
C15A 0.046(2) 0.071(4) 0.111(3) 0.002(4) 0.033(2) 0.009(3)
C10A 0.037(2) 0.045(3) 0.107(3) -0.005(3) 0.023(2) 0.000(2)
C8C 0.0035(15) 0.042(2) 0.084(3) -0.007(2) -0.0098(17) -0.0022(16)
C8A 0.040(2) 0.034(2) 0.086(3) -0.014(2) 0.019(2) -0.0188(19)
C23A 0.396(13) 0.041(3) 0.202(5) -0.054(3) -0.039(6) -0.091(4)
C22A 0.139(6) 0.106(4) 0.197(5) -0.002(4) 0.021(4) -0.073(3)
C21A 0.067(4) 0.041(3) 0.148(3) -0.002(3) 0.035(3) 0.002(3)
C20A 0.044(3) 0.035(2) 0.140(3) -0.001(2) 0.022(3) -0.006(2)
C25A 0.193(9) 0.074(5) 0.149(4) 0.004(4) -0.028(5) -0.045(4)
C24A 0.341(9) 0.085(5) 0.239(5) 0.009(4) -0.117(6) -0.087(5)
C30A 0.034(2) 0.046(3) 0.098(3) -0.003(2) 0.002(2) -0.0105(19)
C31A 0.0129(17) 0.0233(19) 0.104(3) 0.008(2) -0.0099(19) -0.0026(15)
C32A 0.0081(17) 0.041(2) 0.115(3) 0.011(2) -0.0079(19) 0.0045(17)
C33A 0.045(3) 0.104(4) 0.101(4) -0.031(3) 0.025(3) -0.045(2)
C34A 0.029(2) 0.078(3) 0.118(4) -0.028(3) 0.003(2) -0.014(2)
C35A 0.0207(17) 0.032(2) 0.072(3) -0.001(2) -0.0115(18) 0.0029(16)
C40A 0.028(2) 0.030(2) 0.085(2) -0.0108(19) 0.008(2) 0.0045(18)
C41A 0.025(2) 0.047(2) 0.080(2) -0.0148(19) 0.015(2) -0.003(2)
C42A 0.059(3) 0.049(2) 0.080(3) -0.009(2) 0.017(3) -0.007(2)
C43A 0.063(3) 0.035(2) 0.063(3) 0.000(2) 0.018(2) 0.003(2)
C44A 0.039(3) 0.042(2) 0.082(2) -0.005(2) 0.017(2) -0.008(2)
C45A 0.028(2) 0.024(2) 0.081(2) -0.0048(18) 0.014(2) -0.0170(17)
C51A 0.035(2) 0.037(3) 0.162(5) -0.008(3) 0.035(3) 0.005(2)
C52A 0.035(2) 0.018(2) 0.157(4) 0.029(2) 0.031(2) -0.0080(17)
C53A 0.029(3) 0.067(4) 0.203(5) -0.029(3) 0.011(3) -0.004(3)
C54A 0.046(2) 0.044(3) 0.124(4) 0.020(2) 0.018(3) -0.008(2)
C55A 0.049(2) 0.033(3) 0.121(4) 0.008(3) 0.034(2) -0.006(2)
C50A 0.042(2) 0.024(2) 0.112(3) 0.026(2) 0.029(2) -0.0034(18)
C63A 0.111(5) 0.055(3) 0.131(4) 0.022(3) 0.053(4) -0.016(3)
C62A 0.140(6) 0.108(4) 0.129(3) 0.023(3) 0.033(4) 0.057(4)
C61A 0.0054(18) 0.070(3) 0.124(3) -0.002(2) 0.013(2) -0.011(2)
C60A 0.042(2) 0.068(3) 0.099(2) 0.006(2) 0.047(2) 0.011(2)
C65A 0.048(3) 0.069(3) 0.095(3) 0.000(2) 0.033(2) -0.021(3)
C64A 0.133(6) 0.071(3) 0.097(3) 0.012(3) 0.039(4) 0.020(4)
C70A 0.0094(15) 0.0146(18) 0.080(2) 0.0013(18) -0.0078(15) 0.0016(14)
C71A 0.0050(14) 0.029(2) 0.083(2) 0.007(2) -0.0046(15) 0.0012(15)
C72A 0.0054(15) 0.052(3) 0.098(2) 0.006(3) 0.0051(16) 0.0000(18)
C73A 0.0160(18) 0.027(2) 0.097(2) 0.006(2) 0.0040(19) 0.0029(18)
C74A 0.0102(16) 0.055(3) 0.094(3) 0.002(3) 0.0038(18) -0.0104(18)
C75A 0.0081(15) 0.039(2) 0.083(3) -0.005(2) -0.0057(17) 0.0065(17)
C85A 0.032(2) 0.065(3) 0.064(2) 0.004(2) 0.014(2) 0.003(2)
C80A 0.026(2) 0.046(2) 0.076(2) 0.011(2) 0.0115(19) 0.0010(19)
C81A 0.0058(16) 0.045(2) 0.075(2) -0.0013(19) 0.0105(17) 0.0006(16)
C82A 0.038(2) 0.041(2) 0.071(3) -0.0090(19) 0.006(2) -0.001(2)
C83A 0.027(2) 0.063(3) 0.066(2) -0.015(2) 0.0184(18) 0.004(2)
C84A 0.0160(18) 0.058(3) 0.075(2) 0.002(2) 0.0253(17) -0.0058(19)
C125 0.020(2) 0.036(2) 0.127(3) -0.034(2) 0.001(2) -0.0146(18)
C126 0.029(2) 0.080(4) 0.152(6) 0.067(3) 0.009(3) -0.001(3)
C127 0.030(3) 0.047(3) 0.133(4) 0.008(3) 0.018(3) -0.002(2)
C145 0.052(3) 0.089(4) 0.139(3) 0.044(3) 0.042(3) 0.019(3)
C146 0.128(7) 0.091(4) 0.146(7) 0.046(4) 0.046(6) 0.014(5)
C147 0.075(3) 0.213(7) 0.162(6) 0.119(5) 0.043(4) 0.069(4)
C148 0.066(3) 0.149(7) 0.166(4) -0.001(4) 0.078(3) -0.039(4)
C225 0.178(6) 0.184(5) 0.245(6) 0.040(4) 0.029(7) -0.116(5)
C226 0.386(18) 0.34(2) 0.272(7) 0.120(8) 0.061(12) 0.06(2)
C227 0.189(6) 0.281(18) 0.248(15) -0.053(12) 0.107(6) -0.096(7)
C228 0.197(7) 0.171(5) 0.319(8) 0.056(5) 0.159(5) -0.076(5)
C245 0.131(4) 0.094(3) 0.174(5) -0.072(3) -0.007(4) -0.090(3)
C246 0.259(9) 0.104(5) 0.179(6) -0.028(4) 0.136(5) 0.036(6)
C325 0.018(2) 0.052(2) 0.104(3) 0.011(2) 0.008(2) -0.010(2)
C326 0.0031(15) 0.073(4) 0.084(3) -0.007(3) 0.0167(17) -0.008(2)
C327 0.023(2) 0.039(3) 0.130(4) 0.014(3) 0.019(2) -0.006(2)
C328 0.0065(16) 0.045(2) 0.106(4) -0.008(2) 0.0214(19) -0.0087(18)
C345 0.024(2) 0.057(3) 0.144(4) -0.026(3) -0.010(3) -0.014(2)
C346 0.019(2) 0.073(4) 0.212(8) 0.000(5) 0.013(4) 0.016(2)
C347 0.0036(18) 0.078(4) 0.137(4) -0.014(3) -0.019(3) -0.011(2)
C348 0.058(3) 0.050(3) 0.160(5) -0.012(3) 0.041(3) -0.031(3)
C425 0.064(3) 0.048(2) 0.092(3) -0.024(2) 0.043(2) -0.009(2)
C426 0.064(3) 0.060(3) 0.097(4) -0.006(3) -0.032(3) 0.036(2)
C427 0.055(2) 0.078(5) 0.120(4) 0.009(4) 0.062(2) 0.008(3)
C428 0.145(6) 0.067(4) 0.085(3) 0.010(3) 0.052(3) -0.031(4)
C445 0.055(2) 0.065(3) 0.093(3) -0.032(2) 0.051(2) -0.031(2)
C446 0.164(5) 0.089(4) 0.215(7) -0.079(3) 0.070(5) 0.053(3)
C447 0.135(5) 0.093(4) 0.093(3) -0.043(3) 0.048(3) -0.085(3)
C448 0.048(2) 0.184(5) 0.052(2) -0.082(3) 0.0315(18) -0.076(2)
C525 0.0120(19) 0.064(3) 0.170(4) 0.004(3) 0.015(2) 0.014(2)
C526 0.018(2) 0.034(3) 0.270(9) 0.000(4) 0.003(4) -0.019(2)
C527 0.014(2) 0.109(6) 0.155(4) 0.012(4) 0.003(3) 0.024(3)
C528 0.014(2) 0.060(4) 0.246(9) -0.014(5) 0.014(3) 0.011(2)
C545 0.050(3) 0.089(4) 0.169(4) -0.007(4) 0.042(3) -0.018(3)
C546 0.044(3) 0.105(5) 0.106(5) 0.016(5) 0.030(3) 0.001(3)
C547 0.051(4) 0.185(10) 0.169(4) -0.031(6) 0.036(4) -0.035(6)
C548 0.030(3) 0.080(3) 0.206(7) -0.036(4) 0.045(4) -0.010(3)
C625 0.087(4) 0.074(3) 0.111(4) 0.043(3) 0.014(3) 0.007(3)
C626 0.135(5) 0.096(4) 0.073(3) 0.029(3) 0.060(3) -0.014(3)
C627 0.074(4) 0.089(4) 0.109(4) 0.068(3) 0.004(3) 0.005(3)
C628 0.157(9) 0.052(4) 0.111(4) 0.001(4) 0.010(5) 0.013(5)
C645 0.085(4) 0.073(3) 0.093(3) 0.007(3) 0.027(3) 0.015(3)
C646 0.220(7) 0.110(4) 0.097(4) -0.011(4) 0.023(4) 0.123(4)
C647 0.148(7) 0.077(4) 0.108(6) -0.003(4) -0.037(6) -0.008(4)
C648 0.104(4) 0.171(11) 0.178(10) -0.027(9) 0.033(6) 0.030(6)
C725 0.053(3) 0.043(3) 0.089(3) 0.000(3) 0.013(2) -0.009(2)
C726 0.084(3) 0.087(3) 0.109(4) -0.074(3) 0.046(3) -0.047(3)
C727 0.049(3) 0.043(2) 0.081(3) -0.008(2) 0.024(3) -0.013(2)
C728 0.062(3) 0.025(2) 0.102(4) 0.009(3) 0.016(3) -0.004(2)
C745 0.020(2) 0.052(3) 0.119(3) 0.019(3) 0.007(2) -0.007(2)
C746 0.018(2) 0.076(4) 0.215(7) 0.005(5) 0.038(3) -0.008(2)
C747 0.041(3) 0.049(3) 0.124(4) 0.027(3) 0.021(3) -0.005(2)
C748 0.043(3) 0.067(4) 0.120(3) 0.021(3) -0.009(3) 0.019(3)
C825 0.0204(19) 0.036(2) 0.096(3) -0.006(2) 0.012(2) 0.0161(17)
C826 0.032(2) 0.061(3) 0.076(3) 0.011(3) 0.012(2) 0.000(2)
C827 0.040(2) 0.030(2) 0.080(3) -0.026(2) 0.007(2) -0.003(2)
C828 0.040(2) 0.053(3) 0.100(3) -0.013(2) 0.046(2) 0.002(2)
C845 0.069(3) 0.075(3) 0.065(3) -0.006(3) 0.019(2) -0.031(2)
C846 0.137(5) 0.142(4) 0.084(5) -0.011(5) 0.013(4) -0.088(3)
C847 0.078(3) 0.062(3) 0.046(2) 0.029(2) 0.017(2) 0.000(3)
C848 0.082(5) 0.129(4) 0.093(5) 0.013(5) 0.003(4) 0.004(4)
C916 0.133(4) 0.033(3) 0.134(4) 0.003(3) 0.075(3) -0.016(3)
C917 0.112(3) 0.055(3) 0.152(5) -0.011(3) 0.069(3) -0.035(3)
C918 0.165(5) 0.124(4) 0.147(5) -0.070(3) 0.094(3) -0.086(3)
C919 0.032(3) 0.075(3) 0.148(5) -0.043(3) 0.024(3) -0.020(2)
C920 0.153(6) 0.022(2) 0.130(4) 0.015(2) 0.044(4) 0.056(3)
C921 0.070(3) 0.047(3) 0.091(4) -0.013(2) 0.026(3) 0.021(3)
C922 0.033(2) 0.073(4) 0.142(4) 0.019(3) 0.033(2) 0.025(2)
C924 0.034(2) 0.035(2) 0.084(3) 0.002(2) 0.007(2) -0.007(2)
C925 0.020(2) 0.053(3) 0.136(4) -0.011(3) 0.023(2) -0.010(2)
C926 0.023(2) 0.047(3) 0.114(4) -0.010(3) 0.023(2) -0.001(2)
C927 0.147(7) 0.042(3) 0.205(7) 0.039(4) -0.064(5) -0.030(4)
C928 0.046(3) 0.058(3) 0.099(4) 0.022(3) 0.005(3) -0.019(3)
C929 0.093(4) 0.028(2) 0.103(5) 0.007(3) -0.002(4) 0.025(3)
C930 0.079(3) 0.066(3) 0.078(3) -0.007(3) 0.029(3) 0.013(3)
C931 0.051(3) 0.047(3) 0.078(3) 0.000(2) 0.023(2) 0.012(2)
C932 0.087(5) 0.048(3) 0.155(7) -0.014(4) -0.018(5) 0.023(3)
C937 0.054(3) 0.061(3) 0.077(3) 0.020(3) 0.019(2) 0.003(3)
C938 0.073(3) 0.070(4) 0.076(3) 0.006(3) 0.020(2) -0.006(3)
C933 0.066(3) 0.063(3) 0.053(2) 0.029(2) 0.0194(19) -0.014(2)
C934 0.070(3) 0.054(4) 0.100(3) 0.003(3) 0.005(3) -0.010(3)
C935 0.044(3) 0.046(3) 0.088(3) -0.007(3) 0.003(2) -0.006(2)
C936 0.078(3) 0.033(3) 0.095(3) 0.005(3) 0.021(2) 0.007(3)
C943 0.087(4) 0.105(7) 0.144(5) 0.010(4) 0.014(3) -0.001(5)
C944 0.093(4) 0.153(7) 0.137(5) 0.011(4) 0.028(4) 0.068(4)
C939 0.087(4) 0.126(7) 0.117(5) -0.035(5) -0.006(3) 0.042(4)
C940 0.063(3) 0.153(7) 0.112(4) -0.022(4) -0.009(3) 0.059(4)
C941 0.082(4) 0.123(6) 0.107(4) -0.035(4) -0.023(4) 0.026(4)
C942 0.090(4) 0.212(11) 0.145(5) 0.039(6) 0.014(3) 0.055(5)
C248 0.344(17) 0.130(6) 0.294(9) -0.129(5) 0.043(11) -0.054(9)
C247 0.192(5) 0.128(5) 0.265(9) 0.142(5) 0.048(6) 0.059(5)

loop_
_atom_type_symbol
_atom_type_description
_atom_type_scat_dispersion_real
_atom_type_scat_dispersion_imag
_atom_type_scat_source
C C 0.0033 0.0016 'International Tables Vol C Tables 4.2.6.8 and 6.1.1.4'
H H 0.0000 0.0000 'International Tables Vol C Tables 4.2.6.8 and 6.1.1.4'
Ce Ce -0.2486 2.6331 'International Tables Vol C Tables 4.2.6.8 and 6.1.1.4'
O O 0.0106 0.0060 'International Tables Vol C Tables 4.2.6.8 and 6.1.1.4'

loop_
_geom_angle_atom_site_label_1
_geom_angle_atom_site_label_2
_geom_angle_atom_site_label_3
_geom_angle
O3 Ce1 O4 92.16(13)
O3 Ce1 O8 87.49(13)
O3 Ce1 O19 83.33(11)
O3 Ce1 O20 159.49(11)
O4 Ce1 O19 81.45(11)
O4 Ce1 O20 96.78(13)
O7 Ce1 O3 112.86(11)
O7 Ce1 O4 87.87(11)
O7 Ce1 O8 91.15(12)
O7 Ce1 O19 161.03(12)
O7 Ce1 O20 85.97(11)
O8 Ce1 O4 178.74(11)
O8 Ce1 O19 99.71(11)
O8 Ce1 O20 83.94(12)
O20 Ce1 O19 79.82(11)
O1 Ce2 O2 93.00(14)
O1 Ce2 O17 85.31(15)
O1 Ce2 O18 162.33(13)
O2 Ce2 O17 85.50(14)
O2 Ce2 O18 97.15(13)
O5 Ce2 O1 109.31(13)
O5 Ce2 O2 87.84(13)
O5 Ce2 O6 91.09(14)
O5 Ce2 O17 164.24(16)
O5 Ce2 O18 85.56(14)
O6 Ce2 O1 87.78(15)
O6 Ce2 O2 178.84(15)
O6 Ce2 O17 95.43(15)
O6 Ce2 O18 82.31(14)
O17 Ce2 O18 81.13(15)
C11 O1 Ce2 147.4(3)
C21 O2 Ce2 149.6(3)
C31 O3 Ce1 149.2(4)
C41 O4 Ce1 153.7(3)
C51 O5 Ce2 147.8(3)
C61 O6 Ce2 158.5(3)
C71 O7 Ce1 150.5(3)
C81 O8 Ce1 154.1(2)
C900 O17 Ce2 131.1(4)
C900 O17 C903 109.4(5)
C903 O17 Ce2 117.5(3)
C904 O18 Ce2 129.5(4)
C904 O18 C907 112.9(5)
C907 O18 Ce2 117.3(3)
C908 O19 Ce1 115.8(3)
C911 O19 Ce1 140.1(4)
C911 O19 C908 103.1(4)
C912 O20 Ce1 130.3(3)
C912 O20 C915 113.4(4)
C915 O20 Ce1 116.3(3)
C2 C1 H1 106.9
C10 C1 H1 106.8
C10 C1 C2 112.3(3)
C10 C1 C20 111.6(4)
C20 C1 H1 106.8
C20 C1 C2 111.9(4)
C2B C1B H1B 106.5
C2B C1B C60 117.2(4)
C50 C1B H1B 106.5
C50 C1B C2B 111.0(4)
C50 C1B C60 108.5(4)
C60 C1B H1B 106.6
C3B C2B C1B 121.4(5)
C3B C2B C7B 119.2(4)
C7B C2B C1B 118.9(4)
C2B C3B H3B 122.2
C2B C3B C4B 115.5(5)
C4B C3B H3B 122.2
C3B C4B H4B 116.1
C5B C4B C3B 127.9(5)
C5B C4B H4B 116.1
C4B C5B C6B 113.4(5)
C4B C5B C8B 126.8(5)
C6B C5B C8B 119.7(5)
C5 C6 H6 120.0
C5 C6 C7 120.0
C7 C6 H6 120.0
C6 C5 C4 120.0
C6 C5 C8 123.5(2)
C4 C5 C8 116.4(2)
C5 C4 H4 120.0
C5 C4 C3 120.0
C3 C4 H4 120.0
C4 C3 H3 120.0
C2 C3 C4 120.0
C2 C3 H3 120.0
C3 C2 C1 125.8(3)
C3 C2 C7 120.0
C7 C2 C1 114.2(3)
C6 C7 H7 120.0
C2 C7 C6 120.0
C2 C7 H7 120.0
C5B C6B H6B 117.6
C7B C6B C5B 124.8(5)
C7B C6B H6B 117.6
C2B C7B H7B 120.8
C6B C7B C2B 118.3(4)
C6B C7B H7B 120.9
C5 C8 H8 105.3
C30 C8 C5 111.7(4)
C30 C8 H8 105.3
C30 C8 C40 111.9(4)
C40 C8 C5 116.3(4)
C40 C8 H8 105.2
C5B C8B H8B 105.8
C5B C8B C70 118.3(4)
C5B C8B C80 109.0(5)
C70 C8B H8B 105.8
C70 C8B C80 111.4(4)
C80 C8B H8B 105.7
C1 C10 C11 117.6(4)
C15 C10 C1 122.2(5)
C15 C10 C11 120.1(4)
O1 C11 C10 117.5(3)
O1 C11 C12 124.3(5)
C12 C11 C10 117.8(5)
C11 C12 C120 116.4(5)
C13 C12 C11 122.5(5)
C13 C12 C120 120.9(4)
C12 C13 H13 119.3
C14 C13 C12 121.6(5)
C14 C13 H13 119.1
C13 C14 C15 117.5(6)
C13 C14 C140 119.8(5)
C15 C14 C140 122.0(6)
C10 C15 C14 118.7(6)
C10 C15 H15 120.7
C14 C15 H15 120.6
C24 C23 H23 120.0
C24 C23 C22 120.0
C22 C23 H23 120.0
C23 C24 C25 120.0
C23 C24 C240 114.8(3)
C25 C24 C240 124.5(3)
C24 C25 H25 120.0
C20 C25 C24 120.0
C20 C25 H25 120.0
C25 C20 C1 126.8(3)
C25 C20 C21 120.0
C21 C20 C1 113.2(3)
O2 C21 C20 128.0(3)
O2 C21 C22 111.9(3)
C22 C21 C20 120.0
C23 C22 C220 108.6(3)
C21 C22 C23 120.0
C21 C22 C220 130.8(3)
C31 C30 C8 120.9(4)
C35 C30 C8 120.9(5)
C35 C30 C31 118.2(5)
O3 C31 C30 118.0(5)
O3 C31 C32 121.2(5)
C32 C31 C30 120.8(4)
C31 C32 C33 117.5(5)
C31 C32 C320 122.3(4)
C33 C32 C320 117.5(5)
C32 C33 H33 116.9
C34 C33 C32 126.2(5)
C34 C33 H33 117.0
C33 C34 C35 111.5(4)
C33 C34 C340 118.5(5)
C340 C34 C35 129.5(5)
C30 C35 C34 125.3(5)
C30 C35 H35 117.3
C34 C35 H35 117.4
C41 C42 C43 120.0
C41 C42 C420 123.1(2)
C43 C42 C420 116.8(2)
O4 C41 C42 121.8(2)
O4 C41 C40 118.2(2)
C40 C41 C42 120.0
C41 C40 C8 124.0(3)
C41 C40 C45 120.0
C45 C40 C8 116.0(3)
C40 C45 H45 120.0
C40 C45 C44 120.0
C44 C45 H45 120.0
C45 C44 C440 116.4(3)
C43 C44 C45 120.0
C43 C44 C440 123.3(3)
C42 C43 H43 120.0
C44 C43 C42 120.0
C44 C43 H43 120.0
C55 C54 C53 120.0
C55 C54 C540 113.2(2)
C53 C54 C540 126.8(2)
C54 C55 H55 120.0
C50 C55 C54 120.0
C50 C55 H55 120.0
C55 C50 C1B 120.4(3)
C55 C50 C51 120.0
C51 C50 C1B 119.2(3)
C50 C51 O5 120.7(3)
C2AA C51 O5 118.9(3)
C2AA C51 C50 120.0
C51 C2AA C53 120.0
C51 C2AA C520 120.6(3)
C53 C2AA C520 119.3(3)
C54 C53 H53 120.0
C2AA C53 C54 120.0
C2AA C53 H53 120.0
C61 C60 C1B 114.6(5)
C65 C60 C1B 125.1(5)
C65 C60 C61 120.3(5)
O6 C61 C60 119.6(4)
O6 C61 C62 123.8(5)
C62 C61 C60 116.6(5)
C61 C62 C620 125.5(5)
C63 C62 C61 120.5(5)
C63 C62 C620 113.5(5)
C62 C63 H63 119.4
C62 C63 C64 121.3(5)
C64 C63 H63 119.3
C63 C64 C640 118.9(5)
C65 C64 C63 119.8(5)
C65 C64 C640 120.5(5)
C60 C65 H65 119.6
C64 C65 C60 120.8(5)
C64 C65 H65 119.6
C71 C70 C8B 120.0(4)
C71 C70 C75 119.8(5)
C75 C70 C8B 118.2(5)
C70 C71 O7 119.9(4)
C70 C71 C72 122.8(4)
C72 C71 O7 117.3(5)
C71 C72 C73 117.6(5)
C71 C72 C720 127.8(4)
C73 C72 C720 114.5(4)
C72 C73 H73 119.3
C74 C73 C72 121.4(5)
C74 C73 H73 119.3
C73 C74 C75 116.8(5)
C73 C74 C740 120.9(6)
C75 C74 C740 121.3(6)
C70 C75 C74 121.0(6)
C70 C75 H75 119.4
C74 C75 H75 119.6
C82 C83 H83 120.0
C82 C83 C84 120.0
C84 C83 H83 120.0
C83 C82 C81 120.0
C83 C82 C820 120.0(2)
C81 C82 C820 119.0(2)
C82 C81 O8 120.1(2)
C80 C81 O8 119.8(2)
C80 C81 C82 120.0
C81 C80 C8B 120.2(3)
C81 C80 C85 120.0
C85 C80 C8B 119.7(3)
C80 C85 H85 120.0
C84 C85 C80 120.0
C84 C85 H85 120.0
C83 C84 C840 123.4(3)
C85 C84 C83 120.0
C85 C84 C840 116.1(3)
C121 C120 C12 110.6(6)
C122 C120 C12 108.5(5)
C122 C120 C121 104.9(5)
C123 C120 C12 113.8(5)
C123 C120 C121 103.7(5)
C123 C120 C122 114.9(6)
C120 C121 H12A 109.5
C120 C121 H12B 109.3
C120 C121 H12C 109.6
H12A C121 H12B 109.5
H12A C121 H12C 109.5
H12B C121 H12C 109.5
C120 C122 H12D 109.5
C120 C122 H12E 109.4
C120 C122 H12F 109.5
H12D C122 H12E 109.5
H12D C122 H12F 109.5
H12E C122 H12F 109.5
C120 C123 H12G 109.5
C120 C123 H12H 109.6
C120 C123 H12I 109.4
H12G C123 H12H 109.5
H12G C123 H12I 109.5
H12H C123 H12I 109.5
C14 C140 C143 106.6(7)
C141 C140 C14 116.5(7)
C141 C140 C142 125.3(8)
C141 C140 C143 110.2(6)
C142 C140 C14 109.3(6)
C142 C140 C143 82.2(7)
C140 C141 H14A 109.6
C140 C141 H14B 109.3
C140 C141 H14C 109.5
H14A C141 H14B 109.5
H14A C141 H14C 109.5
H14B C141 H14C 109.5
C140 C142 H14D 109.5
C140 C142 H14E 109.6
C140 C142 H14F 109.5
H14D C142 H14E 109.5
H14D C142 H14F 109.5
H14E C142 H14F 109.4
C140 C143 H14G 109.4
C140 C143 H14H 109.5
C140 C143 H14I 109.5
H14G C143 H14H 109.5
H14G C143 H14I 109.5
H14H C143 H14I 109.5
C221 C220 C22 108.9(4)
C221 C220 C222 112.9(6)
C221 C220 C223 109.3(5)
C222 C220 C22 105.4(4)
C222 C220 C223 104.3(5)
C223 C220 C22 116.0(5)
C220 C221 H22A 109.7
C220 C221 H22B 109.5
C220 C221 H22C 109.3
H22A C221 H22B 109.5
H22A C221 H22C 109.5
H22B C221 H22C 109.5
C220 C222 H22D 109.5
C220 C222 H22E 109.5
C220 C222 H22F 109.5
H22D C222 H22E 109.5
H22D C222 H22F 109.5
H22E C222 H22F 109.5
C220 C223 H22G 109.6
C220 C223 H22H 109.6
C220 C223 H22I 109.3
H22G C223 H22H 109.5
H22G C223 H22I 109.5
H22H C223 H22I 109.5
C241 C240 C24 111.6(6)
C241 C240 C243 103.1(7)
C242 C240 C24 114.6(7)
C242 C240 C241 113.9(8)
C242 C240 C243 106.5(7)
C243 C240 C24 105.9(6)
C240 C241 H24A 109.6
C240 C241 H24B 109.4
C240 C241 H24C 109.5
H24A C241 H24B 109.5
H24A C241 H24C 109.5
H24B C241 H24C 109.5
C240 C242 H24D 109.5
C240 C242 H24E 109.5
C240 C242 H24F 109.4
H24D C242 H24E 109.5
H24D C242 H24F 109.5
H24E C242 H24F 109.5
C240 C243 H24G 109.3
C240 C243 H24H 109.5
C240 C243 H24I 109.6
H24G C243 H24H 109.5
H24G C243 H24I 109.5
H24H C243 H24I 109.5
C321 C320 C32 100.7(5)
C322 C320 C32 113.5(4)
C322 C320 C321 103.9(4)
C323 C320 C32 114.1(5)
C323 C320 C321 119.5(5)
C323 C320 C322 105.0(6)
C320 C321 H32A 109.5
C320 C321 H32B 109.5
C320 C321 H32C 109.4
H32A C321 H32B 109.5
H32A C321 H32C 109.5
H32B C321 H32C 109.5
C320 C322 H32D 109.5
C320 C322 H32E 109.5
C320 C322 H32F 109.4
H32D C322 H32E 109.5
H32D C322 H32F 109.5
H32E C322 H32F 109.5
C320 C323 H32G 109.4
C320 C323 H32H 109.5
C320 C323 H32I 109.5
H32G C323 H32H 109.5
H32G C323 H32I 109.5
H32H C323 H32I 109.5
C34 C340 C341 109.3(5)
C34 C340 C342 109.1(5)
C34 C340 C343 117.4(6)
C342 C340 C341 106.4(5)
C342 C340 C343 107.1(5)
C343 C340 C341 106.9(5)
C340 C341 H34A 109.5
C340 C341 H34B 109.5
C340 C341 H34C 109.4
H34A C341 H34B 109.5
H34A C341 H34C 109.5
H34B C341 H34C 109.5
C340 C342 H34D 109.4
C340 C342 H34E 109.5
C340 C342 H34F 109.5
H34D C342 H34E 109.5
H34D C342 H34F 109.5
H34E C342 H34F 109.5
C340 C343 H34G 109.5
C340 C343 H34H 109.5
C340 C343 H34I 109.4
H34G C343 H34H 109.5
H34G C343 H34I 109.5
H34H C343 H34I 109.5
C42 C420 C421 104.8(4)
C422 C420 C42 111.0(4)
C422 C420 C421 105.3(5)
C422 C420 C423 114.6(6)
C423 C420 C42 115.2(5)
C423 C420 C421 104.8(5)
C420 C421 H42A 109.4
C420 C421 H42B 109.6
C420 C421 H42C 109.4
H42A C421 H42B 109.5
H42A C421 H42C 109.5
H42B C421 H42C 109.5
C420 C422 H42D 109.4
C420 C422 H42E 109.7
C420 C422 H42F 109.3
H42D C422 H42E 109.5
H42D C422 H42F 109.5
H42E C422 H42F 109.5
C420 C423 H42G 109.3
C420 C423 H42H 109.6
C420 C423 H42I 109.5
H42G C423 H42H 109.5
H42G C423 H42I 109.5
H42H C423 H42I 109.5
C441 C440 C44 103.2(5)
C442 C440 C44 109.0(7)
C442 C440 C441 112.6(6)
C443 C440 C44 112.2(4)
C443 C440 C441 109.6(5)
C443 C440 C442 110.2(8)
C440 C441 H44A 109.5
C440 C441 H44B 109.5
C440 C441 H44C 109.5
H44A C441 H44B 109.5
H44A C441 H44C 109.5
H44B C441 H44C 109.5
C440 C442 H44D 109.3
C440 C442 H44E 109.5
C440 C442 H44F 109.7
H44D C442 H44E 109.5
H44D C442 H44F 109.5
H44E C442 H44F 109.5
C440 C443 H44G 109.6
C440 C443 H44H 109.5
C440 C443 H44I 109.4
H44G C443 H44H 109.5
H44G C443 H44I 109.5
H44H C443 H44I 109.5
C521 C520 C2AA 107.7(5)
C522 C520 C2AA 111.3(5)
C522 C520 C521 113.4(6)
C522 C520 C523 111.5(6)
C523 C520 C2AA 107.4(5)
C523 C520 C521 105.0(5)
C520 C521 H52A 109.6
C520 C521 H52B 109.4
C520 C521 H52C 109.4
H52A C521 H52B 109.5
H52A C521 H52C 109.5
H52B C521 H52C 109.5
C520 C522 H52D 109.5
C520 C522 H52E 109.4
C520 C522 H52F 109.6
H52D C522 H52E 109.5
H52D C522 H52F 109.5
H52E C522 H52F 109.5
C520 C523 H52G 109.4
C520 C523 H52H 109.4
C520 C523 H52I 109.6
H52G C523 H52H 109.5
H52G C523 H52I 109.5
H52H C523 H52I 109.5
C54 C540 C541 110.1(4)
C542 C540 C54 108.6(5)
C542 C540 C541 97.1(4)
C543 C540 C54 119.9(5)
C543 C540 C541 110.0(5)
C543 C540 C542 108.7(5)
C540 C541 H54A 109.4
C540 C541 H54B 109.4
C540 C541 H54C 109.6
H54A C541 H54B 109.5
H54A C541 H54C 109.5
H54B C541 H54C 109.5
C540 C542 H54D 109.4
C540 C542 H54E 109.4
C540 C542 H54F 109.6
H54D C542 H54E 109.5
H54D C542 H54F 109.5
H54E C542 H54F 109.5
C540 C543 H54G 109.4
C540 C543 H54H 109.4
C540 C543 H54I 109.6
H54G C543 H54H 109.5
H54G C543 H54I 109.5
H54H C543 H54I 109.5
C62 C620 C621 110.8(5)
C622 C620 C62 119.9(6)
C622 C620 C621 106.1(6)
C622 C620 C623 107.3(7)
C623 C620 C62 105.7(5)
C623 C620 C621 106.2(5)
C620 C621 H62A 109.3
C620 C621 H62B 109.6
C620 C621 H62C 109.5
H62A C621 H62B 109.5
H62A C621 H62C 109.5
H62B C621 H62C 109.5
C620 C622 H62D 109.4
C620 C622 H62E 109.6
C620 C622 H62F 109.4
H62D C622 H62E 109.5
H62D C622 H62F 109.5
H62E C622 H62F 109.5
C620 C623 H62G 109.5
C620 C623 H62H 109.3
C620 C623 H62I 109.6
H62G C623 H62H 109.5
H62G C623 H62I 109.5
H62H C623 H62I 109.5
C64 C640 C641 108.2(6)
C64 C640 C642 114.0(6)
C642 C640 C641 115.3(6)
C643 C640 C64 111.7(5)
C643 C640 C641 98.8(6)
C643 C640 C642 108.0(6)
C640 C641 H64A 109.5
C640 C641 H64B 109.3
C640 C641 H64C 109.6
H64A C641 H64B 109.5
H64A C641 H64C 109.5
H64B C641 H64C 109.5
C640 C642 H64D 109.6
C640 C642 H64E 109.3
C640 C642 H64F 109.6
H64D C642 H64E 109.5
H64D C642 H64F 109.5
H64E C642 H64F 109.5
C640 C643 H64G 109.3
C640 C643 H64H 109.6
C640 C643 H64I 109.5
H64G C643 H64H 109.5
H64G C643 H64I 109.5
H64H C643 H64I 109.5
C72 C720 C721 109.2(4)
C72 C720 C722 114.4(5)
C72 C720 C723 116.4(5)
C722 C720 C721 101.3(4)
C722 C720 C723 110.8(5)
C723 C720 C721 102.9(5)
C720 C721 H72A 109.4
C720 C721 H72B 109.5
C720 C721 H72C 109.5
H72A C721 H72B 109.5
H72A C721 H72C 109.5
H72B C721 H72C 109.5
C720 C722 H72D 109.5
C720 C722 H72E 109.4
C720 C722 H72F 109.5
H72D C722 H72E 109.5
H72D C722 H72F 109.5
H72E C722 H72F 109.5
C720 C723 H72G 109.5
C720 C723 H72H 109.5
C720 C723 H72I 109.4
H72G C723 H72H 109.5
H72G C723 H72I 109.5
H72H C723 H72I 109.5
C74 C740 C741 108.3(6)
C74 C740 C742 111.2(5)
C742 C740 C741 105.3(6)
C743 C740 C74 114.4(6)
C743 C740 C741 102.5(7)
C743 C740 C742 114.1(6)
C740 C741 H74A 109.3
C740 C741 H74B 109.4
C740 C741 H74C 109.7
H74A C741 H74B 109.5
H74A C741 H74C 109.5
H74B C741 H74C 109.5
C740 C742 H74D 109.5
C740 C742 H74E 109.6
C740 C742 H74F 109.4
H74D C742 H74E 109.5
H74D C742 H74F 109.5
H74E C742 H74F 109.5
C740 C743 H74G 109.5
C740 C743 H74H 109.5
C740 C743 H74I 109.5
H74G C743 H74H 109.5
H74G C743 H74I 109.5
H74H C743 H74I 109.5
C82 C820 C822 106.8(3)
C821 C820 C82 114.9(4)
C821 C820 C822 113.3(5)
C821 C820 C823 111.6(5)
C823 C820 C82 109.3(4)
C823 C820 C822 99.9(4)
C820 C821 H82A 109.4
C820 C821 H82B 109.4
C820 C821 H82C 109.6
H82A C821 H82B 109.5
H82A C821 H82C 109.5
H82B C821 H82C 109.5
C820 C822 H82D 109.4
C820 C822 H82E 109.4
C820 C822 H82F 109.7
H82D C822 H82E 109.5
H82D C822 H82F 109.5
H82E C822 H82F 109.5
C820 C823 H82G 109.4
C820 C823 H82H 109.5
C820 C823 H82I 109.6
H82G C823 H82H 109.5
H82G C823 H82I 109.5
H82H C823 H82I 109.5
C841 C840 C84 112.0(5)
C842 C840 C84 107.6(4)
C842 C840 C841 107.4(5)
C843 C840 C84 103.0(4)
C843 C840 C841 113.7(5)
C843 C840 C842 113.0(6)
C840 C841 H84A 109.5
C840 C841 H84B 109.5
C840 C841 H84C 109.4
H84A C841 H84B 109.5
H84A C841 H84C 109.5
H84B C841 H84C 109.5
C840 C842 H84D 109.4
C840 C842 H84E 109.6
C840 C842 H84F 109.4
H84D C842 H84E 109.5
H84D C842 H84F 109.5
H84E C842 H84F 109.5
C840 C843 H84G 109.4
C840 C843 H84H 109.6
C840 C843 H84I 109.5
H84G C843 H84H 109.5
H84G C843 H84I 109.5
H84H C843 H84I 109.5
O17 C900 H90A 112.2
O17 C900 H90B 112.1
O17 C900 C901 97.9(5)
H90A C900 H90B 109.8
C901 C900 H90A 112.2
C901 C900 H90B 112.2
C900 C901 H90C 110.7
C900 C901 H90D 110.7
H90C C901 H90D 108.8
C902 C901 C900 105.2(5)
C902 C901 H90C 110.8
C902 C901 H90D 110.7
C901 C902 H90E 111.3
C901 C902 H90F 111.3
H90E C902 H90F 109.2
C903 C902 C901 102.0(5)
C903 C902 H90E 111.4
C903 C902 H90F 111.4
O17 C903 H90G 110.9
O17 C903 H90H 110.7
C902 C903 O17 104.6(5)
C902 C903 H90G 110.9
C902 C903 H90H 110.8
H90G C903 H90H 108.9
O18 C904 H90I 111.2
O18 C904 H90J 111.2
O18 C904 C905 102.7(5)
H90I C904 H90J 109.1
C905 C904 H90I 111.2
C905 C904 H90J 111.3
C904 C905 H90K 111.5
C904 C905 H90L 111.6
H90K C905 H90L 109.4
C906 C905 C904 101.2(6)
C906 C905 H90K 111.5
C906 C905 H90L 111.5
C905 C906 H90M 110.3
C905 C906 H90N 110.3
C905 C906 C907 107.3(6)
H90M C906 H90N 108.5
C907 C906 H90M 110.2
C907 C906 H90N 110.2
O18 C907 C906 99.8(5)
O18 C907 H90O 111.8
O18 C907 H90P 111.7
C906 C907 H90O 111.9
C906 C907 H90P 111.7
H90O C907 H90P 109.5
O19 C908 H90Q 110.8
O19 C908 H90R 110.8
O19 C908 C909 104.7(4)
H90Q C908 H90R 108.8
C909 C908 H90Q 110.8
C909 C908 H90R 110.8
C908 C909 H90S 111.6
C908 C909 H90T 111.7
H90S C909 H90T 109.4
C910 C909 C908 100.5(6)
C910 C909 H90S 111.5
C910 C909 H90T 111.9
C909 C910 H91A 109.0
C909 C910 H91B 109.5
C909 C910 C911 111.7(7)
H91A C910 H91B 107.9
C911 C910 H91A 109.1
C911 C910 H91B 109.5
O19 C911 C910 105.6(5)
O19 C911 H91C 110.6
O19 C911 H91D 110.7
C910 C911 H91C 110.3
C910 C911 H91D 110.9
H91C C911 H91D 108.7
O20 C912 H91E 111.6
O20 C912 H91F 111.7
O20 C912 C913 100.6(5)
H91E C912 H91F 109.4
C913 C912 H91E 111.6
C913 C912 H91F 111.7
C912 C913 H91G 110.6
C912 C913 H91H 110.7
H91G C913 H91H 108.8
C914 C913 C912 105.2(5)
C914 C913 H91G 110.7
C914 C913 H91H 110.8
C913 C914 H91I 111.2
C913 C914 H91J 111.2
C913 C914 C915 102.5(5)
H91I C914 H91J 109.2
C915 C914 H91I 111.2
C915 C914 H91J 111.4
O20 C915 C914 100.1(4)
O20 C915 H91K 111.8
O20 C915 H91L 111.8
C914 C915 H91K 111.6
C914 C915 H91L 111.8
H91K C915 H91L 109.5
O9AA Ce3 O11 89.01(15)
O9AA Ce3 O12 114.74(13)
O9AA Ce3 O15 89.83(17)
O9AA Ce3 O23 159.82(14)
O9AA Ce3 O24 82.61(15)
O11 Ce3 O23 83.13(13)
O11 Ce3 O24 102.92(14)
O12 Ce3 O11 92.24(13)
O12 Ce3 O15 88.44(15)
O12 Ce3 O23 84.22(13)
O12 Ce3 O24 157.38(16)
O15 Ce3 O11 178.81(15)
O15 Ce3 O23 97.91(15)
O15 Ce3 O24 76.71(16)
O24 Ce3 O23 81.10(14)
O9 Ce4 O10 90.10(15)
O9 Ce4 O13 90.54(17)
O9 Ce4 O14 179.44(14)
O9 Ce4 O21 81.26(17)
O9 Ce4 O22 99.85(16)
O10 Ce4 O13 109.45(14)
O10 Ce4 O14 90.36(15)
O10 Ce4 O21 88.13(15)
O10 Ce4 O22 159.79(14)
O13 Ce4 O14 89.60(17)
O13 Ce4 O21 160.70(16)
O13 Ce4 O22 88.16(15)
O14 Ce4 O21 98.44(16)
O14 Ce4 O22 79.62(15)
O21 Ce4 O22 76.19(15)
C31A O9AA Ce3 148.9(4)
C61A O9 Ce4 160.2(3)
C51A O10 Ce4 146.4(3)
C81A O11 Ce3 154.1(2)
C71A O12 Ce3 150.4(4)
C8BA O13 Ce4 148.5(3)
C21A O14 Ce4 145.0(3)
C41A O15 Ce3 152.7(4)
C916 O21 Ce4 142.9(4)
C919 O21 Ce4 116.6(4)
C919 O21 C916 96.8(5)
C920 O22 Ce4 127.9(5)
C920 O22 C925 116.0(5)
C925 O22 Ce4 114.0(4)
C924 O23 Ce3 118.8(3)
C928 O23 Ce3 134.7(4)
C928 O23 C924 106.1(4)
C929 O24 Ce3 131.1(4)
C929 O24 C932 109.8(5)
C932 O24 Ce3 116.6(3)
C2C C1C H1C 104.0
C50A C1C H1C 103.9
C50A C1C C2C 117.4(4)
C60A C1C H1C 104.0
C60A C1C C2C 116.7(5)
C60A C1C C50A 109.0(5)
C2A C1A H1A 104.5
C2A C1A C10A 112.6(4)
C2A C1A C20A 121.4(6)
C10A C1A H1A 104.5
C20A C1A H1A 104.6
C20A C1A C10A 107.6(5)
C3A C2A C1A 117.3(4)
C3A C2A C7A 120.0
C7A C2A C1A 122.3(4)
C2A C3A H3A 120.0
C2A C3A C4A 120.0
C4A C3A H3A 120.0
C3A C4A H4A 120.0
C5A C4A C3A 120.0
C5A C4A H4A 120.0
C4A C5A C6A 120.0
C4A C5A C8A 117.4(5)
C6A C5A C8A 122.5(5)
C5A C6A H6A 120.0
C5A C6A C7A 120.0
C7A C6A H6A 120.0
C2A C7A H7A 120.0
C6A C7A C2A 120.0
C6A C7A H7A 120.0
C5C C6C H6C 120.0
C5C C6C C7C 120.0
C7C C6C H6C 120.0
C6C C5C C8C 118.0(3)
C4C C5C C6C 120.0
C4C C5C C8C 122.0(3)
C5C C4C H4C 120.0
C5C C4C C3C 120.0
C3C C4C H4C 120.0
C4C C3C H3C 120.0
C4C C3C C2C 120.0
C2C C3C H3C 120.0
C3C C2C C1C 119.3(3)
C7C C2C C1C 120.6(3)
C7C C2C C3C 120.0
C6C C7C H7C 120.0
C2C C7C C6C 120.0
C2C C7C H7C 120.0
H7AA C7AA H7AB 109.5
H7AA C7AA H7AC 109.5
H7AB C7AA H7AC 109.5
C125 C7AA H7AA 109.6
C125 C7AA H7AB 109.3
C125 C7AA H7AC 109.5
O13 C8BA C12A 117.7(3)
O13 C8BA C10A 121.7(3)
C12A C8BA C10A 120.0
C8BA C12A C125 124.6(3)
C13A C12A C8BA 120.0
C13A C12A C125 115.3(3)
C12A C13A H13A 120.0
C12A C13A C14A 120.0
C14A C13A H13A 120.0
C13A C14A C145 124.4(4)
C15A C14A C13A 120.0
C15A C14A C145 115.5(4)
C14A C15A H15A 120.0
C14A C15A C10A 120.0
C10A C15A H15A 120.0
C8BA C10A C1A 118.1(4)
C15A C10A C1A 121.6(4)
C15A C10A C8BA 120.0
C5C C8C H8C 103.2
C70A C8C C5C 113.1(4)
C70A C8C H8C 103.3
C80A C8C C5C 115.2(4)
C80A C8C H8C 103.2
C80A C8C C70A 116.6(4)
C5A C8A H8A 108.0
C5A C8A C30A 115.0(5)
C5A C8A C40A 114.9(5)
C30A C8A H8A 108.0
C30A C8A C40A 102.6(5)
C40A C8A H8A 108.0
C22A C23A H23A 120.0
C22A C23A C24A 120.0
C24A C23A H23A 120.0
C23A C22A C21A 120.0
C225 C22A C23A 118.1(3)
C225 C22A C21A 121.5(3)
O14 C21A C22A 96.9(2)
O14 C21A C20A 138.6(3)
C20A C21A C22A 120.0
C21A C20A C1A 103.4(4)
C21A C20A C25A 120.0
C25A C20A C1A 128.6(4)
C20A C25A H25A 120.0
C24A C25A C20A 120.0
C24A C25A H25A 120.0
C23A C24A C245 119.1(2)
C25A C24A C23A 120.0
C25A C24A C245 120.9(2)
C31A C30A C8A 116.7(5)
C35A C30A C8A 127.1(6)
C35A C30A C31A 114.1(6)
O9AA C31A C32A 114.5(5)
C30A C31A O9AA 121.4(5)
C30A C31A C32A 124.1(5)
C31A C32A C325 124.9(5)
C33A C32A C31A 116.7(6)
C33A C32A C325 118.4(6)
C32A C33A H33A 122.7
C34A C33A C32A 114.9(7)
C34A C33A H33A 122.5
C33A C34A C345 106.1(6)
C35A C34A C33A 124.3(6)
C35A C34A C345 129.2(7)
C30A C35A H35A 117.8
C34A C35A C30A 124.5(6)
C34A C35A H35A 117.7
C41A C40A C8A 118.0(5)
C45A C40A C8A 121.6(5)
C45A C40A C41A 120.4(6)
O15 C41A C40A 122.9(6)
O15 C41A C42A 119.6(5)
C40A C41A C42A 117.4(6)
C41A C42A C425 122.7(6)
C43A C42A C41A 114.6(6)
C43A C42A C425 122.8(6)
C42A C43A H43A 116.7
C44A C43A C42A 126.8(6)
C44A C43A H43A 116.5
C43A C44A C445 125.3(6)
C45A C44A C43A 114.0(5)
C45A C44A C445 120.5(5)
C40A C45A H45A 116.8
C44A C45A C40A 126.4(5)
C44A C45A H45A 116.8
C52A C51A O10 116.4(2)
C52A C51A C50A 120.0
C50A C51A O10 123.2(2)
C51A C52A C525 125.5(3)
C53A C52A C51A 120.0
C53A C52A C525 114.3(3)
C52A C53A H53A 120.0
C52A C53A C54A 120.0
C54A C53A H53A 120.0
C53A C54A C545 121.9(4)
C55A C54A C53A 120.0
C55A C54A C545 117.8(4)
C54A C55A H55A 120.0
C54A C55A C50A 120.0
C50A C55A H55A 120.0
C51A C50A C1C 119.5(3)
C55A C50A C1C 120.3(3)
C55A C50A C51A 120.0
C62A C63A H63A 120.0
C62A C63A C64A 120.0
C64A C63A H63A 120.0
C63A C62A C625 112.6(3)
C61A C62A C63A 120.0
C61A C62A C625 126.4(3)
C62A C61A O9 122.0(3)
C60A C61A O9 117.1(3)
C60A C61A C62A 120.0
C61A C60A C1C 120.6(4)
C61A C60A C65A 120.0
C65A C60A C1C 119.4(4)
C60A C65A H65A 120.0
C64A C65A C60A 120.0
C64A C65A H65A 120.0
C63A C64A C645 122.7(3)
C65A C64A C63A 120.0
C65A C64A C645 117.1(3)
C8C C70A C75A 120.5(5)
C71A C70A C8C 127.0(4)
C71A C70A C75A 112.4(4)
O12 C71A C70A 115.1(4)
O12 C71A C72A 120.8(5)
C70A C71A C72A 124.1(4)
C71A C72A C725 119.4(5)
C73A C72A C71A 116.1(6)
C73A C72A C725 124.2(5)
C72A C73A H73A 118.5
C74A C73A C72A 122.9(5)
C74A C73A H73A 118.6
C73A C74A C745 116.2(5)
C75A C74A C73A 120.7(5)
C75A C74A C745 122.4(7)
C70A C75A H75A 118.1
C74A C75A C70A 123.7(6)
C74A C75A H75A 118.1
C80A C85A H85A 120.0
C80A C85A C84A 120.0
C84A C85A H85A 120.0
C85A C80A C8C 119.5(3)
C81A C80A C8C 120.5(3)
C81A C80A C85A 120.0
C80A C81A O11 118.6(3)
C80A C81A C82A 120.0
C82A C81A O11 120.4(2)
C81A C82A C825 119.1(3)
C83A C82A C81A 120.0
C83A C82A C825 120.9(3)
C82A C83A H83A 120.0
C82A C83A C84A 120.0
C84A C83A H83A 120.0
C85A C84A C845 120.6(3)
C83A C84A C85A 120.0
C83A C84A C845 119.3(3)
C7AA C125 C12A 112.4(5)
C7AA C125 C126 107.9(5)
C7AA C125 C127 105.5(6)
C126 C125 C12A 110.4(6)
C126 C125 C127 109.7(5)
C127 C125 C12A 110.7(4)
C125 C126 H12J 109.2
C125 C126 H12K 109.5
C125 C126 H12L 109.7
H12J C126 H12K 109.5
H12J C126 H12L 109.5
H12K C126 H12L 109.5
C125 C127 H12M 109.7
C125 C127 H12N 109.4
C125 C127 H12O 109.3
H12M C127 H12N 109.5
H12M C127 H12O 109.5
H12N C127 H12O 109.5
C146 C145 C14A 100.9(6)
C147 C145 C14A 115.1(6)
C147 C145 C146 107.4(6)
C147 C145 C148 107.4(6)
C148 C145 C14A 117.8(5)
C148 C145 C146 107.3(6)
C145 C146 H14J 109.6
C145 C146 H14K 109.1
C145 C146 H14L 109.7
H14J C146 H14K 109.5
H14J C146 H14L 109.5
H14K C146 H14L 109.5
C145 C147 H14M 109.4
C145 C147 H14N 109.3
C145 C147 H14O 109.7
H14M C147 H14N 109.5
H14M C147 H14O 109.5
H14N C147 H14O 109.5
C145 C148 H14P 109.6
C145 C148 H14Q 109.5
C145 C148 H14R 109.4
H14P C148 H14Q 109.5
H14P C148 H14R 109.5
H14Q C148 H14R 109.5
C22A C225 C226 140.9(5)
C22A C225 C227 121.1(5)
C22A C225 C228 114.7(5)
C226 C225 C227 89.9(4)
C228 C225 C226 88.1(4)
C228 C225 C227 86.7(4)
C225 C226 H22J 109.6
C225 C226 H22K 109.0
C225 C226 H22L 109.8
H22J C226 H22K 109.5
H22J C226 H22L 109.5
H22K C226 H22L 109.5
C225 C227 H22M 109.5
C225 C227 H22N 109.7
C225 C227 H22O 109.2
H22M C227 H22N 109.5
H22M C227 H22O 109.5
H22N C227 H22O 109.5
C225 C228 H22P 109.3
C225 C228 H22Q 109.7
C225 C228 H22R 109.5
H22P C228 H22Q 109.5
H22P C228 H22R 109.5
H22Q C228 H22R 109.5
C24A C245 C246 112.8(4)
C24A C245 C247 108.2(5)
C246 C245 C247 105.3(5)
C248 C245 C24A 116.1(4)
C248 C245 C246 107.1(6)
C248 C245 C247 106.8(6)
C245 C246 H24J 109.3
C245 C246 H24K 109.5
C245 C246 H24L 109.6
H24J C246 H24K 109.5
H24J C246 H24L 109.5
H24K C246 H24L 109.5
C32A C325 C326 108.3(5)
C32A C325 C327 117.6(5)
C326 C325 C327 97.7(5)
C328 C325 C32A 114.3(6)
C328 C325 C326 111.4(5)
C328 C325 C327 106.4(5)
C325 C326 H32J 109.5
C325 C326 H32K 109.4
C325 C326 H32L 109.5
H32J C326 H32K 109.5
H32J C326 H32L 109.5
H32K C326 H32L 109.5
C325 C327 H32M 109.6
C325 C327 H32N 109.3
C325 C327 H32O 109.5
H32M C327 H32N 109.5
H32M C327 H32O 109.5
H32N C327 H32O 109.5
C325 C328 H32P 109.5
C325 C328 H32Q 109.4
C325 C328 H32R 109.4
H32P C328 H32Q 109.5
H32P C328 H32R 109.5
H32Q C328 H32R 109.5
C34A C345 C348 98.9(5)
C346 C345 C34A 119.1(6)
C346 C345 C347 121.4(8)
C346 C345 C348 115.3(7)
C347 C345 C34A 101.5(5)
C347 C345 C348 96.2(5)
C345 C346 H34J 109.5
C345 C346 H34K 109.6
C345 C346 H34L 109.3
H34J C346 H34K 109.5
H34J C346 H34L 109.5
H34K C346 H34L 109.5
C345 C347 H34M 109.3
C345 C347 H34N 109.7
C345 C347 H34O 109.4
H34M C347 H34N 109.5
H34M C347 H34O 109.5
H34N C347 H34O 109.5
C345 C348 H34P 109.4
C345 C348 H34Q 109.6
C345 C348 H34R 109.4
H34P C348 H34Q 109.5
H34P C348 H34R 109.5
H34Q C348 H34R 109.5
C42A C425 C427 110.0(6)
C42A C425 C428 112.2(6)
C426 C425 C42A 124.4(7)
C426 C425 C427 102.0(6)
C426 C425 C428 91.9(6)
C428 C425 C427 115.4(6)
C425 C426 H42J 109.4
C425 C426 H42K 109.4
C425 C426 H42L 109.6
H42J C426 H42K 109.5
H42J C426 H42L 109.5
H42K C426 H42L 109.5
C425 C427 H42M 109.4
C425 C427 H42N 109.6
C425 C427 H42O 109.5
H42M C427 H42N 109.5
H42M C427 H42O 109.5
H42N C427 H42O 109.5
C425 C428 H42P 109.3
C425 C428 H42Q 109.7
C425 C428 H42R 109.4
H42P C428 H42Q 109.5
H42P C428 H42R 109.5
H42Q C428 H42R 109.5
C44A C445 C446 98.7(5)
C44A C445 C447 107.0(5)
C44A C445 C448 103.2(5)
C447 C445 C446 108.0(6)
C448 C445 C446 136.7(6)
C448 C445 C447 100.6(5)
C445 C446 H44J 109.6
C445 C446 H44K 109.5
C445 C446 H44L 109.4
H44J C446 H44K 109.5
H44J C446 H44L 109.5
H44K C446 H44L 109.5
C445 C447 H44M 109.6
C445 C447 H44N 109.4
C445 C447 H44O 109.5
H44M C447 H44N 109.5
H44M C447 H44O 109.5
H44N C447 H44O 109.5
C445 C448 H44P 109.4
C445 C448 H44Q 109.5
C445 C448 H44R 109.5
H44P C448 H44Q 109.5
H44P C448 H44R 109.5
H44Q C448 H44R 109.5
C52A C525 C526 106.4(7)
C52A C525 C527 114.8(5)
C526 C525 C527 103.2(7)
C528 C525 C52A 121.1(7)
C528 C525 C526 104.3(6)
C528 C525 C527 105.2(8)
C525 C526 H52J 109.5
C525 C526 H52K 109.4
C525 C526 H52L 109.5
H52J C526 H52K 109.5
H52J C526 H52L 109.5
H52K C526 H52L 109.5
C525 C527 H52M 109.5
C525 C527 H52N 109.6
C525 C527 H52O 109.3
H52M C527 H52N 109.5
H52M C527 H52O 109.5
H52N C527 H52O 109.5
C525 C528 H52P 109.4
C525 C528 H52Q 109.4
C525 C528 H52R 109.6
H52P C528 H52Q 109.5
H52P C528 H52R 109.5
H52Q C528 H52R 109.5
C54A C545 C546 110.1(6)
C54A C545 C547 113.8(7)
C54A C545 C548 108.0(6)
C547 C545 C546 111.3(7)
C547 C545 C548 102.5(8)
C548 C545 C546 110.8(6)
C545 C546 H54J 109.4
C545 C546 H54K 109.6
C545 C546 H54L 109.5
H54J C546 H54K 109.5
H54J C546 H54L 109.5
H54K C546 H54L 109.5
C545 C547 H54M 109.7
C545 C547 H54N 109.5
C545 C547 H54O 109.2
H54M C547 H54N 109.5
H54M C547 H54O 109.5
H54N C547 H54O 109.5
C545 C548 H54P 109.5
C545 C548 H54Q 109.2
C545 C548 H54R 109.7
H54P C548 H54Q 109.5
H54P C548 H54R 109.5
H54Q C548 H54R 109.5
C626 C625 C62A 102.4(6)
C627 C625 C62A 109.4(6)
C627 C625 C626 110.4(7)
C627 C625 C628 116.1(8)
C628 C625 C62A 112.5(7)
C628 C625 C626 105.1(7)
C625 C626 H62J 109.5
C625 C626 H62K 109.5
C625 C626 H62L 109.4
H62J C626 H62K 109.5
H62J C626 H62L 109.5
H62K C626 H62L 109.5
C625 C627 H62M 109.6
C625 C627 H62N 109.4
C625 C627 H62O 109.4
H62M C627 H62N 109.5
H62M C627 H62O 109.5
H62N C627 H62O 109.5
C625 C628 H62P 109.4
C625 C628 H62Q 109.7
C625 C628 H62R 109.4
H62P C628 H62Q 109.5
H62P C628 H62R 109.5
H62Q C628 H62R 109.5
C64A C645 C648 101.5(7)
C646 C645 C64A 104.2(6)
C646 C645 C647 111.6(7)
C646 C645 C648 119.9(9)
C647 C645 C64A 111.5(7)
C647 C645 C648 107.5(9)
C645 C646 H64J 109.6
C645 C646 H64K 109.5
C645 C646 H64L 109.3
H64J C646 H64K 109.5
H64J C646 H64L 109.5
H64K C646 H64L 109.5
C645 C647 H64M 109.6
C645 C647 H64N 109.5
C645 C647 H64O 109.4
H64M C647 H64N 109.5
H64M C647 H64O 109.5
H64N C647 H64O 109.5
C645 C648 H64P 109.4
C645 C648 H64Q 109.7
C645 C648 H64R 109.3
H64P C648 H64Q 109.5
H64P C648 H64R 109.5
H64Q C648 H64R 109.5
C726 C725 C72A 111.8(6)
C727 C725 C72A 113.3(5)
C727 C725 C726 100.7(5)
C728 C725 C72A 110.1(5)
C728 C725 C726 107.7(6)
C728 C725 C727 112.7(6)
C725 C726 H72J 109.6
C725 C726 H72K 109.5
C725 C726 H72L 109.4
H72J C726 H72K 109.5
H72J C726 H72L 109.5
H72K C726 H72L 109.5
C725 C727 H72M 109.4
C725 C727 H72N 109.6
C725 C727 H72O 109.4
H72M C727 H72N 109.5
H72M C727 H72O 109.5
H72N C727 H72O 109.5
C725 C728 H72P 109.4
C725 C728 H72Q 109.5
C725 C728 H72R 109.5
H72P C728 H72Q 109.5
H72P C728 H72R 109.5
H72Q C728 H72R 109.5
C74A C745 C746 109.6(6)
C74A C745 C748 111.6(6)
C747 C745 C74A 108.8(6)
C747 C745 C746 104.9(6)
C747 C745 C748 111.9(6)
C748 C745 C746 109.7(6)
C745 C746 H74J 109.3
C745 C746 H74K 109.6
C745 C746 H74L 109.5
H74J C746 H74K 109.5
H74J C746 H74L 109.5
H74K C746 H74L 109.5
C745 C747 H74M 109.4
C745 C747 H74N 109.5
C745 C747 H74O 109.5
H74M C747 H74N 109.5
H74M C747 H74O 109.5
H74N C747 H74O 109.5
C745 C748 H74P 109.3
C745 C748 H74Q 109.6
C745 C748 H74R 109.5
H74P C748 H74Q 109.5
H74P C748 H74R 109.5
H74Q C748 H74R 109.5
C82A C825 C826 103.4(4)
C827 C825 C82A 117.0(5)
C827 C825 C826 114.0(5)
C827 C825 C828 113.5(5)
C828 C825 C82A 106.3(5)
C828 C825 C826 100.9(5)
C825 C826 H82J 109.5
C825 C826 H82K 109.5
C825 C826 H82L 109.4
H82J C826 H82K 109.5
H82J C826 H82L 109.5
H82K C826 H82L 109.5
C825 C827 H82M 109.5
C825 C827 H82N 109.5
C825 C827 H82O 109.5
H82M C827 H82N 109.5
H82M C827 H82O 109.5
H82N C827 H82O 109.5
C825 C828 H82P 109.4
C825 C828 H82Q 109.5
C825 C828 H82R 109.5
H82P C828 H82Q 109.5
H82P C828 H82R 109.5
H82Q C828 H82R 109.5
C846 C845 C84A 113.9(6)
C847 C845 C84A 113.8(5)
C847 C845 C846 97.2(7)
C848 C845 C84A 113.3(6)
C848 C845 C846 107.5(7)
C848 C845 C847 109.9(7)
C845 C846 H84J 109.4
C845 C846 H84K 109.7
C845 C846 H84L 109.3
H84J C846 H84K 109.5
H84J C846 H84L 109.5
H84K C846 H84L 109.5
C845 C847 H84M 109.5
C845 C847 H84N 109.6
C845 C847 H84O 109.4
H84M C847 H84N 109.5
H84M C847 H84O 109.5
H84N C847 H84O 109.5
C845 C848 H84P 109.4
C845 C848 H84Q 109.5
C845 C848 H84R 109.5
H84P C848 H84Q 109.5
H84P C848 H84R 109.5
H84Q C848 H84R 109.5
O21 C916 H91M 106.4
O21 C916 H91N 107.4
H91M C916 H91N 106.9
C917 C916 O21 121.1(7)
C917 C916 H91M 106.3
C917 C916 H91N 107.9
C916 C917 H91O 110.6
C916 C917 H91P 112.1
C916 C917 C918 103.1(7)
H91O C917 H91P 109.0
C918 C917 H91O 110.9
C918 C917 H91P 111.1
C917 C918 H91Q 110.0
C917 C918 H91R 110.2
H91Q C918 H91R 108.4
C919 C918 C917 108.2(8)
C919 C918 H91Q 109.8
C919 C918 H91R 110.2
O21 C919 C918 108.6(6)
O21 C919 H91S 110.0
O21 C919 H91T 109.8
C918 C919 H91S 110.2
C918 C919 H91T 109.9
H91S C919 H91T 108.3
O22 C920 H92A 112.2
O22 C920 H92B 112.3
O22 C920 C921 98.1(6)
H92A C920 H92B 109.8
C921 C920 H92A 112.0
C921 C920 H92B 112.2
C920 C921 H92C 111.8
C920 C921 H92D 112.0
C920 C921 C922 99.9(6)
H92C C921 H92D 109.5
C922 C921 H92C 111.7
C922 C921 H92D 111.7
C921 C922 H92E 110.4
C921 C922 H92F 110.6
H92E C922 H92F 108.6
C925 C922 C921 106.2(5)
C925 C922 H92E 110.5
C925 C922 H92F 110.5
O23 C924 H92G 110.0
O23 C924 H92H 110.0
O23 C924 C926 108.6(5)
H92G C924 H92H 108.3
C926 C924 H92G 109.9
C926 C924 H92H 110.1
O22 C925 C922 95.6(6)
O22 C925 H92I 112.6
O22 C925 H92J 112.8
C922 C925 H92I 112.6
C922 C925 H92J 112.6
H92I C925 H92J 110.1
C924 C926 H92K 108.8
C924 C926 H92L 109.0
H92K C926 H92L 107.8
C927 C926 C924 113.3(6)
C927 C926 H92K 108.9
C927 C926 H92L 108.9
C926 C927 H92M 112.3
C926 C927 H92N 112.2
C926 C927 C928 97.8(6)
H92M C927 H92N 109.8
C928 C927 H92M 112.3
C928 C927 H92N 112.0
O23 C928 C927 103.3(6)
O23 C928 H92O 111.1
O23 C928 H92P 111.1
C927 C928 H92O 111.2
C927 C928 H92P 111.0
H92O C928 H92P 109.1
O24 C929 H92Q 111.6
O24 C929 H92R 111.6
O24 C929 C930 101.0(5)
H92Q C929 H92R 109.4
C930 C929 H92Q 111.7
C930 C929 H92R 111.4
C929 C930 H93A 109.8
C929 C930 H93B 109.7
H93A C930 H93B 108.2
C931 C930 C929 109.7(6)
C931 C930 H93A 109.8
C931 C930 H93B 109.6
C930 C931 H93C 111.7
C930 C931 H93D 111.6
C930 C931 C932 100.5(6)
H93C C931 H93D 109.4
C932 C931 H93C 111.6
C932 C931 H93D 111.8
O24 C932 H93E 112.1
O24 C932 H93F 111.9
C931 C932 O24 98.9(5)
C931 C932 H93E 112.0
C931 C932 H93F 111.9
H93E C932 H93F 109.7
C938 C937 H937 120.0
C938 C937 C936 120.0
C936 C937 H937 120.0
C937 C938 H938 120.0
C937 C938 C933 120.0
C933 C938 H938 120.0
C938 C933 H933 120.0
C938 C933 C934 120.0
C934 C933 H933 120.0
C933 C934 H934 120.0
C935 C934 C933 120.0
C935 C934 H934 120.0
C934 C935 H935 120.0
C936 C935 C934 120.0
C936 C935 H935 120.0
C937 C936 H936 120.0
C935 C936 C937 120.0
C935 C936 H936 120.0
C944 C943 H943 120.1
C944 C943 C942 120.0
C942 C943 H943 119.9
C943 C944 H944 120.0
C939 C944 C943 120.0
C939 C944 H944 120.0
C944 C939 H939 120.0
C944 C939 C940 120.0
C940 C939 H939 120.0
C939 C940 H940 120.0
C941 C940 C939 120.0
C941 C940 H940 120.0
C940 C941 H941 120.0
C942 C941 C940 120.0
C942 C941 H941 120.0
C943 C942 H942 120.0
C941 C942 C943 120.0
C941 C942 H942 120.0
C245 C248 H24M 109.5
C245 C248 H24N 109.6
C245 C248 H24O 109.4
H24M C248 H24N 109.5
H24M C248 H24O 109.5
H24N C248 H24O 109.5
C245 C247 H24P 109.4
C245 C247 H24Q 109.6
C245 C247 H24R 109.4
H24P C247 H24Q 109.5
H24P C247 H24R 109.5
H24Q C247 H24R 109.5

loop_
_geom_bond_atom_site_label_1
_geom_bond_atom_site_label_2
_geom_bond_distance
Ce1 O3 2.154(3)
Ce1 O4 2.198(3)
Ce1 O7 2.103(3)
Ce1 O8 2.171(3)
Ce1 O19 2.546(3)
Ce1 O20 2.525(4)
Ce2 O1 2.151(4)
Ce2 O2 2.235(4)
Ce2 O5 2.137(4)
Ce2 O6 2.141(3)
Ce2 O17 2.537(5)
Ce2 O18 2.560(4)
O1 C11 1.328(6)
O2 C21 1.274(5)
O3 C31 1.335(6)
O4 C41 1.322(4)
O5 C51 1.413(4)
O6 C61 1.392(6)
O7 C71 1.424(5)
O8 C81 1.421(4)
O17 C900 1.467(9)
O17 C903 1.543(8)
O18 C904 1.472(7)
O18 C907 1.484(8)
O19 C908 1.441(6)
O19 C911 1.386(7)
O20 C912 1.438(7)
O20 C915 1.445(6)
C1 H1 1.0000
C1 C2 1.614(5)
C1 C10 1.474(6)
C1 C20 1.566(5)
C1B H1B 1.0000
C1B C2B 1.576(6)
C1B C50 1.536(5)
C1B C60 1.578(7)
C2B C3B 1.432(7)
C2B C7B 1.451(7)
C3B H3B 0.9500
C3B C4B 1.446(7)
C4B H4B 0.9500
C4B C5B 1.342(8)
C5B C6B 1.426(7)
C5B C8B 1.455(8)
C6 H6 0.9500
C6 C5 1.3900
C6 C7 1.3900
C5 C4 1.3900
C5 C8 1.564(5)
C4 H4 0.9500
C4 C3 1.3900
C3 H3 0.9500
C3 C2 1.3900
C2 C7 1.3900
C7 H7 0.9500
C6B H6B 0.9500
C6B C7B 1.388(6)
C7B H7B 0.9500
C8 H8 1.0000
C8 C30 1.486(7)
C8 C40 1.546(6)
C8B H8B 1.0000
C8B C70 1.522(8)
C8B C80 1.594(6)
C10 C11 1.498(7)
C10 C15 1.350(8)
C11 C12 1.391(6)
C12 C13 1.386(9)
C12 C120 1.649(9)
C13 H13 0.9500
C13 C14 1.376(10)
C14 C15 1.553(8)
C14 C140 1.556(11)
C15 H15 0.9500
C23 H23 0.9500
C23 C24 1.3900
C23 C22 1.3900
C24 C25 1.3900
C24 C240 1.776(11)
C25 H25 0.9500
C25 C20 1.3900
C20 C21 1.3900
C21 C22 1.3900
C22 C220 1.551(6)
C30 C31 1.424(8)
C30 C35 1.335(7)
C31 C32 1.399(7)
C32 C33 1.418(6)
C32 C320 1.587(8)
C33 H33 0.9500
C33 C34 1.375(8)
C34 C35 1.499(8)
C34 C340 1.429(7)
C35 H35 0.9500
C42 C41 1.3900
C42 C43 1.3900
C42 C420 1.616(7)
C41 C40 1.3900
C40 C45 1.3900
C45 H45 0.9500
C45 C44 1.3900
C44 C43 1.3900
C44 C440 1.631(7)
C43 H43 0.9500
C54 C55 1.3900
C54 C53 1.3900
C54 C540 1.520(6)
C55 H55 0.9500
C55 C50 1.3900
C50 C51 1.3900
C51 C2AA 1.3900
C2AA C53 1.3900
C2AA C520 1.734(7)
C53 H53 0.9500
C60 C61 1.469(9)
C60 C65 1.384(9)
C61 C62 1.407(7)
C62 C63 1.375(8)
C62 C620 1.589(8)
C63 H63 0.9500
C63 C64 1.408(8)
C64 C65 1.352(8)
C64 C640 1.520(9)
C65 H65 0.9500
C70 C71 1.371(8)
C70 C75 1.384(7)
C71 C72 1.386(7)
C72 C73 1.453(7)
C72 C720 1.475(9)
C73 H73 0.9500
C73 C74 1.391(10)
C74 C75 1.461(9)
C74 C740 1.558(8)
C75 H75 0.9500
C83 H83 0.9500
C83 C82 1.3900
C83 C84 1.3900
C82 C81 1.3900
C82 C820 1.588(5)
C81 C80 1.3900
C80 C85 1.3900
C85 H85 0.9500
C85 C84 1.3900
C84 C840 1.698(7)
C120 C121 1.607(8)
C120 C122 1.515(11)
C120 C123 1.424(9)
C121 H12A 0.9800
C121 H12B 0.9800
C121 H12C 0.9800
C122 H12D 0.9800
C122 H12E 0.9800
C122 H12F 0.9800
C123 H12G 0.9800
C123 H12H 0.9800
C123 H12I 0.9800
C140 C141 1.375(10)
C140 C142 1.528(11)
C140 C143 1.695(13)
C141 H14A 0.9800
C141 H14B 0.9800
C141 H14C 0.9800
C142 H14D 0.9802
C142 H14E 0.9802
C142 H14F 0.9802
C143 H14G 0.9800
C143 H14H 0.9800
C143 H14I 0.9800
C220 C221 1.472(8)
C220 C222 1.514(9)
C220 C223 1.537(8)
C221 H22A 0.9800
C221 H22B 0.9800
C221 H22C 0.9800
C222 H22D 0.9800
C222 H22E 0.9800
C222 H22F 0.9800
C223 H22G 0.9800
C223 H22H 0.9800
C223 H22I 0.9800
C240 C241 1.524(12)
C240 C242 1.456(12)
C240 C243 1.627(10)
C241 H24A 0.9800
C241 H24B 0.9800
C241 H24C 0.9800
C242 H24D 0.9800
C242 H24E 0.9800
C242 H24F 0.9800
C243 H24G 0.9800
C243 H24H 0.9800
C243 H24I 0.9800
C320 C321 1.572(8)
C320 C322 1.550(8)
C320 C323 1.407(9)
C321 H32A 0.9800
C321 H32B 0.9800
C321 H32C 0.9800
C322 H32D 0.9800
C322 H32E 0.9800
C322 H32F 0.9800
C323 H32G 0.9800
C323 H32H 0.9800
C323 H32I 0.9800
C340 C341 1.549(9)
C340 C342 1.543(7)
C340 C343 1.548(9)
C341 H34A 0.9800
C341 H34B 0.9800
C341 H34C 0.9800
C342 H34D 0.9800
C342 H34E 0.9800
C342 H34F 0.9800
C343 H34G 0.9800
C343 H34H 0.9800
C343 H34I 0.9800
C420 C421 1.631(9)
C420 C422 1.510(10)
C420 C423 1.499(9)
C421 H42A 0.9800
C421 H42B 0.9800
C421 H42C 0.9800
C422 H42D 0.9800
C422 H42E 0.9800
C422 H42F 0.9800
C423 H42G 0.9800
C423 H42H 0.9800
C423 H42I 0.9800
C440 C441 1.569(9)
C440 C442 1.556(10)
C440 C443 1.542(9)
C441 H44A 0.9800
C441 H44B 0.9800
C441 H44C 0.9800
C442 H44D 0.9801
C442 H44E 0.9801
C442 H44F 0.9801
C443 H44G 0.9800
C443 H44H 0.9800
C443 H44I 0.9800
C520 C521 1.600(9)
C520 C522 1.536(11)
C520 C523 1.564(9)
C521 H52A 0.9800
C521 H52B 0.9800
C521 H52C 0.9800
C522 H52D 0.9800
C522 H52E 0.9800
C522 H52F 0.9800
C523 H52G 0.9800
C523 H52H 0.9800
C523 H52I 0.9800
C540 C541 1.601(7)
C540 C542 1.491(8)
C540 C543 1.482(11)
C541 H54A 0.9800
C541 H54B 0.9800
C541 H54C 0.9800
C542 H54D 0.9800
C542 H54E 0.9800
C542 H54F 0.9800
C543 H54G 0.9800
C543 H54H 0.9800
C543 H54I 0.9800
C620 C621 1.622(9)
C620 C622 1.456(11)
C620 C623 1.552(10)
C621 H62A 0.9800
C621 H62B 0.9800
C621 H62C 0.9800
C622 H62D 0.9800
C622 H62E 0.9800
C622 H62F 0.9800
C623 H62G 0.9800
C623 H62H 0.9800
C623 H62I 0.9800
C640 C641 1.675(12)
C640 C642 1.633(11)
C640 C643 1.500(10)
C641 H64A 0.9801
C641 H64B 0.9801
C641 H64C 0.9801
C642 H64D 0.9800
C642 H64E 0.9800
C642 H64F 0.9800
C643 H64G 0.9800
C643 H64H 0.9800
C643 H64I 0.9800
C720 C721 1.612(7)
C720 C722 1.518(8)
C720 C723 1.578(8)
C721 H72A 0.9800
C721 H72B 0.9800
C721 H72C 0.9800
C722 H72D 0.9800
C722 H72E 0.9800
C722 H72F 0.9800
C723 H72G 0.9800
C723 H72H 0.9800
C723 H72I 0.9800
C740 C741 1.809(12)
C740 C742 1.755(10)
C740 C743 1.431(10)
C741 H74A 0.9800
C741 H74B 0.9800
C741 H74C 0.9800
C742 H74D 0.9800
C742 H74E 0.9800
C742 H74F 0.9800
C743 H74G 0.9800
C743 H74H 0.9800
C743 H74I 0.9800
C820 C821 1.509(7)
C820 C822 1.595(8)
C820 C823 1.591(9)
C821 H82A 0.9800
C821 H82B 0.9800
C821 H82C 0.9800
C822 H82D 0.9800
C822 H82E 0.9800
C822 H82F 0.9800
C823 H82G 0.9800
C823 H82H 0.9800
C823 H82I 0.9800
C840 C841 1.591(9)
C840 C842 1.578(10)
C840 C843 1.522(10)
C841 H84A 0.9800
C841 H84B 0.9800
C841 H84C 0.9800
C842 H84D 0.9800
C842 H84E 0.9800
C842 H84F 0.9800
C843 H84G 0.9801
C843 H84H 0.9801
C843 H84I 0.9801
C900 H90A 0.9900
C900 H90B 0.9900
C900 C901 1.537(9)
C901 H90C 0.9900
C901 H90D 0.9900
C901 C902 1.505(8)
C902 H90E 0.9900
C902 H90F 0.9900
C902 C903 1.499(7)
C903 H90G 0.9900
C903 H90H 0.9900
C904 H90I 0.9900
C904 H90J 0.9900
C904 C905 1.505(8)
C905 H90K 0.9900
C905 H90L 0.9900
C905 C906 1.501(9)
C906 H90M 0.9900
C906 H90N 0.9900
C906 C907 1.531(9)
C907 H90O 0.9900
C907 H90P 0.9900
C908 H90Q 0.9900
C908 H90R 0.9900
C908 C909 1.537(8)
C909 H90S 0.9900
C909 H90T 0.9900
C909 C910 1.183(11)
C910 H91A 0.9900
C910 H91B 0.9900
C910 C911 1.451(11)
C911 H91C 0.9900
C911 H91D 0.9900
C912 H91E 0.9900
C912 H91F 0.9900
C912 C913 1.489(9)
C913 H91G 0.9900
C913 H91H 0.9900
C913 C914 1.485(9)
C914 H91I 0.9900
C914 H91J 0.9900
C914 C915 1.657(9)
C915 H91K 0.9900
C915 H91L 0.9900
Ce3 O9AA 2.144(4)
Ce3 O11 2.179(3)
Ce3 O12 2.168(3)
Ce3 O15 2.171(4)
Ce3 O23 2.496(4)
Ce3 O24 2.479(4)
Ce4 O9 2.103(5)
Ce4 O10 2.150(3)
Ce4 O13 2.196(4)
Ce4 O14 2.220(5)
Ce4 O21 2.473(5)
Ce4 O22 2.551(4)
O9AA C31A 1.408(6)
O9 C61A 1.429(6)
O10 C51A 1.417(5)
O11 C81A 1.395(4)
O12 C71A 1.387(5)
O13 C8BA 1.331(6)
O14 C21A 1.375(6)
O15 C41A 1.368(7)
O21 C916 1.616(8)
O21 C919 1.409(10)
O22 C920 1.458(10)
O22 C925 1.530(10)
O23 C924 1.447(7)
O23 C928 1.444(9)
O24 C929 1.515(8)
O24 C932 1.710(10)
C1C H1C 1.0000
C1C C2C 1.589(7)
C1C C50A 1.572(7)
C1C C60A 1.483(8)
C1A H1A 1.0000
C1A C2A 1.528(7)
C1A C10A 1.593(7)
C1A C20A 1.557(8)
C2A C3A 1.3900
C2A C7A 1.3900
C3A H3A 0.9500
C3A C4A 1.3900
C4A H4A 0.9500
C4A C5A 1.3900
C5A C6A 1.3900
C5A C8A 1.448(6)
C6A H6A 0.9500
C6A C7A 1.3900
C7A H7A 0.9500
C6C H6C 0.9500
C6C C5C 1.3900
C6C C7C 1.3900
C5C C4C 1.3900
C5C C8C 1.631(6)
C4C H4C 0.9500
C4C C3C 1.3900
C3C H3C 0.9500
C3C C2C 1.3900
C2C C7C 1.3900
C7C H7C 0.9500
C7AA H7AA 0.9800
C7AA H7AB 0.9800
C7AA H7AC 0.9800
C7AA C125 1.592(10)
C8BA C12A 1.3900
C8BA C10A 1.3900
C12A C13A 1.3900
C12A C125 1.709(8)
C13A H13A 0.9500
C13A C14A 1.3900
C14A C15A 1.3900
C14A C145 1.551(9)
C15A H15A 0.9500
C15A C10A 1.3900
C8C H8C 1.0000
C8C C70A 1.517(7)
C8C C80A 1.439(6)
C8A H8A 1.0000
C8A C30A 1.476(9)
C8A C40A 1.628(9)
C23A H23A 0.9500
C23A C22A 1.3900
C23A C24A 1.3900
C22A C21A 1.3900
C22A C225 1.323(6)
C21A C20A 1.3900
C20A C25A 1.3900
C25A H25A 0.9500
C25A C24A 1.3900
C24A C245 1.585(6)
C30A C31A 1.394(9)
C30A C35A 1.360(8)
C31A C32A 1.471(9)
C32A C33A 1.418(9)
C32A C325 1.537(10)
C33A H33A 0.9500
C33A C34A 1.414(12)
C34A C35A 1.311(9)
C34A C345 1.752(9)
C35A H35A 0.9500
C40A C41A 1.410(8)
C40A C45A 1.367(8)
C41A C42A 1.428(10)
C42A C43A 1.417(9)
C42A C425 1.468(10)
C43A H43A 0.9500
C43A C44A 1.388(9)
C44A C45A 1.288(9)
C44A C445 1.566(8)
C45A H45A 0.9500
C51A C52A 1.3900
C51A C50A 1.3900
C52A C53A 1.3900
C52A C525 1.558(9)
C53A H53A 0.9500
C53A C54A 1.3900
C54A C55A 1.3900
C54A C545 1.534(9)
C55A H55A 0.9500
C55A C50A 1.3900
C63A H63A 0.9500
C63A C62A 1.3900
C63A C64A 1.3900
C62A C61A 1.3900
C62A C625 1.597(9)
C61A C60A 1.3900
C60A C65A 1.3900
C65A H65A 0.9500
C65A C64A 1.3900
C64A C645 1.634(9)
C70A C71A 1.404(8)
C70A C75A 1.526(6)
C71A C72A 1.430(8)
C72A C73A 1.407(7)
C72A C725 1.618(10)
C73A H73A 0.9500
C73A C74A 1.371(10)
C74A C75A 1.288(8)
C74A C745 1.548(8)
C75A H75A 0.9500
C85A H85A 0.9500
C85A C80A 1.3900
C85A C84A 1.3900
C80A C81A 1.3900
C81A C82A 1.3900
C82A C83A 1.3900
C82A C825 1.623(6)
C83A H83A 0.9500
C83A C84A 1.3900
C84A C845 1.603(7)
C125 C126 1.613(8)
C125 C127 1.632(10)
C126 H12J 0.9800
C126 H12K 0.9800
C126 H12L 0.9800
C127 H12M 0.9800
C127 H12N 0.9800
C127 H12O 0.9800
C145 C146 1.537(9)
C145 C147 1.524(9)
C145 C148 1.532(10)
C146 H14J 0.9800
C146 H14K 0.9800
C146 H14L 0.9800
C147 H14M 0.9800
C147 H14N 0.9800
C147 H14O 0.9800
C148 H14P 0.9800
C148 H14Q 0.9800
C148 H14R 0.9800
C225 C226 1.728(7)
C225 C227 1.755(7)
C225 C228 1.484(7)
C226 H22J 0.9800
C226 H22K 0.9800
C226 H22L 0.9800
C227 H22M 0.9800
C227 H22N 0.9800
C227 H22O 0.9800
C228 H22P 0.9800
C228 H22Q 0.9800
C228 H22R 0.9800
C245 C246 1.594(9)
C245 C248 1.538(8)
C245 C247 1.609(8)
C246 H24J 0.9800
C246 H24K 0.9800
C246 H24L 0.9800
C325 C326 1.626(8)
C325 C327 1.647(9)
C325 C328 1.482(9)
C326 H32J 0.9800
C326 H32K 0.9800
C326 H32L 0.9800
C327 H32M 0.9800
C327 H32N 0.9800
C327 H32O 0.9800
C328 H32P 0.9800
C328 H32Q 0.9800
C328 H32R 0.9800
C345 C346 1.338(9)
C345 C347 1.404(11)
C345 C348 1.840(11)
C346 H34J 0.9800
C346 H34K 0.9800
C346 H34L 0.9800
C347 H34M 0.9800
C347 H34N 0.9800
C347 H34O 0.9800
C348 H34P 0.9800
C348 H34Q 0.9800
C348 H34R 0.9800
C425 C426 1.409(10)
C425 C427 1.757(9)
C425 C428 1.656(11)
C426 H42J 0.9800
C426 H42K 0.9800
C426 H42L 0.9800
C427 H42M 0.9800
C427 H42N 0.9800
C427 H42O 0.9800
C428 H42P 0.9800
C428 H42Q 0.9800
C428 H42R 0.9800
C445 C446 1.627(10)
C445 C447 1.601(9)
C445 C448 1.572(7)
C446 H44J 0.9800
C446 H44K 0.9800
C446 H44L 0.9800
C447 H44M 0.9800
C447 H44N 0.9800
C447 H44O 0.9800
C448 H44P 0.9800
C448 H44Q 0.9800
C448 H44R 0.9800
C525 C526 1.659(10)
C525 C527 1.713(14)
C525 C528 1.423(8)
C526 H52J 0.9800
C526 H52K 0.9800
C526 H52L 0.9800
C527 H52M 0.9800
C527 H52N 0.9800
C527 H52O 0.9800
C528 H52P 0.9800
C528 H52Q 0.9800
C528 H52R 0.9800
C545 C546 1.626(11)
C545 C547 1.532(11)
C545 C548 1.549(10)
C546 H54J 0.9800
C546 H54K 0.9800
C546 H54L 0.9800
C547 H54M 0.9801
C547 H54N 0.9800
C547 H54O 0.9800
C548 H54P 0.9800
C548 H54Q 0.9800
C548 H54R 0.9800
C625 C626 1.578(11)
C625 C627 1.504(13)
C625 C628 1.566(10)
C626 H62J 0.9800
C626 H62K 0.9800
C626 H62L 0.9800
C627 H62M 0.9800
C627 H62N 0.9800
C627 H62O 0.9800
C628 H62P 0.9800
C628 H62Q 0.9800
C628 H62R 0.9800
C645 C646 1.522(11)
C645 C647 1.538(14)
C645 C648 1.800(16)
C646 H64J 0.9800
C646 H64K 0.9800
C646 H64L 0.9800
C647 H64M 0.9800
C647 H64N 0.9800
C647 H64O 0.9800
C648 H64P 0.9800
C648 H64Q 0.9800
C648 H64R 0.9800
C725 C726 1.608(10)
C725 C727 1.597(9)
C725 C728 1.503(10)
C726 H72J 0.9801
C726 H72K 0.9801
C726 H72L 0.9801
C727 H72M 0.9800
C727 H72N 0.9800
C727 H72O 0.9800
C728 H72P 0.9800
C728 H72Q 0.9800
C728 H72R 0.9800
C745 C746 1.629(10)
C745 C747 1.531(10)
C745 C748 1.593(12)
C746 H74J 0.9800
C746 H74K 0.9800
C746 H74L 0.9800
C747 H74M 0.9800
C747 H74N 0.9800
C747 H74O 0.9800
C748 H74P 0.9800
C748 H74Q 0.9800
C748 H74R 0.9800
C825 C826 1.642(8)
C825 C827 1.452(9)
C825 C828 1.567(9)
C826 H82J 0.9800
C826 H82K 0.9800
C826 H82L 0.9800
C827 H82M 0.9800
C827 H82N 0.9800
C827 H82O 0.9800
C828 H82P 0.9800
C828 H82Q 0.9800
C828 H82R 0.9800
C845 C846 1.528(13)
C845 C847 1.481(10)
C845 C848 1.460(13)
C846 H84J 0.9800
C846 H84K 0.9800
C846 H84L 0.9800
C847 H84M 0.9800
C847 H84N 0.9800
C847 H84O 0.9800
C848 H84P 0.9800
C848 H84Q 0.9800
C848 H84R 0.9800
C916 H91M 0.9900
C916 H91N 0.9900
C916 C917 1.109(13)
C917 H91O 0.9900
C917 H91P 0.9900
C917 C918 1.526(11)
C918 H91Q 0.9900
C918 H91R 0.9900
C918 C919 1.433(11)
C919 H91S 0.9900
C919 H91T 0.9900
C920 H92A 0.9900
C920 H92B 0.9900
C920 C921 1.515(10)
C921 H92C 0.9900
C921 H92D 0.9900
C921 C922 1.609(12)
C922 H92E 0.9900
C922 H92F 0.9900
C922 C925 1.616(10)
C924 H92G 0.9900
C924 H92H 0.9900
C924 C926 1.513(9)
C925 H92I 0.9900
C925 H92J 0.9900
C926 H92K 0.9900
C926 H92L 0.9900
C926 C927 1.410(13)
C927 H92M 0.9900
C927 H92N 0.9900
C927 C928 1.780(12)
C928 H92O 0.9900
C928 H92P 0.9900
C929 H92Q 0.9900
C929 H92R 0.9900
C929 C930 1.565(9)
C930 H93A 0.9900
C930 H93B 0.9900
C930 C931 1.556(9)
C931 H93C 0.9900
C931 H93D 0.9900
C931 C932 1.559(9)
C932 H93E 0.9900
C932 H93F 0.9900
C937 H937 0.9500
C937 C938 1.3900
C937 C936 1.3900
C938 H938 0.9500
C938 C933 1.3900
C933 H933 0.9500
C933 C934 1.3900
C934 H934 0.9500
C934 C935 1.3900
C935 H935 0.9500
C935 C936 1.3900
C936 H936 0.9500
C943 H943 0.9500
C943 C944 1.3900
C943 C942 1.3900
C944 H944 0.9500
C944 C939 1.3900
C939 H939 0.9500
C939 C940 1.3900
C940 H940 0.9500
C940 C941 1.3900
C941 H941 0.9500
C941 C942 1.3900
C942 H942 0.9500
C248 H24M 0.9801
C248 H24N 0.9801
C248 H24O 0.9801
C247 H24P 0.9800
C247 H24Q 0.9800
C247 H24R 0.9800

loop_
_geom_torsion_atom_site_label_1
_geom_torsion_atom_site_label_2
_geom_torsion_atom_site_label_3
_geom_torsion_atom_site_label_4
_geom_torsion
Ce1 O3 C31 C30 -41.1(9)
Ce1 O3 C31 C32 140.0(5)
Ce1 O4 C41 C42 -178.5(4)
Ce1 O4 C41 C40 1.0(6)
Ce1 O7 C71 C70 -24.4(8)
Ce1 O7 C71 C72 153.8(4)
Ce1 O8 C81 C82 177.9(5)
Ce1 O8 C81 C80 -5.8(7)
Ce1 O19 C908 C909 173.3(4)
Ce1 O19 C911 C910 163.1(5)
Ce1 O20 C912 C913 -141.2(4)
Ce1 O20 C915 C914 162.5(3)
Ce2 O1 C11 C10 -45.3(7)
Ce2 O1 C11 C12 141.6(5)
Ce2 O2 C21 C20 -4.1(8)
Ce2 O2 C21 C22 179.2(5)
Ce2 O5 C51 C50 -28.9(6)
Ce2 O5 C51 C2AA 143.6(4)
Ce2 O6 C61 C60 -4.2(14)
Ce2 O6 C61 C62 177.0(7)
Ce2 O17 C900 C901 165.4(4)
Ce2 O17 C903 C902 173.3(3)
Ce2 O18 C904 C905 150.6(4)
Ce2 O18 C907 C906 -175.7(4)
O1 C11 C12 C13 175.5(4)
O1 C11 C12 C120 0.6(7)
O2 C21 C22 C23 177.0(4)
O2 C21 C22 C220 -13.4(4)
O3 C31 C32 C33 178.1(5)
O3 C31 C32 C320 17.3(9)
O4 C41 C40 C8 2.7(3)
O4 C41 C40 C45 -179.5(3)
O5 C51 C2AA C53 -172.6(3)
O5 C51 C2AA C520 11.3(4)
O6 C61 C62 C63 172.7(6)
O6 C61 C62 C620 1.4(10)
O7 C71 C72 C73 -173.9(4)
O7 C71 C72 C720 2.2(7)
O8 C81 C80 C8B 1.4(3)
O8 C81 C80 C85 -176.2(3)
O17 C900 C901 C902 45.1(6)
O18 C904 C905 C906 36.4(7)
O19 C908 C909 C910 34.2(8)
O20 C912 C913 C914 -42.9(7)
C1 C2 C7 C6 -178.7(3)
C1 C10 C11 O1 -3.0(5)
C1 C10 C11 C12 170.6(4)
C1 C10 C15 C14 -172.3(5)
C1 C20 C21 O2 2.9(4)
C1 C20 C21 C22 179.3(3)
C1B C2B C3B C4B -174.5(4)
C1B C2B C7B C6B 171.9(4)
C1B C50 C51 O5 -15.4(3)
C1B C50 C51 C2AA 172.2(3)
C1B C60 C61 O6 4.7(8)
C1B C60 C61 C62 -176.5(5)
C1B C60 C65 C64 -175.9(6)
C2B C1B C50 C55 62.0(4)
C2B C1B C50 C51 -110.2(3)
C2B C1B C60 C61 137.2(5)
C2B C1B C60 C65 -43.9(9)
C2B C3B C4B C5B -2.0(8)
C3B C2B C7B C6B -0.1(7)
C3B C4B C5B C6B 8.7(8)
C3B C4B C5B C8B -168.2(5)
C4B C5B C6B C7B -11.7(8)
C4B C5B C8B C70 -162.3(5)
C4B C5B C8B C80 -33.7(7)
C5B C6B C7B C2B 7.9(7)
C5B C8B C70 C71 -117.1(6)
C5B C8B C70 C75 46.6(7)
C5B C8B C80 C81 136.4(3)
C5B C8B C80 C85 -46.0(4)
C6 C5 C4 C3 0.0
C6 C5 C8 C30 14.8(5)
C6 C5 C8 C40 144.9(3)
C5 C6 C7 C2 0.0
C5 C4 C3 C2 0.0
C5 C8 C30 C31 -121.5(5)
C5 C8 C30 C35 60.8(6)
C5 C8 C40 C41 134.8(3)
C5 C8 C40 C45 -43.1(4)
C4 C5 C8 C30 -167.2(3)
C4 C5 C8 C40 -37.0(4)
C4 C3 C2 C1 178.5(4)
C4 C3 C2 C7 0.0
C3 C2 C7 C6 0.0
C2 C1 C10 C11 -118.4(4)
C2 C1 C10 C15 64.9(6)
C2 C1 C20 C25 -46.0(5)
C2 C1 C20 C21 134.8(3)
C7 C6 C5 C4 0.0
C7 C6 C5 C8 178.0(3)
C6B C5B C8B C70 21.0(7)
C6B C5B C8B C80 149.6(4)
C7B C2B C3B C4B -2.8(7)
C8 C5 C4 C3 -178.1(3)
C8 C30 C31 O3 -2.8(8)
C8 C30 C31 C32 176.1(5)
C8 C30 C35 C34 -173.7(5)
C8 C40 C45 C44 178.0(3)
C8B C5B C6B C7B 165.4(5)
C8B C70 C71 O7 -16.7(7)
C8B C70 C71 C72 165.1(4)
C8B C70 C75 C74 -171.8(5)
C8B C80 C85 C84 -177.6(3)
C10 C1 C2 C3 -49.3(5)
C10 C1 C2 C7 129.3(4)
C10 C1 C20 C25 80.8(4)
C10 C1 C20 C21 -98.4(4)
C10 C11 C12 C13 2.4(7)
C10 C11 C12 C120 -172.5(4)
C11 C10 C15 C14 11.0(7)
C11 C12 C13 C14 9.3(9)
C11 C12 C120 C121 174.2(5)
C11 C12 C120 C122 59.7(6)
C11 C12 C120 C123 -69.6(6)
C12 C13 C14 C15 -10.6(10)
C12 C13 C14 C140 178.2(6)
C13 C12 C120 C121 -0.7(7)
C13 C12 C120 C122 -115.3(6)
C13 C12 C120 C123 115.4(6)
C13 C14 C15 C10 0.3(9)
C13 C14 C140 C141 -57.5(11)
C13 C14 C140 C142 153.3(8)
C13 C14 C140 C143 66.0(8)
C15 C10 C11 O1 173.8(4)
C15 C10 C11 C12 -12.6(6)
C15 C14 C140 C141 131.7(8)
C15 C14 C140 C142 -17.4(11)
C15 C14 C140 C143 -104.8(7)
C23 C24 C25 C20 0.0
C23 C24 C240 C241 117.6(6)
C23 C24 C240 C242 -111.0(6)
C23 C24 C240 C243 6.0(7)
C23 C22 C220 C221 -119.7(5)
C23 C22 C220 C222 118.9(4)
C23 C22 C220 C223 4.1(5)
C24 C23 C22 C21 0.0
C24 C23 C22 C220 -171.7(3)
C24 C25 C20 C1 -179.2(4)
C24 C25 C20 C21 0.0
C25 C24 C240 C241 -72.2(7)
C25 C24 C240 C242 59.2(8)
C25 C24 C240 C243 176.2(4)
C25 C20 C21 O2 -176.4(4)
C25 C20 C21 C22 0.0
C20 C1 C2 C3 77.1(4)
C20 C1 C2 C7 -104.3(4)
C20 C1 C10 C11 115.1(4)
C20 C1 C10 C15 -61.7(6)
C20 C21 C22 C23 0.0
C20 C21 C22 C220 169.6(3)
C21 C22 C220 C221 69.8(5)
C21 C22 C220 C222 -51.6(5)
C21 C22 C220 C223 -166.4(3)
C22 C23 C24 C25 0.0
C22 C23 C24 C240 170.7(4)
C30 C8 C40 C41 -95.1(4)
C30 C8 C40 C45 87.0(4)
C30 C31 C32 C33 -0.8(8)
C30 C31 C32 C320 -161.6(5)
C31 C30 C35 C34 8.5(9)
C31 C32 C33 C34 6.4(9)
C31 C32 C320 C321 -76.4(6)
C31 C32 C320 C322 173.2(5)
C31 C32 C320 C323 53.0(8)
C32 C33 C34 C35 -4.4(9)
C32 C33 C34 C340 -176.8(5)
C33 C32 C320 C321 122.9(5)
C33 C32 C320 C322 12.5(7)
C33 C32 C320 C323 -107.7(6)
C33 C34 C35 C30 -3.4(9)
C33 C34 C340 C341 178.5(5)
C33 C34 C340 C342 -65.5(8)
C33 C34 C340 C343 56.6(7)
C35 C30 C31 O3 175.0(5)
C35 C30 C31 C32 -6.1(9)
C35 C34 C340 C341 7.6(9)
C35 C34 C340 C342 123.7(7)
C35 C34 C340 C343 -114.3(8)
C42 C41 C40 C8 -177.8(3)
C42 C41 C40 C45 0.0
C41 C42 C43 C44 0.0
C41 C42 C420 C421 62.9(4)
C41 C42 C420 C422 -50.3(6)
C41 C42 C420 C423 177.5(4)
C41 C40 C45 C44 0.0
C40 C8 C30 C31 106.0(5)
C40 C8 C30 C35 -71.7(6)
C40 C45 C44 C43 0.0
C40 C45 C44 C440 174.1(3)
C45 C44 C43 C42 0.0
C45 C44 C440 C441 173.2(4)
C45 C44 C440 C442 -67.0(6)
C45 C44 C440 C443 55.3(6)
C43 C42 C41 O4 179.4(3)
C43 C42 C41 C40 0.0
C43 C42 C420 C421 -121.0(3)
C43 C42 C420 C422 125.9(4)
C43 C42 C420 C423 -6.4(6)
C43 C44 C440 C441 -13.0(6)
C43 C44 C440 C442 106.9(6)
C43 C44 C440 C443 -130.9(4)
C54 C55 C50 C1B -172.1(3)
C54 C55 C50 C51 0.0
C55 C54 C53 C2AA 0.0
C55 C54 C540 C541 177.3(3)
C55 C54 C540 C542 -77.5(4)
C55 C54 C540 C543 48.1(6)
C55 C50 C51 O5 172.5(3)
C55 C50 C51 C2AA 0.0
C50 C1B C2B C3B -60.1(6)
C50 C1B C2B C7B 128.1(4)
C50 C1B C60 C61 -96.2(6)
C50 C1B C60 C65 82.7(7)
C50 C51 C2AA C53 0.0
C50 C51 C2AA C520 -176.2(4)
C51 C2AA C53 C54 0.0
C51 C2AA C520 C521 174.5(4)
C51 C2AA C520 C522 49.5(5)
C51 C2AA C520 C523 -72.9(5)
C53 C54 C55 C50 0.0
C53 C54 C540 C541 0.2(5)
C53 C54 C540 C542 105.4(4)
C53 C54 C540 C543 -128.9(5)
C53 C2AA C520 C521 -1.7(6)
C53 C2AA C520 C522 -126.7(4)
C53 C2AA C520 C523 110.9(4)
C60 C1B C2B C3B 65.3(7)
C60 C1B C2B C7B -106.5(5)
C60 C1B C50 C55 -68.2(4)
C60 C1B C50 C51 119.7(3)
C60 C61 C62 C63 -6.1(9)
C60 C61 C62 C620 -177.4(6)
C61 C60 C65 C64 2.9(10)
C61 C62 C63 C64 0.4(10)
C61 C62 C620 C621 53.3(9)
C61 C62 C620 C622 177.4(8)
C61 C62 C620 C623 -61.4(8)
C62 C63 C64 C65 7.3(10)
C62 C63 C64 C640 177.9(6)
C63 C62 C620 C621 -118.6(6)
C63 C62 C620 C622 5.5(10)
C63 C62 C620 C623 126.8(6)
C63 C64 C65 C60 -8.8(9)
C63 C64 C640 C641 85.3(7)
C63 C64 C640 C642 -44.4(8)
C63 C64 C640 C643 -167.1(6)
C65 C60 C61 O6 -174.3(6)
C65 C60 C61 C62 4.6(9)
C65 C64 C640 C641 -104.2(7)
C65 C64 C640 C642 126.2(6)
C65 C64 C640 C643 3.4(9)
C70 C8B C80 C81 -91.3(4)
C70 C8B C80 C85 86.3(4)
C70 C71 C72 C73 4.3(7)
C70 C71 C72 C720 -179.6(5)
C71 C70 C75 C74 -8.0(8)
C71 C72 C73 C74 -3.9(7)
C71 C72 C720 C721 56.8(6)
C71 C72 C720 C722 -55.9(6)
C71 C72 C720 C723 172.7(5)
C72 C73 C74 C75 -2.0(7)
C72 C73 C74 C740 -171.0(5)
C73 C72 C720 C721 -127.0(4)
C73 C72 C720 C722 120.3(4)
C73 C72 C720 C723 -11.1(7)
C73 C74 C75 C70 8.0(8)
C73 C74 C740 C741 -136.4(6)
C73 C74 C740 C742 108.3(6)
C73 C74 C740 C743 -22.7(9)
C75 C70 C71 O7 179.8(4)
C75 C70 C71 C72 1.6(7)
C75 C74 C740 C741 55.1(8)
C75 C74 C740 C742 -60.2(8)
C75 C74 C740 C743 168.7(6)
C83 C82 C81 O8 176.2(3)
C83 C82 C81 C80 0.0
C83 C82 C820 C821 115.4(5)
C83 C82 C820 C822 -118.1(3)
C83 C82 C820 C823 -10.9(5)
C83 C84 C840 C841 106.5(5)
C83 C84 C840 C842 -11.3(6)
C83 C84 C840 C843 -130.9(4)
C82 C83 C84 C85 0.0
C82 C83 C84 C840 -171.5(3)
C82 C81 C80 C8B 177.6(3)
C82 C81 C80 C85 0.0
C81 C82 C820 C821 -52.8(5)
C81 C82 C820 C822 73.7(3)
C81 C82 C820 C823 -179.2(3)
C81 C80 C85 C84 0.0
C80 C8B C70 C71 115.4(5)
C80 C8B C70 C75 -80.8(5)
C80 C85 C84 C83 0.0
C80 C85 C84 C840 172.1(3)
C85 C84 C840 C841 -65.3(5)
C85 C84 C840 C842 176.9(4)
C85 C84 C840 C843 57.3(5)
C84 C83 C82 C81 0.0
C84 C83 C82 C820 -168.1(3)
C120 C12 C13 C14 -176.0(6)
C140 C14 C15 C10 171.2(7)
C240 C24 C25 C20 -169.7(4)
C320 C32 C33 C34 168.1(5)
C340 C34 C35 C30 168.0(6)
C420 C42 C41 O4 -4.5(4)
C420 C42 C41 C40 176.1(3)
C420 C42 C43 C44 -176.3(3)
C440 C44 C43 C42 -173.6(4)
C520 C2AA C53 C54 176.2(4)
C540 C54 C55 C50 -177.3(3)
C540 C54 C53 C2AA 176.9(3)
C620 C62 C63 C64 172.7(6)
C640 C64 C65 C60 -179.3(6)
C720 C72 C73 C74 179.5(5)
C740 C74 C75 C70 177.0(5)
C820 C82 C81 O8 -15.5(3)
C820 C82 C81 C80 168.3(3)
C900 O17 C903 C902 7.4(6)
C900 C901 C902 C903 -41.7(6)
C901 C902 C903 O17 20.8(6)
C903 O17 C900 C901 -31.3(6)
C904 O18 C907 C906 -2.2(6)
C904 C905 C906 C907 -40.0(7)
C905 C906 C907 O18 26.2(7)
C907 O18 C904 C905 -21.9(7)
C908 O19 C911 C910 -4.0(8)
C908 C909 C910 C911 -38.2(9)
C909 C910 C911 O19 30.2(10)
C911 O19 C908 C909 -15.9(7)
C912 O20 C915 C914 -15.9(6)
C912 C913 C914 C915 33.6(7)
C913 C914 C915 O20 -11.5(6)
C915 O20 C912 C913 36.9(6)
Ce3 O9AA C31A C30A 28.4(9)
Ce3 O9AA C31A C32A -152.1(5)
Ce3 O11 C81A C80A 8.6(7)
Ce3 O11 C81A C82A 177.1(5)
Ce3 O12 C71A C70A 27.5(8)
Ce3 O12 C71A C72A -151.6(5)
Ce3 O15 C41A C40A 1.6(11)
Ce3 O15 C41A C42A -179.5(6)
Ce3 O23 C924 C926 -159.8(4)
Ce3 O23 C928 C927 154.3(5)
Ce3 O24 C929 C930 -160.1(4)
Ce3 O24 C932 C931 -170.6(4)
Ce4 O9 C61A C62A 178.9(7)
Ce4 O9 C61A C60A 9.4(10)
Ce4 O10 C51A C52A -142.8(4)
Ce4 O10 C51A C50A 29.3(6)
Ce4 O13 C8BA C12A -141.6(5)
Ce4 O13 C8BA C10A 29.2(6)
Ce4 O14 C21A C22A -153.7(4)
Ce4 O14 C21A C20A 0.3(8)
Ce4 O21 C916 C917 -151.4(7)
Ce4 O21 C919 C918 170.3(5)
Ce4 O22 C920 C921 153.4(4)
Ce4 O22 C925 C922 -176.6(3)
O9AA C31A C32A C33A -179.0(6)
O9AA C31A C32A C325 -0.7(8)
O9 C61A C60A C1C -9.5(5)
O9 C61A C60A C65A 169.8(4)
O10 C51A C52A C53A 172.4(3)
O10 C51A C52A C525 -13.4(5)
O10 C51A C50A C1C 13.7(4)
O10 C51A C50A C55A -171.9(3)
O11 C81A C82A C83A -168.3(3)
O11 C81A C82A C825 11.5(3)
O12 C71A C72A C73A 178.7(5)
O12 C71A C72A C725 -7.1(8)
O13 C8BA C12A C13A 170.9(3)
O13 C8BA C12A C125 -12.7(4)
O13 C8BA C10A C1A 16.1(4)
O13 C8BA C10A C15A -170.6(3)
O14 C21A C20A C1A 1.7(4)
O14 C21A C20A C25A -149.9(4)
O15 C41A C42A C43A -174.0(5)
O15 C41A C42A C425 5.5(9)
O21 C916 C917 C918 -10.9(10)
O22 C920 C921 C922 46.7(7)
O23 C924 C926 C927 -5.0(10)
O24 C929 C930 C931 -28.4(7)
C1C C2C C7C C6C 175.8(4)
C1C C60A C65A C64A 179.2(4)
C1A C2A C3A C4A 172.3(4)
C1A C2A C7A C6A -171.9(4)
C1A C20A C25A C24A -143.6(5)
C2A C1A C10A C8BA 98.3(6)
C2A C1A C10A C15A -75.0(6)
C2A C1A C20A C21A -136.3(5)
C2A C1A C20A C25A 11.8(8)
C2A C3A C4A C5A 0.0
C3A C2A C7A C6A 0.0
C3A C4A C5A C6A 0.0
C3A C4A C5A C8A 175.6(5)
C4A C5A C6A C7A 0.0
C4A C5A C8A C30A 159.7(4)
C4A C5A C8A C40A 40.9(6)
C5A C6A C7A C2A 0.0
C5A C8A C30A C31A 118.2(7)
C5A C8A C30A C35A -44.2(10)
C5A C8A C40A C41A -136.8(5)
C5A C8A C40A C45A 45.9(7)
C6A C5A C8A C30A -24.8(7)
C6A C5A C8A C40A -143.7(4)
C7A C2A C3A C4A 0.0
C6C C5C C4C C3C 0.0
C6C C5C C8C C70A -12.1(5)
C6C C5C C8C C80A -149.6(3)
C5C C6C C7C C2C 0.0
C5C C4C C3C C2C 0.0
C5C C8C C70A C71A 113.5(5)
C5C C8C C70A C75A -61.2(6)
C5C C8C C80A C85A 56.8(4)
C5C C8C C80A C81A -125.7(3)
C4C C5C C8C C70A 169.6(3)
C4C C5C C8C C80A 32.1(4)
C4C C3C C2C C1C -175.9(4)
C4C C3C C2C C7C 0.0
C3C C2C C7C C6C 0.0
C2C C1C C50A C51A 110.5(5)
C2C C1C C50A C55A -63.9(6)
C2C C1C C60A C61A -127.3(4)
C2C C1C C60A C65A 53.4(6)
C7C C6C C5C C4C 0.0
C7C C6C C5C C8C -178.3(3)
C8BA C12A C13A C14A 0.0
C8BA C12A C125 C7AA 67.2(5)
C8BA C12A C125 C126 -172.2(4)
C8BA C12A C125 C127 -50.5(5)
C12A C8BA C10A C1A -173.4(3)
C12A C8BA C10A C15A 0.0
C12A C13A C14A C15A 0.0
C12A C13A C14A C145 -177.4(5)
C13A C12A C125 C7AA -116.3(4)
C13A C12A C125 C126 4.3(5)
C13A C12A C125 C127 126.1(4)
C13A C14A C15A C10A 0.0
C13A C14A C145 C146 -95.3(5)
C13A C14A C145 C147 19.9(8)
C13A C14A C145 C148 148.3(5)
C14A C15A C10A C1A 173.1(4)
C14A C15A C10A C8BA 0.0
C15A C14A C145 C146 87.3(5)
C15A C14A C145 C147 -157.5(5)
C15A C14A C145 C148 -29.1(7)
C10A C1A C2A C3A 61.1(7)
C10A C1A C2A C7A -126.7(5)
C10A C1A C20A C21A 91.9(4)
C10A C1A C20A C25A -120.0(4)
C10A C8BA C12A C13A 0.0
C10A C8BA C12A C125 176.4(3)
C8C C5C C4C C3C 178.2(3)
C8C C70A C71A O12 6.0(7)
C8C C70A C71A C72A -175.0(5)
C8C C70A C75A C74A 177.6(5)
C8C C80A C81A O11 -9.0(3)
C8C C80A C81A C82A -177.5(3)
C8A C5A C6A C7A -175.3(5)
C8A C30A C31A O9AA 16.1(9)
C8A C30A C31A C32A -163.3(6)
C8A C30A C35A C34A 167.9(7)
C8A C40A C41A O15 -4.8(8)
C8A C40A C41A C42A 176.2(5)
C8A C40A C45A C44A 178.8(5)
C23A C22A C21A O14 160.5(3)
C23A C22A C21A C20A 0.0
C23A C22A C225 C226 175.5(6)
C23A C22A C225 C227 -46.9(6)
C23A C22A C225 C228 54.8(5)
C23A C24A C245 C246 -176.2(4)
C23A C24A C245 C248 -52.2(6)
C23A C24A C245 C247 67.7(4)
C22A C23A C24A C25A 0.0
C22A C23A C24A C245 -177.9(2)
C22A C21A C20A C1A 151.5(3)
C22A C21A C20A C25A 0.0
C21A C22A C225 C226 -11.8(9)
C21A C22A C225 C227 125.8(4)
C21A C22A C225 C228 -132.4(4)
C21A C20A C25A C24A 0.0
C20A C1A C2A C3A -68.5(6)
C20A C1A C2A C7A 103.6(6)
C20A C1A C10A C8BA -125.3(5)
C20A C1A C10A C15A 61.4(5)
C20A C25A C24A C23A 0.0
C20A C25A C24A C245 177.8(2)
C25A C24A C245 C246 5.9(5)
C25A C24A C245 C248 129.9(6)
C25A C24A C245 C247 -110.1(4)
C24A C23A C22A C21A 0.0
C24A C23A C22A C225 172.8(4)
C30A C8A C40A C41A 97.6(6)
C30A C8A C40A C45A -79.6(6)
C30A C31A C32A C33A 0.5(9)
C30A C31A C32A C325 178.8(6)
C31A C30A C35A C34A 5.1(10)
C31A C32A C33A C34A -7.8(10)
C31A C32A C325 C326 -63.6(8)
C31A C32A C325 C327 -173.0(6)
C31A C32A C325 C328 61.2(7)
C32A C33A C34A C35A 14.7(12)
C32A C33A C34A C345 -171.2(6)
C33A C32A C325 C326 114.6(6)
C33A C32A C325 C327 5.2(9)
C33A C32A C325 C328 -120.6(6)
C33A C34A C35A C30A -14.0(12)
C33A C34A C345 C346 66.6(11)
C33A C34A C345 C347 -69.6(7)
C33A C34A C345 C348 -167.8(6)
C35A C30A C31A O9AA -179.2(5)
C35A C30A C31A C32A 1.4(9)
C35A C34A C345 C346 -119.8(11)
C35A C34A C345 C347 104.0(9)
C35A C34A C345 C348 5.8(10)
C40A C8A C30A C31A -116.3(6)
C40A C8A C30A C35A 81.3(8)
C40A C41A C42A C43A 5.0(9)
C40A C41A C42A C425 -175.5(6)
C41A C40A C45A C44A 1.6(9)
C41A C42A C43A C44A 1.0(10)
C41A C42A C425 C426 -58.4(10)
C41A C42A C425 C427 62.8(8)
C41A C42A C425 C428 -167.2(7)
C42A C43A C44A C45A -5.7(10)
C42A C43A C44A C445 179.9(6)
C43A C42A C425 C426 121.0(8)
C43A C42A C425 C427 -117.7(7)
C43A C42A C425 C428 12.2(10)
C43A C44A C45A C40A 4.3(9)
C43A C44A C445 C446 102.1(7)
C43A C44A C445 C447 -9.9(8)
C43A C44A C445 C448 -115.5(7)
C45A C40A C41A O15 172.5(5)
C45A C40A C41A C42A -6.5(8)
C45A C44A C445 C446 -72.0(7)
C45A C44A C445 C447 176.1(6)
C45A C44A C445 C448 70.4(7)
C51A C52A C53A C54A 0.0
C51A C52A C525 C526 69.1(7)
C51A C52A C525 C527 -44.3(7)
C51A C52A C525 C528 -172.3(7)
C52A C51A C50A C1C -174.4(4)
C52A C51A C50A C55A 0.0
C52A C53A C54A C55A 0.0
C52A C53A C54A C545 -172.7(5)
C53A C52A C525 C526 -116.4(4)
C53A C52A C525 C527 130.1(4)
C53A C52A C525 C528 2.1(9)
C53A C54A C55A C50A 0.0
C53A C54A C545 C546 4.3(7)
C53A C54A C545 C547 130.0(7)
C53A C54A C545 C548 -116.9(5)
C54A C55A C50A C1C 174.4(4)
C54A C55A C50A C51A 0.0
C55A C54A C545 C546 -168.6(5)
C55A C54A C545 C547 -42.8(8)
C55A C54A C545 C548 70.3(6)
C50A C1C C2C C3C 55.9(6)
C50A C1C C2C C7C -120.0(5)
C50A C1C C60A C61A 96.8(5)
C50A C1C C60A C65A -82.4(4)
C50A C51A C52A C53A 0.0
C50A C51A C52A C525 174.2(5)
C63A C62A C61A O9 -169.3(4)
C63A C62A C61A C60A 0.0
C63A C62A C625 C626 119.2(5)
C63A C62A C625 C627 -123.8(5)
C63A C62A C625 C628 6.9(8)
C63A C64A C645 C646 14.2(8)
C63A C64A C645 C647 134.7(6)
C63A C64A C645 C648 -111.1(7)
C62A C63A C64A C65A 0.0
C62A C63A C64A C645 174.3(5)
C62A C61A C60A C1C -179.2(4)
C62A C61A C60A C65A 0.0
C61A C62A C625 C626 -72.4(6)
C61A C62A C625 C627 44.6(7)
C61A C62A C625 C628 175.2(6)
C61A C60A C65A C64A 0.0
C60A C1C C2C C3C -76.3(5)
C60A C1C C2C C7C 107.9(5)
C60A C1C C50A C51A -114.0(5)
C60A C1C C50A C55A 71.6(5)
C60A C65A C64A C63A 0.0
C60A C65A C64A C645 -174.6(5)
C65A C64A C645 C646 -171.4(5)
C65A C64A C645 C647 -50.8(8)
C65A C64A C645 C648 63.4(7)
C64A C63A C62A C61A 0.0
C64A C63A C62A C625 169.2(5)
C70A C8C C80A C85A -79.2(5)
C70A C8C C80A C81A 98.4(4)
C70A C71A C72A C73A -0.3(8)
C70A C71A C72A C725 173.9(5)
C71A C70A C75A C74A 2.2(7)
C71A C72A C73A C74A -1.6(8)
C71A C72A C725 C726 -49.4(7)
C71A C72A C725 C727 63.6(7)
C71A C72A C725 C728 -169.2(5)
C72A C73A C74A C75A 3.8(9)
C72A C73A C74A C745 174.7(5)
C73A C72A C725 C726 124.3(6)
C73A C72A C725 C727 -122.7(6)
C73A C72A C725 C728 4.6(8)
C73A C74A C75A C70A -4.1(9)
C73A C74A C745 C746 58.1(8)
C73A C74A C745 C747 -56.1(7)
C73A C74A C745 C748 180.0(5)
C75A C70A C71A O12 -178.9(4)
C75A C70A C71A C72A 0.1(7)
C75A C74A C745 C746 -131.2(7)
C75A C74A C745 C747 114.6(7)
C75A C74A C745 C748 -9.4(9)
C85A C80A C81A O11 168.5(3)
C85A C80A C81A C82A 0.0
C85A C84A C845 C846 130.9(6)
C85A C84A C845 C847 -119.0(5)
C85A C84A C845 C848 7.5(8)
C80A C8C C70A C71A -109.6(5)
C80A C8C C70A C75A 75.6(6)
C80A C85A C84A C83A 0.0
C80A C85A C84A C845 176.1(4)
C80A C81A C82A C83A 0.0
C80A C81A C82A C825 179.8(3)
C81A C82A C83A C84A 0.0
C81A C82A C825 C826 62.0(5)
C81A C82A C825 C827 -64.1(5)
C81A C82A C825 C828 167.8(3)
C82A C83A C84A C85A 0.0
C82A C83A C84A C845 -176.2(4)
C83A C82A C825 C826 -118.1(4)
C83A C82A C825 C827 115.7(5)
C83A C82A C825 C828 -12.3(5)
C83A C84A C845 C846 -53.0(8)
C83A C84A C845 C847 57.2(6)
C83A C84A C845 C848 -176.3(6)
C84A C85A C80A C8C 177.6(3)
C84A C85A C80A C81A 0.0
C125 C12A C13A C14A -176.7(3)
C145 C14A C15A C10A 177.6(5)
C225 C22A C21A O14 -12.1(4)
C225 C22A C21A C20A -172.6(4)
C325 C32A C33A C34A 173.9(6)
C345 C34A C35A C30A 173.5(7)
C425 C42A C43A C44A -178.5(7)
C445 C44A C45A C40A 179.0(5)
C525 C52A C53A C54A -174.8(4)
C545 C54A C55A C50A 173.0(5)
C625 C62A C61A O9 23.1(5)
C625 C62A C61A C60A -167.6(5)
C725 C72A C73A C74A -175.5(5)
C745 C74A C75A C70A -174.4(5)
C825 C82A C83A C84A -179.8(3)
C916 O21 C919 C918 7.2(7)
C916 C917 C918 C919 14.9(10)
C917 C918 C919 O21 -13.5(9)
C919 O21 C916 C917 3.2(10)
C920 O22 C925 C922 18.2(6)
C920 C921 C922 C925 -39.2(7)
C921 C922 C925 O22 13.9(6)
C924 O23 C928 C927 -32.6(7)
C924 C926 C927 C928 -13.6(10)
C925 O22 C920 C921 -43.9(7)
C926 C927 C928 O23 28.5(9)
C928 O23 C924 C926 25.8(7)
C929 O24 C932 C931 25.2(8)
C929 C930 C931 C932 45.8(7)
C930 C931 C932 O24 -39.5(7)
C932 O24 C929 C930 1.0(8)
C937 C938 C933 C934 0.0
C938 C937 C936 C935 0.0
C938 C933 C934 C935 0.0
C933 C934 C935 C936 0.0
C934 C935 C936 C937 0.0
C936 C937 C938 C933 0.0
C943 C944 C939 C940 0.0
C944 C943 C942 C941 0.0
C944 C939 C940 C941 0.0
C939 C940 C941 C942 0.0
C940 C941 C942 C943 0.0
C942 C943 C944 C939 0.0

loop_
_smtbx_masks_void_nr
_smtbx_masks_void_average_x
_smtbx_masks_void_average_y
_smtbx_masks_void_average_z
_smtbx_masks_void_volume
_smtbx_masks_void_count_electrons
1 0.787 -0.463 0.020 3273.8 514.0
2 -0.385 -0.721 0.520 3273.8 513.7
3 -0.067 0.006 0.820 7.3 8.1
4 0.137 0.891 0.249 14.4 0.0
5 0.209 0.628 0.749 27.4 0.0
6 0.244 0.126 0.792 16.6 4.0
7 0.310 0.345 0.302 15.4 0.0
8 0.433 -0.006 0.320 7.3 8.1
9 0.637 0.109 0.749 14.4 0.0
10 0.709 0.372 0.249 27.4 0.0
11 0.744 0.874 0.292 16.6 4.0
12 0.810 0.655 0.802 15.4 0.0

loop_
_twin_individual_id
_twin_individual_mass_fraction_refined
1 0.430(6)
2 0.570(6)
